data_1577090
loop_
_publ_author_name
'Ming, Jiao'
'Zhang, Jin'
'Hu, Yan'
'Lan, Kai'
'Zhang, Dongmei'
'Li, Ping'
'Miao, Jiarong'
'Jiang, Jiyong'
'Zhang, Xiaobo'
'Zhong, Hanchi'
'Yu, Peiyuan'
'Cheng, Chuyang'

_publ_section_title
;
 A dual-responsive cationic acridinium nanohoop: redox activity and
 acid/base-controlled reversible guest capture and release.
;
_journal_issue 21
_journal_name_full 'Chemical science'
_journal_page_first 10744
_journal_page_last 10754
_journal_paper_doi 10.1039/d6sc01132b
_journal_volume 17
_journal_year 2026
_chemical_formula_moiety '2(C67 H44 N), 2(C2 F3 O2), 4(C2 H F3 O2), 8(C7 H8), 2(C60)'
_chemical_formula_sum 'C322 H156 F18 N2 O12'
_chemical_formula_weight 4586.48
_space_group_crystal_system triclinic
_space_group_IT_number 1
_space_group_name_Hall 'P 1'
_space_group_name_H-M_alt 'P 1'
_atom_sites_solution_hydrogens mixed
_audit_creation_date 2024-12-18
_audit_creation_method
;
Olex2 1.5
(compiled 2024.02.16 svn.r378c4104 for OlexSys, GUI svn.r6928)
;
_audit_update_record
;
2025-05-08 deposited with the CCDC.	2026-04-13 downloaded from the CCDC.
;
_cell_angle_alpha 78.618(8)
_cell_angle_beta 89.112(8)
_cell_angle_gamma 78.742(8)
_cell_formula_units_Z 1
_cell_length_a 9.8726(18)
_cell_length_b 17.269(3)
_cell_length_c 31.681(5)
_cell_measurement_reflns_used 8702
_cell_measurement_temperature 100.00
_cell_measurement_theta_max 42.288
_cell_measurement_theta_min 2.316
_cell_volume 5191.7(16)
_computing_cell_refinement 'SAINT V8.40B (?, 2016)'
_computing_data_reduction 'SAINT V8.40B (?, 2016)'
_computing_molecular_graphics 'Olex2 1.5 (Dolomanov et al., 2009)'
_computing_publication_material 'Olex2 1.5 (Dolomanov et al., 2009)'
_computing_structure_refinement 'olex2.refine 1.5 (Bourhis et al., 2015)'
_computing_structure_solution 'SHELXD  (Sheldrick, 2008)'
_diffrn_ambient_temperature 100.00
_diffrn_measured_fraction_theta_full 1.000
_diffrn_measured_fraction_theta_max 1.000
_diffrn_measurement_device_type 'Bruker D8 Venture'
_diffrn_radiation_type GaK\a
_diffrn_radiation_wavelength 1.34139
_diffrn_reflns_av_R_equivalents 0.0961
_diffrn_reflns_av_unetI/netI 0.1505
_diffrn_reflns_Laue_measured_fraction_full 1.000
_diffrn_reflns_Laue_measured_fraction_max 1.000
_diffrn_reflns_limit_h_max 8
_diffrn_reflns_limit_h_min -8
_diffrn_reflns_limit_k_max 15
_diffrn_reflns_limit_k_min -15
_diffrn_reflns_limit_l_max 28
_diffrn_reflns_limit_l_min -28
_diffrn_reflns_number 41467
_diffrn_reflns_point_group_measured_fraction_full 0.888
_diffrn_reflns_point_group_measured_fraction_max 0.888
_diffrn_reflns_theta_full 37.565
_diffrn_reflns_theta_max 37.565
_diffrn_reflns_theta_min 1.238
_exptl_absorpt_coefficient_mu 0.515
_exptl_absorpt_correction_T_max 0.7483
_exptl_absorpt_correction_T_min 0.6006
_exptl_absorpt_correction_type multi-scan
_exptl_absorpt_process_details
;
SADABS-2016/2 (Bruker,2016/2) was used for absorption correction.
wR2(int) was 0.1726 before and 0.1050 after correction.
The Ratio of minimum to maximum transmission is 0.8026.
The \l/2 correction factor is Not present.
;
_exptl_crystal_colour violet
_exptl_crystal_colour_primary violet
_exptl_crystal_density_diffrn 1.467
_exptl_crystal_description needle
_exptl_crystal_F_000 2360
_exptl_crystal_size_max 0.3
_exptl_crystal_size_mid 0.03
_exptl_crystal_size_min 0.03
_refine_diff_density_max 0.441
_refine_diff_density_min -0.421
_refine_diff_density_rms 0.093
_refine_ls_abs_structure_details
;
 Flack x determined using 2223 quotients [(I+)-(I-)]/[(I+)+(I-)]
 (Parsons, Flack and Wagner, Acta Cryst. B69 (2013) 249-259).
;
_refine_ls_abs_structure_Flack 0.5(9)
_refine_ls_extinction_method none
_refine_ls_goodness_of_fit_ref 1.530
_refine_ls_hydrogen_treatment constr
_refine_ls_matrix_type full
_refine_ls_number_parameters 3215
_refine_ls_number_reflns 14490
_refine_ls_number_restraints 11258
_refine_ls_restrained_S_all 1.198
_refine_ls_R_factor_all 0.2184
_refine_ls_R_factor_gt 0.1476
_refine_ls_shift/su_max 0.020
_refine_ls_shift/su_mean 0.002
_refine_ls_structure_factor_coef Fsqd
_refine_ls_weighting_details 'w=1/[\s^2^(Fo^2^)+(0.2000P)^2^] where P=(Fo^2^+2Fc^2^)/3'
_refine_ls_weighting_scheme calc
_refine_ls_wR_factor_gt 0.3683
_refine_ls_wR_factor_ref 0.4298
_reflns_Friedel_coverage 0.777
_reflns_Friedel_fraction_full 0.777
_reflns_Friedel_fraction_max 0.777
_reflns_number_gt 8358
_reflns_number_total 14490
_reflns_threshold_expression 'I > 2\s(I)'
_cod_data_source_file d6sc01132b2.cif
_cod_data_source_block mj_2_0m
_cod_depositor_comments 'Adding full bibliography for 1577088--1577090.cif.'
_cod_database_code 1577090
_shelx_shelxl_version_number 2019/1
_shelx_space_group_comment
;
The symmetry employed for this shelxl refinement is uniquely defined
by the following loop, which should always be used as a source of
symmetry information in preference to the above space-group names.
They are only intended as comments.
;
_shelx_estimated_absorpt_t_max 0.985
_shelx_estimated_absorpt_t_min 0.861
_olex2_refinement_description
;
1. Twinned data refinement
 Scales: 0.80247
 0.19753
2. Restrained distances
 C320-C321
 1.51 with sigma of 0.02
 C47-C59 = C3-C2 = C7-C6 = C5-C4 = C15-C14 = C9-C10 = C8-C24 = C21-C40 = C31-
 C30 = C12-C11 = C43-C44 = C39-C38 = C53-C54 = C55-C56 = C29-C28 = C48-C49 =
 C58-C57 = C60-C46
 1.39 with sigma of 0.02
 C3-C15 = C2-C7 = C6-C22 = C5-C20 = C16-C15 = C14-C13 = C9-C8 = C21-C20 = C19-
 C18 = C36-C37 = C34-C33 = C31-C12 = C40-C39 = C52-C53 = C54-C55 = C28-C27 =
 C59-C58
 1.44 with sigma of 0.02
 C17-C18 = C16-C34 = C13-C1 = C23-C22 = C20-C19 = C36-C35 = C33-C32 = C26-C25 =
  C42-C41 = C37-C52 = C27-C45 = C50-C51
 1.38 with sigma of 0.02
 C1-C9 = C24-C25 = C23-C42 = C35-C54 = C11-C28 = C39-C50 = C52-C51 = C56-C30
 1.46 with sigma of 0.02
 C24-C23
 1.43 with sigma of 0.02
 C112-C111 = C112-C117 = C64-C65 = C63-C62 = C68-C69 = C67-C66 = C65-C77 = C77-
 C78 = C80-C84 = C81-C82 = C72-C73 = C75-C90 = C76-C88 = C87-C86 = C85-C104 =
 C84-C83 = C99-C98 = C98-C97 = C97-C119 = C96-C95 = C95-C94 = C93-C110 = C93-
 C92 = C90-C89 = C106-C114 = C103-C115 = C102-C101 = C101-C116 = C118-C117 =
 C118-C120 = C120-C111 = C110-C109 = C108-C113 = C115-C116
 1.45 with sigma of 0.02
 C112-C113 = C64-C63 = C68-C67 = C66-C65 = C79-C80 = C61-C98 = C69-C70 = C73-
 C92 = C83-C102 = C82-C99 = C95-C120 = C91-C90 = C106-C105 = C104-C103 = C101-
 C100 = C111-C110 = C114-C115 = C116-C117
 1.39 with sigma of 0.02
 C64-C79 = C63-C68 = C67-C72 = C66-C74 = C78-C79 = C80-C81 = C61-C69 = C73-C74
 = C75-C76 = C88-C89 = C86-C85 = C83-C82 = C92-C91 = C107-C106 = C105-C104 =
 C100-C119 = C113-C114
 1.44 with sigma of 0.02
 C77-C76 = C78-C86 = C81-C62 = C71-C72 = C74-C75 = C88-C87 = C85-C84 = C97-C96
 = C94-C93 = C89-C107 = C119-C118 = C109-C108
 1.38 with sigma of 0.02
 C62-C61 = C70-C96 = C71-C94 = C87-C105 = C99-C100 = C91-C109 = C107-C108 =
 C103-C102
 1.46 with sigma of 0.02
 C70-C71
 1.43 with sigma of 0.02
 C321-C322 = C321-C326 = C323-C324
 1.39 with sigma of 0.02
 C322-C323 = C324-C325 = C325-C326
 1.38 with sigma of 0.02
 C257-C258
 1.51 with sigma of 0.02
 C258-C259 = C258-C263 = C260-C261
 1.39 with sigma of 0.02
 C259-C260 = C261-C262 = C262-C263
 1.38 with sigma of 0.02
 C349-C351
 1.54 with sigma of 0.02
 C349-O348
 1.24 with sigma of 0.02
 C349-O350
 1.25 with sigma of 0.02
 C351-F352 = C351-F354 = C351-F353
 1.33 with sigma of 0.02
 C335-C337
 1.54 with sigma of 0.02
 C335-O334
 1.24 with sigma of 0.02
 C335-O336
 1.25 with sigma of 0.02
 C337-F338 = C337-F340 = C337-F339
 1.33 with sigma of 0.02
 C356-C358
 1.54 with sigma of 0.02
 C356-O355
 1.24 with sigma of 0.02
 C356-O357
 1.25 with sigma of 0.02
 C358-F359 = C358-F361 = C358-F360
 1.33 with sigma of 0.02
 C63-C61 = C68-C61 = C65-C78 = C77-C79 = C80-C83 = C81-C83 = C62-C69 = C70-C95
 = C70-C94 = C75-C89 = C75-C88 = C87-C104 = C99-C119 = C99-C97 = C96-C94 = C92-
 C109 = C107-C113 = C106-C113 = C103-C116 = C103-C101 = C102-C116 = C101-C115
 2.35 with sigma of 0.04
 C67-C71 = C78-C85 = C80-C62 = C70-C72 = C73-C91
 2.44 with sigma of 0.04
 C66-C73
 2.33 with sigma of 0.04
 C62-C98 = C82-C98 = C82-C100
 2.47 with sigma of 0.04
 C321-C323
 2.42 with sigma of 0.04
 C321-C325
 2.41 with sigma of 0.04
 C322-C324
 2.39 with sigma of 0.04
 C323-C325 = C324-C326
 2.4 with sigma of 0.04
 C257-C259 = C257-C263
 2.52 with sigma of 0.04
 C258-C260
 2.42 with sigma of 0.04
 C258-C262
 2.41 with sigma of 0.04
 C259-C261
 2.39 with sigma of 0.04
 C260-C262 = C261-C263
 2.4 with sigma of 0.04
 C349-F352 = C349-F354
 2.4 with sigma of 0.04
 C349-F353
 2.35 with sigma of 0.04
 C335-F338 = C335-F340
 2.4 with sigma of 0.04
 C335-F339
 2.35 with sigma of 0.04
 C356-F359 = C356-F361
 2.4 with sigma of 0.04
 C356-F360
 2.35 with sigma of 0.04
 C320-C326 \\sim C327-C329
 with sigma of 0.02
 C320-C326 \\sim C320-C322
 with sigma of 0.04
 C1-C13 \\sim C51-C50 \\sim C10-C9 \\sim C49-C48 \\sim C11-C12 \\sim C59-C47
\\sim C2-C3 \\sim C14-C15 ~
 C32-C33 \\sim C34-C16 \\sim C35-C36 \\sim C18-C17 \\sim C4-C5 \\sim C19-C20
\\sim C38-C39 \\sim C41-C42 ~
 C40-C21 \\sim C22-C23 \\sim C24-C8 \\sim C6-C7 \\sim C25-C26 \\sim C44-C43
\\sim C45-C27 \\sim C46-C60 ~
 C28-C29 \\sim C57-C58 \\sim C54-C53 \\sim C56-C55 \\sim C30-C31 \\sim C52-C37
 with sigma of 0.02
 C12-C13 \\sim C31-C32 \\sim C32-C14 \\sim C13-C14 \\sim C12-C31 \\sim C28-C11
\\sim C26-C10 \\sim C27-C26
 \\sim C27-C28 \\sim C44-C45 \\sim C48-C44 \\sim C48-C47 \\sim C46-C47 \\sim
C46-C45 \\sim C59-C51 \\sim C51-
 C52 \\sim C53-C52 \\sim C58-C53 \\sim C58-C59 \\sim C50-C49 \\sim C50-C39
\\sim C39-C40 \\sim C40-C41 ~
 C49-C41 \\sim C5-C6 \\sim C22-C6 \\sim C21-C22 \\sim C20-C21 \\sim C20-C5
\\sim C18-C19 \\sim C38-C19 ~
 C37-C38 \\sim C37-C36 \\sim C36-C18 \\sim C34-C35 \\sim C54-C35 \\sim C55-C54
\\sim C55-C33 \\sim C10-C11
 \\sim C33-C34 \\sim C7-C2 \\sim C1-C2 \\sim C9-C1 \\sim C8-C9 \\sim C8-C7
\\sim C42-C23 \\sim C23-C24 \\sim C25-
 C24 \\sim C43-C25 \\sim C42-C43 \\sim C4-C3 \\sim C17-C4 \\sim C16-C17 \\sim
C15-C16 \\sim C15-C3 \\sim C30-
 C56 \\sim C57-C56 \\sim C60-C57 \\sim C60-C29 \\sim C29-C30
 with sigma of 0.02
 C321-C322 \\sim C322-C323 \\sim C323-C324 \\sim C324-C325 \\sim C325-C326
\\sim C326-C321
 with sigma of 0.02
 C321-C325 \\sim C321-C323 \\sim C326-C324 \\sim C322-C326 \\sim C323-C325
\\sim C322-C324
 with sigma of 0.04
 C258-C259 \\sim C259-C260 \\sim C260-C261 \\sim C261-C262 \\sim C262-C263
\\sim C263-C258
 with sigma of 0.02
 C258-C262 \\sim C258-C260 \\sim C263-C261 \\sim C259-C263 \\sim C260-C262
\\sim C259-C261
 with sigma of 0.04
 C257-C263 \\sim C257-C259
 with sigma of 0.04
 O343-C342 \\sim O341-C342
 with sigma of 0.02
 C163-C160 \\sim C157-C156 \\sim C153-C152
 with sigma of 0.02
 C231-C228 \\sim C225-C224 \\sim C237-C234 \\sim C221-C220 \\sim C217-C214
\\sim C211-C210 \\sim C207-
 C206 \\sim C203-C200 \\sim C197-C196
 with sigma of 0.02
 C125-C124 \\sim C129-C128 \\sim C133-C132 \\sim C139-C136 \\sim C143-C142
\\sim C149-C146 \\sim C153-
 C152 \\sim C157-C156 \\sim C163-C160
 with sigma of 0.02
3. Restrained planarity
 C320, C321, C322, C323, C324, C325, C326
 with sigma of 0.1
 C257, C258, C259, C260, C261, C262, C263
 with sigma of 0.1
 C122, C188, C187, C186, C185, C123
 with sigma of 0.1
4. Uiso/Uaniso restraints and constraints
All non-hydrogen atoms have similar U: within 2A with sigma of 0.04 and sigma
for terminal atoms of 0.08 within 2A
All non-hydrogen atoms restrained to be isotropic: with sigma of 0.03 and sigma
for terminal atoms of 0.06
Uanis(C202) \\sim Ueq: with sigma of 0.01 and sigma for terminal atoms of 0.02
Uanis(C139) \\sim Ueq, Uanis(C136) \\sim Ueq: with sigma of 0.01 and sigma for
terminal atoms of 0.02
Uanis(C56) = Uanis(C47)
5. Rigid body (RIGU) restrains
 All non-hydrogen atoms
 with sigma for 1-2 distances of 0.004 and sigma for 1-3 distances of 0.004
6. Same fragment restrains
{C306, C308, C309, C307, C310, C312, C311} sigma for 1-2: 0.02, 1-3: 0.02
as in
{C299, C301, C302, C300, C303, C305, C304}
7. Others
 Sof(C327)=Sof(H32D)=Sof(H32E)=Sof(H32F)=Sof(C329)=Sof(H329)=Sof(C330)=
 Sof(H330)=Sof(C331)=Sof(H331)=Sof(C332)=Sof(H332)=Sof(C333)=Sof(H333)=
 Sof(C328)=1-FVAR(1)
 Sof(C320)=Sof(H32A)=Sof(H32B)=Sof(H32C)=Sof(C321)=Sof(C322)=Sof(H322)=
 Sof(C323)=Sof(H323)=Sof(C324)=Sof(H324)=Sof(C325)=Sof(H325)=Sof(C326)=
 Sof(H326)=FVAR(1)
 Sof(C299)=Sof(H29D)=Sof(H29E)=Sof(H29F)=Sof(C301)=Sof(H301)=Sof(C302)=
 Sof(H302)=Sof(C300)=Sof(C303)=Sof(H303)=Sof(C305)=Sof(H305)=Sof(C304)=
 Sof(H304)=1-FVAR(2)
 Sof(C306)=Sof(H30A)=Sof(H30B)=Sof(H30C)=Sof(C308)=Sof(H308)=Sof(C309)=
 Sof(H309)=Sof(C307)=Sof(C310)=Sof(H310)=Sof(C312)=Sof(H312)=Sof(C311)=
 Sof(H311)=FVAR(2)
8.a Riding coordinates:
 O362(H362), C320(H32A,H32B,H32C), C327(H32D,H32E,H32F), C299(H29D,H29E,H29F)
8.b Aromatic/amide H refined with riding coordinates:
 C205(H205), C223(H223), C192(H192), C130(H130), C131(H131), C175(H175),
 C176(H176), C147(H147), C145(H145), C194(H194), C155(H155), C162(H162),
 C126(H126), C252(H252), C184(H184), C213(H213), C227(H227), C209(H209),
 C219(H219), C183(H183), C298(H298), C178(H178), C138(H138), C270(H270),
 C308(H308), C309(H309), C310(H310), C312(H312), C311(H311), C226(H226),
 C238(H238), C212(H212), C254(H254), C233(H233), C182(H182), C208(H208),
 C253(H253), C232(H232), C154(H154), C294(H294), C137(H137), C255(H255),
 C242(H242), C241(H241), C222(H222), C243(H243), C215(H215), C204(H204),
 C127(H127), C266(H266), C168(H168), C165(H165), C150(H150), C151(H151),
 C171(H171), C172(H172), C283(H283), C282(H282), C281(H281), C280(H280),
 C284(H284), C239(H239), C174(H174), C185(H185), C173(H173), C169(H169),
 C199(H199), C201(H201), C202(H202), C198(H198), C229(H229), C193(H193),
 C195(H195), C161(H161), C144(H144), C230(H230), C295(H295), C187(H187),
 C277(H277), C276(H276), C275(H275), C274(H274), C273(H273), C167(H167),
 C247(H247), C244(H244), C268(H268), C245(H245), C170(H170), C181(H181),
 C177(H177), C186(H186), C235(H235), C148(H148), C269(H269), C249(H249),
 C218(H218), C236(H236), C246(H246), C267(H267), C135(H135), C141(H141),
 C248(H248), C250(H250), C159(H159), C158(H158), C140(H140), C164(H164),
 C188(H188), C291(H291), C290(H290), C289(H289), C288(H288), C287(H287),
 C297(H297), C296(H296), C216(H216), C134(H134), C322(H322), C323(H323),
 C324(H324), C325(H325), C326(H326), C259(H259), C263(H263), C260(H260),
 C262(H262), C261(H261), C329(H329), C330(H330), C331(H331), C332(H332),
 C333(H333), C301(H301), C302(H302), C303(H303), C305(H305), C304(H304)
8.c Fitted pentagon refined as free rotating group:
 C13(C14,C32,C31,C12), C50(C49,C41,C40,C39)
8.d Fitted hexagon refined as free rotating group:
 C130(C131,C132,C175,C176,C129), C150(C151,C152,C171,C172,C149), C283(C282,
 C281,C280,C279,C284), C199(C200,C201,C202,C197,C198), C272(C277,C276,C275,C274,
 C273), C286(C291,C290,C289,C288,C287), C329(C330,C331,C332,C333,C328)
8.e Tetrahedral OH refined with riding coordinates:
 O343(H343), O336(H336), O357(H357)
8.f Idealised Me refined as rotating group:
 C306(H30A,H30B,H30C), C264(H26A,H26B,H26C), C292(H29A,H29B,H29C), C278(H27A,
 H27B,H27C), C285(H28A,H28B,H28C), C271(H27D,H27E,H27F), C257(H25A,H25B,H25C)
;
_olex2_submission_special_instructions 'No special instructions were received'

loop_
_space_group_symop_operation_xyz
'x, y, z'

loop_
_atom_site_label
_atom_site_type_symbol
_atom_site_fract_x
_atom_site_fract_y
_atom_site_fract_z
_atom_site_U_iso_or_equiv
_atom_site_adp_type
_atom_site_occupancy
_atom_site_site_symmetry_order
_atom_site_calc_flag
_atom_site_refinement_flags_posn
_atom_site_refinement_flags_adp
_atom_site_refinement_flags_occupancy
_atom_site_disorder_assembly
_atom_site_disorder_group
C122 C 0.547(7) 0.295(3) 0.7279(18) 0.083(12) Uani 1 1 d . U . . .
C180 C 0.340(7) 0.310(3) 0.7726(18) 0.084(11) Uani 1 1 d . U . . .
C224 C 0.402(6) 0.478(3) 0.3507(14) 0.068(10) Uani 1 1 d D U . . .
C205 C 0.275(6) 1.267(3) 0.3405(19) 0.072(11) Uani 1 1 d . U . . .
H205 H 0.356913 1.266815 0.324154 0.087 Uiso 1 1 calc R U . . .
C191 C 0.321(6) 1.037(3) 0.6047(16) 0.057(10) Uani 1 1 d . U . . .
F317 F 1.048(4) 0.8280(16) 0.6631(11) 0.096(9) Uani 1 1 d . U . A 1
C223 C 0.500(7) 0.510(3) 0.3288(17) 0.076(12) Uani 1 1 d . U . . .
H223 H 0.590767 0.498673 0.341231 0.091 Uiso 1 1 calc R U . . .
F319 F 0.970(4) 0.7921(19) 0.6111(12) 0.110(10) Uani 1 1 d . U . A 1
C192 C 0.203(6) 1.088(3) 0.6200(16) 0.065(11) Uani 1 1 d . U . . .
H192 H 0.173989 1.140978 0.604185 0.078 Uiso 1 1 calc R U . . .
F366 F 0.877(4) 0.525(2) 0.7269(12) 0.114(10) Uani 1 1 d . U . . .
F318 F 0.842(4) 0.8412(18) 0.6530(11) 0.099(9) Uani 1 1 d . U . A 1
C190 C 0.354(7) 0.949(3) 0.6288(18) 0.074(11) Uani 1 1 d . U . . .
F368 F 0.806(4) 0.504(2) 0.6700(12) 0.123(11) Uani 1 1 d . U . . .
C130 C 0.525(3) 0.7653(19) 0.7565(10) 0.061(10) Uani 1 1 d G U . . .
H130 H 0.609193 0.747042 0.743180 0.073 Uiso 1 1 calc R U . . .
C131 C 0.523(3) 0.817(2) 0.7853(11) 0.072(11) Uani 1 1 d G U . . .
H131 H 0.605040 0.833861 0.791523 0.086 Uiso 1 1 calc R U . . .
C132 C 0.400(4) 0.8436(19) 0.8048(10) 0.068(10) Uani 1 1 d DG U . . .
C175 C 0.280(3) 0.8187(19) 0.7957(10) 0.061(10) Uani 1 1 d G U . . .
H175 H 0.196624 0.836977 0.809045 0.073 Uiso 1 1 calc R U . . .
C176 C 0.283(3) 0.7671(19) 0.7670(11) 0.059(10) Uani 1 1 d G U . . .
H176 H 0.200775 0.750159 0.760701 0.071 Uiso 1 1 calc R U . . .
C129 C 0.405(4) 0.7404(17) 0.7474(9) 0.057(9) Uani 1 1 d DG U . . .
C146 C 0.612(6) 0.507(2) 1.1434(15) 0.064(10) Uani 1 1 d D U . . .
C147 C 0.718(6) 0.547(3) 1.1294(16) 0.066(11) Uani 1 1 d . U . . .
H147 H 0.811329 0.519904 1.133835 0.079 Uiso 1 1 calc R U . . .
C179 C 0.318(7) 0.390(3) 0.7548(18) 0.072(11) Uani 1 1 d . U . . .
C145 C 0.477(6) 0.558(3) 1.1403(16) 0.066(11) Uani 1 1 d . U . . .
H145 H 0.401901 0.533205 1.150861 0.079 Uiso 1 1 calc R U . . .
C194 C 0.176(6) 0.981(3) 0.6809(17) 0.067(12) Uani 1 1 d . U . . .
H194 H 0.131879 0.964739 0.707244 0.080 Uiso 1 1 calc R U . . .
C155 C 0.821(7) 0.111(3) 1.077(2) 0.076(11) Uani 1 1 d . U . . .
H155 H 0.910650 0.090900 1.067761 0.092 Uiso 1 1 calc R U . . .
C162 C 0.804(6) 0.079(3) 0.9872(17) 0.075(11) Uani 1 1 d . U . . .
H162 H 0.881526 0.095081 0.998203 0.090 Uiso 1 1 calc R U . . .
C128 C 0.409(7) 0.669(2) 0.7243(14) 0.059(9) Uani 1 1 d D U . . .
C126 C 0.294(7) 0.569(3) 0.702(2) 0.086(12) Uani 1 1 d . U . . .
H126 H 0.212289 0.558289 0.690785 0.103 Uiso 1 1 calc R U . . .
C252 C 0.607(6) 1.036(3) 0.5260(16) 0.060(11) Uani 1 1 d . U . . .
H252 H 0.585970 1.089819 0.510718 0.072 Uiso 1 1 calc R U . . .
O315 O 1.065(5) 0.941(2) 0.5750(14) 0.098(12) Uani 1 1 d . U . A 1
O313 O 0.872(5) 0.988(2) 0.6142(13) 0.099(12) Uani 1 1 d . U . A 1
C184 C 0.194(6) 0.436(3) 0.7660(16) 0.070(11) Uani 1 1 d . U . . .
H184 H 0.162877 0.488976 0.750323 0.084 Uiso 1 1 calc R U . . .
F367 F 1.039(5) 0.473(2) 0.6839(12) 0.114(11) Uani 1 1 d . U . . .
C213 C 0.101(6) 0.954(3) 0.1801(15) 0.067(11) Uani 1 1 d . U . . .
H213 H 0.020185 0.933304 0.176303 0.081 Uiso 1 1 calc R U . . .
C227 C 0.558(6) 0.433(3) 0.4635(18) 0.074(11) Uani 1 1 d . U . . .
H227 H 0.647873 0.421175 0.476191 0.089 Uiso 1 1 calc R U . . .
C209 C 0.285(7) 1.150(3) 0.2266(17) 0.073(11) Uani 1 1 d . U . . .
H209 H 0.370185 1.126472 0.216268 0.088 Uiso 1 1 calc R U . . .
O362 O 0.979(5) 0.339(3) 0.7163(14) 0.111(13) Uani 1 1 d . U . . .
H362 H 0.982220 0.296713 0.735038 0.166 Uiso 1 1 d R U . . .
C256 C 0.546(6) 0.933(3) 0.5804(16) 0.060(10) Uani 1 1 d . U . . .
C316 C 0.968(8) 0.846(3) 0.633(2) 0.084(9) Uani 1 1 d . U . A 1
C219 C 0.182(7) 0.699(4) 0.2215(18) 0.079(12) Uani 1 1 d . U . . .
H219 H 0.104363 0.677489 0.232759 0.094 Uiso 1 1 calc R U . . .
C183 C 0.114(8) 0.405(4) 0.799(2) 0.099(15) Uani 1 1 d . U . . .
H183 H 0.037818 0.438856 0.809164 0.119 Uiso 1 1 calc R U . . .
C298 C 0.699(6) 0.955(3) 0.1653(18) 0.081(12) Uani 1 1 d . U . . .
H298 H 0.677890 1.010927 0.152349 0.098 Uiso 1 1 calc R U . . .
C178 C 0.517(7) 0.526(3) 0.7248(18) 0.077(12) Uani 1 1 d . U . . .
H178 H 0.594072 0.482680 0.731140 0.092 Uiso 1 1 calc R U . . .
C138 C 0.541(7) 0.863(3) 0.8675(19) 0.072(11) Uani 1 1 d . U . . .
H138 H 0.618375 0.861121 0.849172 0.086 Uiso 1 1 calc R U . . .
C251 C 0.510(6) 1.018(3) 0.5572(15) 0.054(9) Uani 1 1 d . U . . .
C270 C 0.894(7) 0.467(4) 0.320(2) 0.092(14) Uani 1 1 d . U . . .
H270 H 0.933378 0.410757 0.323902 0.110 Uiso 1 1 calc R U . . .
C306 C 0.156(8) 0.174(4) -0.078(2) 0.063(18) Uani 0.66(5) 1 d D U P B 1
H30A H 0.235015 0.190940 -0.093683 0.094 Uiso 0.66(5) 1 calc R U P B 1
H30B H 0.081036 0.220658 -0.078922 0.094 Uiso 0.66(5) 1 calc R U P B 1
H30C H 0.124449 0.133736 -0.091173 0.094 Uiso 0.66(5) 1 calc R U P B 1
C308 C 0.238(9) 0.046(4) -0.008(3) 0.070(13) Uani 0.66(5) 1 d D U P B 1
H308 H 0.257916 0.005758 -0.024925 0.084 Uiso 0.66(5) 1 calc R U P B 1
C309 C 0.241(9) 0.027(4) 0.033(2) 0.067(14) Uani 0.66(5) 1 d D U P B 1
H309 H 0.272960 -0.029114 0.043564 0.080 Uiso 0.66(5) 1 calc R U P B 1
C307 C 0.201(10) 0.137(5) -0.031(3) 0.068(14) Uani 0.66(5) 1 d D U P B 1
C310 C 0.206(10) 0.072(5) 0.065(2) 0.072(14) Uani 0.66(5) 1 d D U P B 1
H310 H 0.208223 0.049033 0.095253 0.086 Uiso 0.66(5) 1 calc R U P B 1
C312 C 0.161(11) 0.176(5) 0.006(3) 0.070(14) Uani 0.66(5) 1 d D U P B 1
H312 H 0.120859 0.230788 -0.003391 0.084 Uiso 0.66(5) 1 calc R U P B 1
C311 C 0.165(9) 0.159(4) 0.046(3) 0.072(14) Uani 0.66(5) 1 d D U P B 1
H311 H 0.142459 0.198691 0.063614 0.087 Uiso 0.66(5) 1 calc R U P B 1
C211 C 0.196(7) 1.065(3) 0.1859(17) 0.078(10) Uani 1 1 d D U . . .
C226 C 0.526(6) 0.433(3) 0.4196(17) 0.061(10) Uani 1 1 d . U . . .
H226 H 0.602500 0.413979 0.403422 0.073 Uiso 1 1 calc R U . . .
C238 C 0.328(6) 0.720(3) 0.5983(14) 0.055(9) Uani 1 1 d . U . . .
H238 H 0.244453 0.708154 0.589199 0.066 Uiso 1 1 calc R U . . .
C207 C 0.164(7) 1.227(3) 0.2778(16) 0.075(10) Uani 1 1 d D U . . .
C212 C 0.080(6) 1.030(3) 0.1835(14) 0.063(10) Uani 1 1 d . U . . .
H212 H -0.011298 1.060625 0.184423 0.075 Uiso 1 1 calc R U . . .
N121 N 0.469(6) 0.258(3) 0.7649(15) 0.093(10) Uani 1 1 d . U . . .
C196 C 0.382(6) 1.060(2) 0.5711(14) 0.057(8) Uani 1 1 d D U . . .
C124 C 0.396(7) 0.424(3) 0.7249(18) 0.075(10) Uani 1 1 d D U . . .
C254 C 0.739(5) 0.914(2) 0.5344(13) 0.041(9) Uani 1 1 d . U . . .
H254 H 0.821994 0.881228 0.527359 0.049 Uiso 1 1 calc R U . . .
C220 C 0.305(6) 0.650(3) 0.2319(14) 0.066(10) Uani 1 1 d D U . . .
C142 C 0.510(7) 0.751(3) 1.0681(16) 0.074(11) Uani 1 1 d D U . . .
C233 C 0.578(6) 0.556(3) 0.5676(15) 0.063(10) Uani 1 1 d . U . . .
H233 H 0.665338 0.565386 0.574769 0.076 Uiso 1 1 calc R U . . .
C182 C 0.146(8) 0.328(4) 0.817(2) 0.110(16) Uani 1 1 d . U . . .
H182 H 0.085431 0.306772 0.837869 0.132 Uiso 1 1 calc R U . . .
C208 C 0.292(7) 1.203(3) 0.2627(18) 0.076(11) Uani 1 1 d . U . . .
H208 H 0.374880 1.214845 0.272282 0.091 Uiso 1 1 calc R U . . .
N189 N 0.462(5) 0.903(2) 0.6102(13) 0.064(8) Uani 1 1 d . U . . .
C253 C 0.709(6) 0.999(3) 0.5141(16) 0.060(11) Uani 1 1 d . U . . .
H253 H 0.765878 1.023135 0.493082 0.073 Uiso 1 1 calc R U . . .
C314 C 0.974(8) 0.932(3) 0.604(2) 0.079(11) Uani 1 1 d . U . A 1
C160 C 0.670(6) 0.067(3) 0.9237(14) 0.069(10) Uani 1 1 d D U . . .
C225 C 0.416(7) 0.454(3) 0.3998(14) 0.066(10) Uani 1 1 d D U . . .
C123 C 0.495(7) 0.368(3) 0.7070(18) 0.075(11) Uani 1 1 d . U . . .
C232 C 0.561(6) 0.506(3) 0.5365(15) 0.063(10) Uani 1 1 d . U . . .
H232 H 0.641769 0.481828 0.523503 0.075 Uiso 1 1 calc R U . . .
C203 C 0.163(6) 1.252(3) 0.4109(12) 0.068(10) Uani 1 1 d D U . . .
C133 C 0.413(6) 0.865(3) 0.8493(12) 0.064(9) Uani 1 1 d D U . . .
C154 C 0.815(7) 0.150(3) 1.1051(19) 0.076(11) Uani 1 1 d . U . . .
H154 H 0.897946 0.155762 1.118061 0.091 Uiso 1 1 calc R U . . .
C166 C 0.549(7) 0.201(3) 0.8003(18) 0.085(11) Uani 1 1 d . U . . .
C221 C 0.344(6) 0.578(3) 0.2693(14) 0.063(10) Uani 1 1 d D U . . .
C240 C 0.455(6) 0.813(3) 0.6186(14) 0.052(8) Uani 1 1 d . U . . .
C210 C 0.168(7) 1.137(3) 0.2091(18) 0.080(10) Uani 1 1 d D U . . .
C294 C 0.765(6) 0.864(3) 0.2300(19) 0.086(13) Uani 1 1 d . U . . .
H294 H 0.788867 0.850504 0.259816 0.103 Uiso 1 1 calc R U . . .
C137 C 0.565(6) 0.864(3) 0.9104(17) 0.060(10) Uani 1 1 d . U . . .
H137 H 0.655246 0.858563 0.921531 0.072 Uiso 1 1 calc R U . . .
C255 C 0.652(6) 0.879(3) 0.5633(15) 0.056(10) Uani 1 1 d . U . . .
H255 H 0.662076 0.822656 0.571570 0.068 Uiso 1 1 calc R U . . .
C242 C 0.569(6) 0.683(3) 0.6250(16) 0.065(11) Uani 1 1 d . U . . .
H242 H 0.646448 0.640078 0.633218 0.079 Uiso 1 1 calc R U . . .
C241 C 0.575(6) 0.749(3) 0.6309(16) 0.063(10) Uani 1 1 d . U . . .
H241 H 0.654968 0.758867 0.643237 0.076 Uiso 1 1 calc R U . . .
C222 C 0.473(6) 0.562(3) 0.2862(17) 0.065(11) Uani 1 1 d . U . . .
H222 H 0.544721 0.584599 0.270924 0.079 Uiso 1 1 calc R U . . .
C243 C 0.267(6) 0.492(3) 0.3241(16) 0.062(10) Uani 1 1 d . U . . .
H243 H 0.199999 0.461026 0.335443 0.074 Uiso 1 1 calc R U . . .
O364 O 0.817(5) 0.392(2) 0.7520(14) 0.100(13) Uani 1 1 d . U . . .
C215 C 0.333(6) 0.942(3) 0.1756(15) 0.070(11) Uani 1 1 d . U . . .
H215 H 0.420988 0.916535 0.167563 0.085 Uiso 1 1 calc R U . . .
C204 C 0.275(7) 1.277(3) 0.383(2) 0.087(12) Uani 1 1 d . U . . .
H204 H 0.344627 1.299979 0.393937 0.105 Uiso 1 1 calc R U . . .
C217 C 0.256(6) 0.809(3) 0.1830(15) 0.066(10) Uani 1 1 d D U . . .
C127 C 0.311(6) 0.657(3) 0.7108(16) 0.066(11) Uani 1 1 d . U . . .
H127 H 0.234639 0.700598 0.704164 0.079 Uiso 1 1 calc R U . . .
C266 C 0.844(6) 0.585(3) 0.2725(19) 0.088(13) Uani 1 1 d . U . . .
H266 H 0.832399 0.614954 0.243787 0.106 Uiso 1 1 calc R U . . .
C153 C 0.682(6) 0.188(2) 1.1191(15) 0.072(10) Uani 1 1 d D U . . .
C228 C 0.427(7) 0.455(3) 0.4862(16) 0.074(10) Uani 1 1 d D U . . .
C237 C 0.446(6) 0.666(3) 0.6052(16) 0.063(9) Uani 1 1 d D U . . .
C143 C 0.546(7) 0.671(3) 1.1006(17) 0.077(12) Uani 1 1 d D U . . .
C168 C 0.543(7) 0.090(3) 0.8569(18) 0.083(12) Uani 1 1 d . U . . .
H168 H 0.494789 0.051228 0.872535 0.100 Uiso 1 1 calc R U . . .
C136 C 0.445(6) 0.872(3) 0.9378(14) 0.065(9) Uani 1 1 d D U . . .
C165 C 0.670(6) 0.200(3) 0.8130(17) 0.068(10) Uani 1 1 d . U . . .
H165 H 0.727387 0.229980 0.795096 0.081 Uiso 1 1 calc R U . . .
C156 C 0.708(7) 0.092(3) 1.0564(16) 0.072(10) Uani 1 1 d D U . . .
C150 C 0.519(3) 0.379(2) 1.1539(14) 0.087(12) Uani 1 1 d G U . . .
H150 H 0.427952 0.408812 1.156129 0.105 Uiso 1 1 calc R U . . .
C151 C 0.538(3) 0.301(2) 1.1467(12) 0.083(12) Uani 1 1 d G U . . .
H151 H 0.460265 0.277169 1.143993 0.100 Uiso 1 1 calc R U . . .
C152 C 0.671(4) 0.2576(16) 1.1435(11) 0.066(9) Uani 1 1 d DG U . . .
C171 C 0.784(3) 0.292(2) 1.1475(12) 0.075(11) Uani 1 1 d G U . . .
H171 H 0.874939 0.262731 1.145321 0.089 Uiso 1 1 calc R U . . .
C172 C 0.765(4) 0.371(2) 1.1547(12) 0.077(11) Uani 1 1 d G U . . .
H172 H 0.842629 0.394374 1.157457 0.093 Uiso 1 1 calc R U . . .
C149 C 0.632(4) 0.4140(15) 1.1579(13) 0.083(11) Uani 1 1 d DG U . . .
C283 C 0.096(5) 0.527(2) 0.1228(14) 0.113(15) Uani 1 1 d G U . . .
H283 H 0.076075 0.579811 0.105523 0.136 Uiso 1 1 calc R U . . .
C282 C 0.114(5) 0.517(2) 0.1671(14) 0.119(16) Uani 1 1 d G U . . .
H282 H 0.106848 0.562460 0.180127 0.143 Uiso 1 1 calc R U . . .
C281 C 0.144(5) 0.440(3) 0.1923(10) 0.109(15) Uani 1 1 d G U . . .
H281 H 0.156393 0.432661 0.222594 0.130 Uiso 1 1 calc R U . . .
C280 C 0.155(5) 0.373(2) 0.1732(13) 0.102(14) Uani 1 1 d G U . . .
H280 H 0.175165 0.320214 0.190458 0.122 Uiso 1 1 calc R U . . .
C279 C 0.137(5) 0.383(2) 0.1289(14) 0.098(14) Uani 1 1 d G U . . .
C284 C 0.107(5) 0.460(3) 0.1037(10) 0.094(13) Uani 1 1 d G U . . .
H284 H 0.094848 0.467362 0.073386 0.113 Uiso 1 1 calc R U . . .
C239 C 0.339(6) 0.792(3) 0.6054(15) 0.057(10) Uani 1 1 d . U . . .
H239 H 0.258115 0.833158 0.600717 0.068 Uiso 1 1 calc R U . . .
C174 C 0.588(7) 0.838(3) 1.0028(18) 0.078(12) Uani 1 1 d . U . . .
H174 H 0.659275 0.858614 0.986569 0.094 Uiso 1 1 calc R U . . .
C185 C 0.552(7) 0.399(4) 0.6703(18) 0.083(13) Uani 1 1 d . U . . .
H185 H 0.516717 0.452409 0.655155 0.099 Uiso 1 1 calc R U . . .
C157 C 0.698(7) 0.067(3) 1.0127(17) 0.076(10) Uani 1 1 d D U . . .
C265 C 0.855(7) 0.499(4) 0.282(2) 0.089(13) Uani 1 1 d . U . . .
C173 C 0.613(6) 0.794(3) 1.0501(17) 0.076(11) Uani 1 1 d . U . . .
H173 H 0.692291 0.795409 1.066304 0.091 Uiso 1 1 calc R U . . .
C169 C 0.591(7) 0.119(3) 1.0758(19) 0.075(11) Uani 1 1 d . U . . .
H169 H 0.512480 0.104926 1.064868 0.089 Uiso 1 1 calc R U . . .
C199 C 0.321(4) 1.2433(17) 0.4773(10) 0.069(11) Uani 1 1 d G U . . .
H199 H 0.363532 1.286325 0.463375 0.083 Uiso 1 1 calc R U . . .
C200 C 0.205(4) 1.2282(19) 0.4588(8) 0.080(11) Uani 1 1 d DG U . . .
C201 C 0.144(3) 1.165(2) 0.4791(10) 0.073(12) Uani 1 1 d G U . . .
H201 H 0.063894 1.155008 0.466423 0.087 Uiso 1 1 calc R U . . .
C202 C 0.198(4) 1.1175(17) 0.5179(10) 0.066(10) Uani 1 1 d G U . . .
H202 H 0.156449 1.074536 0.531736 0.079 Uiso 1 1 calc R U . . .
C197 C 0.315(4) 1.1326(17) 0.5364(8) 0.057(9) Uani 1 1 d DG U . . .
C198 C 0.376(3) 1.1955(19) 0.5161(10) 0.072(11) Uani 1 1 d G U . . .
H198 H 0.456088 1.205852 0.528690 0.086 Uiso 1 1 calc R U . . .
C264 C 0.829(7) 0.450(4) 0.2475(19) 0.093(17) Uani 1 1 d . U . . .
H26A H 0.732021 0.466417 0.237356 0.139 Uiso 1 1 calc R U . . .
H26B H 0.848211 0.392513 0.260300 0.139 Uiso 1 1 calc R U . . .
H26C H 0.889328 0.460620 0.223107 0.139 Uiso 1 1 calc R U . . .
C229 C 0.310(6) 0.460(3) 0.4675(17) 0.058(10) Uani 1 1 d . U . . .
H229 H 0.227435 0.465653 0.483208 0.070 Uiso 1 1 calc R U . . .
C293 C 0.735(6) 0.941(3) 0.2068(19) 0.081(12) Uani 1 1 d . U . . .
C193 C 0.137(7) 1.065(3) 0.6535(17) 0.073(12) Uani 1 1 d . U . . .
H193 H 0.061352 1.101586 0.661663 0.088 Uiso 1 1 calc R U . . .
C195 C 0.282(7) 0.927(3) 0.6641(19) 0.083(14) Uani 1 1 d . U . . .
H195 H 0.303758 0.872455 0.678872 0.100 Uiso 1 1 calc R U . . .
C161 C 0.802(7) 0.067(3) 0.9387(19) 0.089(12) Uani 1 1 d . U . . .
H161 H 0.882484 0.060986 0.921661 0.107 Uiso 1 1 calc R U . . .
C144 C 0.447(6) 0.640(3) 1.1232(16) 0.065(11) Uani 1 1 d . U . . .
H144 H 0.359955 0.671901 1.127349 0.078 Uiso 1 1 calc R U . . .
C292 C 0.729(7) 1.006(3) 0.2244(19) 0.085(16) Uani 1 1 d . U . . .
H29A H 0.640040 1.018095 0.238061 0.127 Uiso 1 1 calc R U . . .
H29B H 0.740217 1.052115 0.201911 0.127 Uiso 1 1 calc R U . . .
H29C H 0.803880 0.995458 0.246131 0.127 Uiso 1 1 calc R U . . .
C230 C 0.307(6) 0.459(3) 0.4256(18) 0.063(10) Uani 1 1 d . U . . .
H230 H 0.219284 0.460762 0.412928 0.075 Uiso 1 1 calc R U . . .
C125 C 0.406(7) 0.514(3) 0.7124(19) 0.077(10) Uani 1 1 d D U . . .
C278 C 0.134(8) 0.318(4) 0.101(2) 0.113(19) Uani 1 1 d . U . . .
H27A H 0.223219 0.306140 0.087636 0.169 Uiso 1 1 calc R U . . .
H27B H 0.060436 0.337365 0.079366 0.169 Uiso 1 1 calc R U . . .
H27C H 0.116923 0.268343 0.120223 0.169 Uiso 1 1 calc R U . . .
C295 C 0.755(6) 0.803(3) 0.203(2) 0.088(13) Uani 1 1 d . U . . .
H295 H 0.777158 0.747148 0.215290 0.106 Uiso 1 1 calc R U . . .
C206 C 0.147(6) 1.255(3) 0.3208(15) 0.068(9) Uani 1 1 d D U . . .
C187 C 0.717(7) 0.276(3) 0.6738(18) 0.085(14) Uani 1 1 d . U . . .
H187 H 0.790511 0.242237 0.662390 0.101 Uiso 1 1 calc R U . . .
C272 C 0.680(4) 0.1974(18) 0.3603(8) 0.074(12) Uani 1 1 d G U . . .
C277 C 0.694(4) 0.1466(14) 0.3309(11) 0.073(12) Uani 1 1 d G U . . .
H277 H 0.718130 0.089929 0.340652 0.087 Uiso 1 1 calc R U . . .
C276 C 0.673(5) 0.1787(19) 0.2872(10) 0.087(13) Uani 1 1 d G U . . .
H276 H 0.682262 0.144011 0.267022 0.105 Uiso 1 1 calc R U . . .
C275 C 0.637(5) 0.262(2) 0.2729(8) 0.083(13) Uani 1 1 d G U . . .
H275 H 0.622871 0.283649 0.242979 0.099 Uiso 1 1 calc R U . . .
C274 C 0.623(4) 0.3125(14) 0.3023(11) 0.081(13) Uani 1 1 d G U . . .
H274 H 0.599348 0.369206 0.292565 0.098 Uiso 1 1 calc R U . . .
C273 C 0.645(4) 0.2804(17) 0.3461(10) 0.073(12) Uani 1 1 d G U . . .
H273 H 0.635216 0.315125 0.366195 0.088 Uiso 1 1 calc R U . . .
C285 C 1.017(7) 0.867(4) 0.0872(18) 0.099(18) Uani 1 1 d . U . . .
H28A H 0.960545 0.921012 0.079716 0.149 Uiso 1 1 calc R U . . .
H28B H 1.113094 0.869937 0.091965 0.149 Uiso 1 1 calc R U . . .
H28C H 0.982181 0.837142 0.113455 0.149 Uiso 1 1 calc R U . . .
C167 C 0.485(6) 0.129(3) 0.8149(18) 0.087(13) Uani 1 1 d . U . . .
H167 H 0.418347 0.112365 0.799406 0.105 Uiso 1 1 calc R U . . .
C247 C 0.055(7) 1.168(3) 0.2250(18) 0.072(11) Uani 1 1 d . U . . .
H247 H -0.029435 1.162297 0.212985 0.087 Uiso 1 1 calc R U . . .
C244 C 0.236(6) 0.543(3) 0.2868(17) 0.069(11) Uani 1 1 d . U . . .
H244 H 0.147343 0.554416 0.273267 0.083 Uiso 1 1 calc R U . . .
C268 C 0.882(6) 0.586(4) 0.347(2) 0.094(14) Uani 1 1 d . U . . .
H268 H 0.896794 0.613735 0.368599 0.113 Uiso 1 1 calc R U . . .
C245 C 0.402(7) 0.693(4) 0.2120(19) 0.087(13) Uani 1 1 d . U . . .
H245 H 0.495306 0.665518 0.216673 0.104 Uiso 1 1 calc R U . . .
C170 C 0.562(7) 0.159(3) 1.1046(18) 0.073(11) Uani 1 1 d . U . . .
H170 H 0.472226 0.169354 1.116194 0.088 Uiso 1 1 calc R U . . .
C181 C 0.276(6) 0.268(3) 0.8066(19) 0.089(14) Uani 1 1 d . U . . .
H181 H 0.305272 0.213782 0.820698 0.107 Uiso 1 1 calc R U . . .
C177 C 0.529(7) 0.615(3) 0.7304(17) 0.071(11) Uani 1 1 d . U . . .
H177 H 0.613962 0.628799 0.737237 0.086 Uiso 1 1 calc R U . . .
C231 C 0.441(6) 0.493(3) 0.5255(14) 0.064(9) Uani 1 1 d D U . . .
C186 C 0.660(7) 0.354(3) 0.6561(19) 0.091(15) Uani 1 1 d . U . . .
H186 H 0.701067 0.377574 0.630901 0.110 Uiso 1 1 calc R U . . .
C163 C 0.644(7) 0.098(3) 0.8750(14) 0.080(11) Uani 1 1 d D U . . .
C235 C 0.347(6) 0.551(3) 0.5845(17) 0.071(11) Uani 1 1 d . U . . .
H235 H 0.277405 0.553812 0.605658 0.085 Uiso 1 1 calc R U . . .
C148 C 0.685(6) 0.636(3) 1.1070(18) 0.078(12) Uani 1 1 d . U . . .
H148 H 0.756081 0.664972 1.097840 0.093 Uiso 1 1 calc R U . . .
C234 C 0.450(6) 0.590(2) 0.5869(14) 0.061(9) Uani 1 1 d D U . . .
C269 C 0.891(7) 0.497(4) 0.355(2) 0.099(14) Uani 1 1 d . U . . .
H269 H 0.893649 0.464911 0.383581 0.119 Uiso 1 1 calc R U . . .
C249 C 0.017(7) 1.251(3) 0.3491(19) 0.081(11) Uani 1 1 d . U . . .
H249 H -0.073154 1.252873 0.338738 0.097 Uiso 1 1 calc R U . . .
C218 C 0.154(6) 0.767(3) 0.2001(17) 0.071(11) Uani 1 1 d . U . . .
H218 H 0.060162 0.792065 0.194686 0.085 Uiso 1 1 calc R U . . .
C236 C 0.334(6) 0.506(2) 0.5520(15) 0.060(10) Uani 1 1 d . U . . .
H236 H 0.252581 0.485167 0.549141 0.072 Uiso 1 1 calc R U . . .
C214 C 0.223(6) 0.901(2) 0.1814(14) 0.062(10) Uani 1 1 d D U . . .
C246 C 0.385(7) 0.772(3) 0.1858(17) 0.074(12) Uani 1 1 d . U . . .
H246 H 0.458764 0.794264 0.172133 0.089 Uiso 1 1 calc R U . . .
C267 C 0.853(6) 0.621(4) 0.307(2) 0.094(14) Uani 1 1 d . U . . .
H267 H 0.834736 0.678288 0.301698 0.113 Uiso 1 1 calc R U . . .
C135 C 0.305(6) 0.887(3) 0.9176(17) 0.075(11) Uani 1 1 d . U . . .
H135 H 0.220746 0.896522 0.932115 0.090 Uiso 1 1 calc R U . . .
C139 C 0.473(7) 0.844(3) 0.9868(14) 0.071(10) Uani 1 1 d D U . . .
C141 C 0.379(6) 0.767(3) 1.0496(19) 0.067(10) Uani 1 1 d . U . . .
H141 H 0.305743 0.747048 1.065101 0.080 Uiso 1 1 calc R U . . .
C248 C 0.046(7) 1.210(3) 0.2579(18) 0.073(11) Uani 1 1 d . U . . .
H248 H -0.042936 1.227899 0.268261 0.087 Uiso 1 1 calc R U . . .
C250 C 0.052(7) 1.245(3) 0.3889(19) 0.074(11) Uani 1 1 d . U . . .
H250 H -0.020501 1.233442 0.407649 0.089 Uiso 1 1 calc R U . . .
C159 C 0.579(6) 0.058(3) 0.9524(18) 0.067(10) Uani 1 1 d . U . . .
H159 H 0.492934 0.050685 0.942441 0.081 Uiso 1 1 calc R U . . .
C158 C 0.589(7) 0.057(3) 0.9973(18) 0.066(10) Uani 1 1 d . U . . .
H158 H 0.513246 0.048007 1.015359 0.079 Uiso 1 1 calc R U . . .
C140 C 0.356(7) 0.810(3) 1.0102(18) 0.070(11) Uani 1 1 d . U . . .
H140 H 0.267592 0.820346 0.996702 0.084 Uiso 1 1 calc R U . . .
C164 C 0.723(6) 0.152(3) 0.8545(17) 0.079(12) Uani 1 1 d . U . . .
H164 H 0.806217 0.158262 0.866961 0.095 Uiso 1 1 calc R U . . .
C188 C 0.648(6) 0.255(4) 0.7120(18) 0.091(14) Uani 1 1 d . U . . .
H188 H 0.682608 0.202253 0.728239 0.109 Uiso 1 1 calc R U . . .
C271 C 0.683(7) 0.168(3) 0.4064(17) 0.088(17) Uani 1 1 d . U . . .
H27D H 0.775277 0.165202 0.418215 0.131 Uiso 1 1 calc R U . . .
H27E H 0.661032 0.113676 0.412389 0.131 Uiso 1 1 calc R U . . .
H27F H 0.614701 0.203986 0.419854 0.131 Uiso 1 1 calc R U . . .
C286 C 1.008(5) 0.824(2) 0.0516(11) 0.085(13) Uani 1 1 d G U . . .
C291 C 1.016(5) 0.741(2) 0.0618(10) 0.090(13) Uani 1 1 d G U . . .
H291 H 1.035985 0.712731 0.090600 0.108 Uiso 1 1 calc R U . . .
C290 C 0.994(5) 0.6998(17) 0.0298(13) 0.095(14) Uani 1 1 d G U . . .
H290 H 0.999586 0.643176 0.036776 0.114 Uiso 1 1 calc R U . . .
C289 C 0.965(5) 0.741(2) -0.0123(11) 0.103(14) Uani 1 1 d G U . . .
H289 H 0.950463 0.713045 -0.034152 0.123 Uiso 1 1 calc R U . . .
C288 C 0.958(5) 0.824(2) -0.0225(9) 0.090(14) Uani 1 1 d G U . . .
H288 H 0.937739 0.852471 -0.051257 0.108 Uiso 1 1 calc R U . . .
C287 C 0.979(4) 0.8654(17) 0.0095(12) 0.079(13) Uani 1 1 d G U . . .
H287 H 0.974138 0.922028 0.002567 0.095 Uiso 1 1 calc R U . . .
C365 C 0.932(9) 0.481(5) 0.698(3) 0.111(11) Uani 1 1 d . U . . .
C363 C 0.905(9) 0.396(5) 0.730(3) 0.109(13) Uani 1 1 d . U . . .
C297 C 0.687(6) 0.897(3) 0.1338(19) 0.087(13) Uani 1 1 d . U . . .
H297 H 0.664685 0.908232 0.103840 0.105 Uiso 1 1 calc R U . . .
C296 C 0.716(6) 0.827(3) 0.162(2) 0.091(13) Uani 1 1 d . U . . .
H296 H 0.706493 0.782757 0.149360 0.109 Uiso 1 1 calc R U . . .
C216 C 0.310(6) 1.023(3) 0.1819(18) 0.085(12) Uani 1 1 d . U . . .
H216 H 0.388538 1.046093 0.183161 0.102 Uiso 1 1 calc R U . . .
C134 C 0.318(7) 0.886(4) 0.871(2) 0.087(12) Uani 1 1 d . U . . .
H134 H 0.233285 0.904879 0.855651 0.104 Uiso 1 1 calc R U . . .
C47 C 0.156(6) 0.684(4) 0.3961(16) 0.118(7) Uani 1 1 d D U . C 1
C3 C 0.443(6) 1.027(3) 0.3974(16) 0.112(10) Uani 1 1 d D U . C 1
C2 C 0.556(6) 0.965(3) 0.4094(17) 0.125(10) Uani 1 1 d D U . C 1
C7 C 0.556(7) 0.911(3) 0.4503(18) 0.120(10) Uani 1 1 d D U . C 1
C6 C 0.444(6) 0.920(3) 0.477(2) 0.123(10) Uani 1 1 d D U . C 1
C5 C 0.327(6) 0.985(3) 0.4632(18) 0.113(10) Uani 1 1 d D U . C 1
C4 C 0.325(6) 1.040(4) 0.4248(16) 0.114(10) Uani 1 1 d D U . C 1
C17 C 0.210(5) 1.059(4) 0.3940(16) 0.099(9) Uani 1 1 d D U . C 1
C16 C 0.254(5) 1.059(4) 0.3501(16) 0.100(9) Uani 1 1 d D U . C 1
C15 C 0.404(5) 1.039(3) 0.3526(15) 0.098(9) Uani 1 1 d D U . C 1
C13 C 0.582(5) 0.921(3) 0.3425(12) 0.118(10) Uani 1 1 d DG U . C 1
C14 C 0.469(5) 0.985(2) 0.3282(14) 0.114(10) Uani 1 1 d DG U . C 1
C32 C 0.392(4) 0.963(3) 0.2965(15) 0.105(9) Uani 1 1 d DG U . C 1
C31 C 0.457(5) 0.885(3) 0.2913(14) 0.108(9) Uani 1 1 d DG U . C 1
C12 C 0.574(5) 0.859(2) 0.3197(15) 0.123(10) Uani 1 1 d DG U . C 1
C1 C 0.631(6) 0.909(3) 0.3844(12) 0.114(10) Uani 1 1 d D U . C 1
C9 C 0.666(7) 0.829(3) 0.4116(15) 0.109(10) Uani 1 1 d D U . C 1
C8 C 0.612(6) 0.825(3) 0.4543(17) 0.116(10) Uani 1 1 d D U . C 1
C24 C 0.555(6) 0.758(3) 0.4707(18) 0.107(10) Uani 1 1 d D U . C 1
C23 C 0.436(6) 0.771(3) 0.4980(19) 0.108(9) Uani 1 1 d D U . C 1
C22 C 0.393(5) 0.852(3) 0.501(2) 0.118(10) Uani 1 1 d D U . C 1
C21 C 0.244(5) 0.869(3) 0.499(2) 0.115(10) Uani 1 1 d D U . C 1
C20 C 0.207(5) 0.955(3) 0.4795(19) 0.116(10) Uani 1 1 d D U . C 1
C19 C 0.093(6) 0.980(3) 0.4515(16) 0.109(10) Uani 1 1 d D U . C 1
C18 C 0.090(6) 1.036(3) 0.4105(15) 0.099(9) Uani 1 1 d D U . C 1
C36 C 0.008(7) 1.002(3) 0.3842(15) 0.103(10) Uani 1 1 d D U . C 1
C35 C 0.051(6) 1.010(3) 0.3415(16) 0.102(9) Uani 1 1 d D U . C 1
C34 C 0.178(6) 1.031(3) 0.3220(17) 0.104(9) Uani 1 1 d D U . C 1
C33 C 0.249(4) 0.982(3) 0.2929(17) 0.095(9) Uani 1 1 d D U . C 1
C11 C 0.619(6) 0.782(2) 0.3439(15) 0.108(9) Uani 1 1 d D U . C 1
C10 C 0.658(7) 0.768(3) 0.3892(14) 0.099(9) Uani 1 1 d D U . C 1
C26 C 0.599(6) 0.698(3) 0.4053(14) 0.090(9) Uani 1 1 d D U . C 1
C25 C 0.557(6) 0.693(3) 0.4480(15) 0.090(9) Uani 1 1 d D U . C 1
C43 C 0.431(5) 0.666(3) 0.4634(17) 0.100(9) Uani 1 1 d D U . C 1
C42 C 0.352(4) 0.714(3) 0.4919(18) 0.097(9) Uani 1 1 d D U . C 1
C38 C 0.000(6) 0.927(2) 0.4451(17) 0.117(10) Uani 1 1 d D U . C 1
C37 C -0.056(7) 0.936(3) 0.4019(15) 0.105(9) Uani 1 1 d D U . C 1
C52 C -0.049(7) 0.877(3) 0.3767(15) 0.112(10) Uani 1 1 d D U . C 1
C53 C 0.006(7) 0.875(3) 0.3345(17) 0.121(10) Uani 1 1 d D U . C 1
C54 C 0.041(7) 0.949(3) 0.3167(18) 0.112(9) Uani 1 1 d D U . C 1
C55 C 0.153(6) 0.931(3) 0.288(2) 0.116(9) Uani 1 1 d D U . C 1
C56 C 0.221(5) 0.853(3) 0.285(2) 0.118(7) Uani 1 1 d D U . C 1
C30 C 0.370(5) 0.832(3) 0.2876(18) 0.104(9) Uani 1 1 d D U . C 1
C29 C 0.404(5) 0.749(3) 0.3121(16) 0.097(9) Uani 1 1 d D U . C 1
C28 C 0.525(5) 0.730(3) 0.3370(16) 0.101(10) Uani 1 1 d D U . C 1
C27 C 0.520(6) 0.669(3) 0.3757(15) 0.098(9) Uani 1 1 d D U . C 1
C45 C 0.397(5) 0.646(3) 0.3903(16) 0.094(9) Uani 1 1 d D U . C 1
C44 C 0.356(5) 0.639(3) 0.4345(16) 0.097(9) Uani 1 1 d D U . C 1
C48 C 0.208(5) 0.661(3) 0.4403(15) 0.105(9) Uani 1 1 d D U . C 1
C50 C 0.014(4) 0.783(3) 0.4459(12) 0.111(10) Uani 1 1 d DG U . C 1
C49 C 0.123(5) 0.716(2) 0.4607(15) 0.119(10) Uani 1 1 d DG U . C 1
C41 C 0.208(4) 0.739(3) 0.4898(15) 0.106(9) Uani 1 1 d DG U . C 1
C40 C 0.152(5) 0.820(3) 0.4930(14) 0.114(10) Uani 1 1 d DG U . C 1
C39 C 0.032(5) 0.8471(19) 0.4659(15) 0.122(10) Uani 1 1 d DG U . C 1
C51 C -0.016(7) 0.794(3) 0.4020(12) 0.116(10) Uani 1 1 d D U . C 1
C59 C 0.061(6) 0.747(3) 0.3732(16) 0.118(11) Uani 1 1 d D U . C 1
C58 C 0.070(7) 0.793(3) 0.3301(17) 0.118(10) Uani 1 1 d D U . C 1
C57 C 0.177(6) 0.778(3) 0.3017(19) 0.124(9) Uani 1 1 d D U . C 1
C60 C 0.284(5) 0.717(3) 0.3261(16) 0.106(10) Uani 1 1 d D U . C 1
C46 C 0.267(5) 0.668(3) 0.3659(16) 0.109(9) Uani 1 1 d D U . C 1
C112 C 0.474(5) 0.290(3) 0.9892(15) 0.085(9) Uani 1 1 d D U . D 1
C64 C 0.653(5) 0.654(3) 0.8945(14) 0.078(8) Uani 1 1 d D U . D 1
C63 C 0.745(5) 0.628(3) 0.9287(14) 0.085(9) Uani 1 1 d D U . D 1
C68 C 0.706(5) 0.629(3) 0.9716(15) 0.095(9) Uani 1 1 d D U . D 1
C67 C 0.563(5) 0.650(3) 0.9777(14) 0.088(9) Uani 1 1 d D U . D 1
C66 C 0.463(5) 0.681(3) 0.9428(13) 0.084(8) Uani 1 1 d D U . D 1
C65 C 0.505(5) 0.677(3) 0.9008(15) 0.088(9) Uani 1 1 d D U . D 1
C77 C 0.420(4) 0.660(3) 0.8699(17) 0.087(8) Uani 1 1 d D U . D 1
C78 C 0.511(5) 0.615(3) 0.8420(16) 0.084(8) Uani 1 1 d D U . D 1
C79 C 0.650(4) 0.616(3) 0.8574(15) 0.082(8) Uani 1 1 d D U . D 1
C80 C 0.754(5) 0.550(2) 0.8541(14) 0.084(8) Uani 1 1 d D U . D 1
C81 C 0.857(5) 0.520(2) 0.8886(13) 0.076(8) Uani 1 1 d D U . D 1
C62 C 0.849(5) 0.556(2) 0.9239(11) 0.078(9) Uani 1 1 d D U . D 1
C61 C 0.882(5) 0.513(2) 0.9677(13) 0.090(9) Uani 1 1 d D U . D 1
C69 C 0.790(6) 0.557(3) 0.9945(13) 0.099(9) Uani 1 1 d D U . D 1
C70 C 0.733(5) 0.514(2) 1.0284(17) 0.100(9) Uani 1 1 d D U . D 1
C71 C 0.591(5) 0.539(3) 1.0375(16) 0.102(9) Uani 1 1 d D U . D 1
C72 C 0.505(4) 0.605(3) 1.0141(16) 0.092(9) Uani 1 1 d D U . D 1
C73 C 0.365(5) 0.604(3) 1.0008(14) 0.083(9) Uani 1 1 d D U . D 1
C74 C 0.342(5) 0.652(3) 0.9580(14) 0.086(9) Uani 1 1 d D U . D 1
C75 C 0.266(6) 0.627(3) 0.9292(13) 0.079(9) Uani 1 1 d D U . D 1
C76 C 0.305(5) 0.630(3) 0.8850(14) 0.076(8) Uani 1 1 d D U . D 1
C88 C 0.260(5) 0.562(3) 0.8718(13) 0.082(8) Uani 1 1 d D U . D 1
C87 C 0.354(5) 0.527(2) 0.8461(16) 0.084(9) Uani 1 1 d D U . D 1
C86 C 0.481(4) 0.547(3) 0.8311(17) 0.085(9) Uani 1 1 d D U . D 1
C85 C 0.584(4) 0.476(2) 0.8313(15) 0.075(8) Uani 1 1 d D U . D 1
C84 C 0.718(5) 0.484(2) 0.8370(14) 0.076(8) Uani 1 1 d D U . D 1
C83 C 0.797(5) 0.4108(19) 0.8638(13) 0.075(8) Uani 1 1 d D U . D 1
C82 C 0.882(5) 0.432(2) 0.8951(11) 0.071(8) Uani 1 1 d D U . D 1
C99 C 0.901(5) 0.392(2) 0.9372(11) 0.069(8) Uani 1 1 d D U . D 1
C98 C 0.910(5) 0.429(2) 0.9745(11) 0.082(8) Uani 1 1 d D U . D 1
C97 C 0.843(5) 0.387(3) 1.0104(13) 0.079(8) Uani 1 1 d D U . D 1
C96 C 0.768(4) 0.427(3) 1.0392(16) 0.094(9) Uani 1 1 d D U . D 1
C95 C 0.641(5) 0.398(2) 1.0485(18) 0.093(9) Uani 1 1 d D U . D 1
C94 C 0.532(4) 0.468(3) 1.051(2) 0.100(9) Uani 1 1 d D U . D 1
C93 C 0.394(5) 0.468(3) 1.0440(16) 0.095(9) Uani 1 1 d D U . D 1
C92 C 0.311(5) 0.534(2) 1.0132(14) 0.089(9) Uani 1 1 d D U . D 1
C91 C 0.229(5) 0.508(2) 0.9848(14) 0.085(9) Uani 1 1 d D U . D 1
C90 C 0.203(6) 0.557(3) 0.9450(12) 0.080(8) Uani 1 1 d D U . D 1
C89 C 0.208(5) 0.515(2) 0.9097(13) 0.079(9) Uani 1 1 d D U . D 1
C107 C 0.234(5) 0.432(2) 0.9164(14) 0.087(9) Uani 1 1 d D U . D 1
C106 C 0.317(6) 0.393(3) 0.8852(14) 0.096(9) Uani 1 1 d D U . D 1
C105 C 0.370(5) 0.439(2) 0.8511(16) 0.089(9) Uani 1 1 d D U . D 1
C104 C 0.513(4) 0.410(2) 0.8446(15) 0.085(9) Uani 1 1 d D U . D 1
C103 C 0.597(4) 0.341(3) 0.8673(13) 0.083(8) Uani 1 1 d D U . D 1
C102 C 0.742(5) 0.341(2) 0.8751(13) 0.073(8) Uani 1 1 d D U . D 1
C101 C 0.776(4) 0.301(3) 0.9194(13) 0.076(8) Uani 1 1 d D U . D 1
C100 C 0.851(6) 0.317(2) 0.9524(12) 0.077(8) Uani 1 1 d D U . D 1
C119 C 0.818(5) 0.315(3) 0.9970(13) 0.076(8) Uani 1 1 d D U . D 1
C118 C 0.694(5) 0.289(3) 1.0100(16) 0.084(8) Uani 1 1 d D U . D 1
C120 C 0.602(5) 0.331(3) 1.0373(17) 0.087(9) Uani 1 1 d D U . D 1
C111 C 0.462(5) 0.327(3) 1.0263(16) 0.090(8) Uani 1 1 d D U . D 1
C110 C 0.370(5) 0.399(3) 1.0277(15) 0.089(9) Uani 1 1 d D U . D 1
C109 C 0.263(6) 0.418(2) 0.9936(15) 0.091(9) Uani 1 1 d D U . D 1
C108 C 0.257(5) 0.384(3) 0.9589(13) 0.094(9) Uani 1 1 d D U . D 1
C113 C 0.377(5) 0.319(3) 0.9562(13) 0.091(9) Uani 1 1 d D U . D 1
C114 C 0.400(5) 0.321(3) 0.9114(15) 0.092(9) Uani 1 1 d D U . D 1
C115 C 0.540(4) 0.299(3) 0.9066(14) 0.078(9) Uani 1 1 d D U . D 1
C116 C 0.656(5) 0.268(3) 0.9358(12) 0.073(8) Uani 1 1 d D U . D 1
C117 C 0.620(5) 0.264(3) 0.9789(13) 0.078(8) Uani 1 1 d D U . D 1
C320 C 0.941(12) 0.633(4) 0.855(3) 0.10(3) Uani 0.42(3) 1 d D U P E 1
H32A H 0.861912 0.619924 0.871505 0.150 Uiso 0.42(3) 1 d R U P E 1
H32B H 1.024082 0.619174 0.873325 0.150 Uiso 0.42(3) 1 d R U P E 1
H32C H 0.955582 0.601804 0.831565 0.150 Uiso 0.42(3) 1 d R U P E 1
C321 C 0.931(7) 0.721(3) 0.8366(19) 0.075(14) Uani 0.42(3) 1 d D U P E 1
C322 C 0.920(10) 0.749(4) 0.7925(19) 0.074(14) Uani 0.42(3) 1 d D U P E 1
H322 H 0.918310 0.712706 0.773674 0.089 Uiso 0.42(3) 1 calc R U P E 1
C323 C 0.913(12) 0.830(4) 0.7758(18) 0.074(15) Uani 0.42(3) 1 d D U P E 1
H323 H 0.909962 0.849244 0.745537 0.088 Uiso 0.42(3) 1 calc R U P E 1
C324 C 0.910(10) 0.884(3) 0.803(2) 0.067(16) Uani 0.42(3) 1 d D U P E 1
H324 H 0.901796 0.939613 0.791996 0.081 Uiso 0.42(3) 1 calc R U P E 1
C325 C 0.918(11) 0.856(4) 0.847(2) 0.074(17) Uani 0.42(3) 1 d D U P E 1
H325 H 0.908980 0.892394 0.866378 0.089 Uiso 0.42(3) 1 calc R U P E 1
C326 C 0.939(11) 0.774(4) 0.8637(18) 0.068(16) Uani 0.42(3) 1 d D U P E 1
H326 H 0.957935 0.753602 0.893591 0.081 Uiso 0.42(3) 1 calc R U P E 1
C257 C 0.903(6) 0.660(3) 0.5580(16) 0.122(19) Uani 1 1 d D U . F 1
H25A H 0.897055 0.641539 0.589229 0.183 Uiso 1 1 calc R U . F 1
H25B H 0.818514 0.698565 0.547190 0.183 Uiso 1 1 calc R U . F 1
H25C H 0.983109 0.684927 0.551721 0.183 Uiso 1 1 calc R U . F 1
C258 C 0.917(4) 0.589(2) 0.5366(12) 0.108(14) Uani 1 1 d D U . F 1
C259 C 0.963(6) 0.512(2) 0.5604(13) 0.123(15) Uani 1 1 d D U . F 1
H259 H 0.987913 0.504221 0.590023 0.148 Uiso 1 1 calc R U . F 1
C263 C 0.875(6) 0.596(2) 0.4944(13) 0.112(15) Uani 1 1 d D U . F 1
H263 H 0.827810 0.646371 0.478892 0.134 Uiso 1 1 calc R U . F 1
C260 C 0.975(6) 0.446(2) 0.5413(15) 0.125(16) Uani 1 1 d D U . F 1
H260 H 0.998867 0.393023 0.558595 0.150 Uiso 1 1 calc R U . F 1
C262 C 0.900(6) 0.531(3) 0.4742(13) 0.107(15) Uani 1 1 d D U . F 1
H262 H 0.882809 0.538526 0.444061 0.128 Uiso 1 1 calc R U . F 1
C261 C 0.951(6) 0.454(2) 0.4977(15) 0.111(15) Uani 1 1 d D U . F 1
H261 H 0.969588 0.408920 0.484109 0.134 Uiso 1 1 calc R U . F 1
C327 C 0.973(10) 0.802(4) 0.868(2) 0.069(19) Uani 0.58(3) 1 d D U P E 2
H32D H 0.896642 0.840186 0.876617 0.103 Uiso 0.58(3) 1 d R U P E 2
H32E H 1.054373 0.827136 0.862357 0.103 Uiso 0.58(3) 1 d R U P E 2
H32F H 0.995722 0.753776 0.890547 0.103 Uiso 0.58(3) 1 d R U P E 2
C329 C 0.968(7) 0.695(3) 0.8257(14) 0.076(14) Uani 0.58(3) 1 d DG U P E 2
H329 H 0.994587 0.657930 0.852066 0.091 Uiso 0.58(3) 1 calc R U P E 2
C330 C 0.965(6) 0.667(3) 0.7876(18) 0.077(15) Uani 0.58(3) 1 d G U P E 2
H330 H 0.989336 0.610684 0.787898 0.093 Uiso 0.58(3) 1 calc R U P E 2
C331 C 0.927(7) 0.721(3) 0.7491(14) 0.083(16) Uani 0.58(3) 1 d G U P E 2
H331 H 0.924994 0.701689 0.723004 0.099 Uiso 0.58(3) 1 calc R U P E 2
C332 C 0.892(7) 0.803(3) 0.7486(15) 0.080(15) Uani 0.58(3) 1 d G U P E 2
H332 H 0.865901 0.839939 0.722277 0.096 Uiso 0.58(3) 1 calc R U P E 2
C333 C 0.895(7) 0.831(2) 0.7867(19) 0.077(14) Uani 0.58(3) 1 d G U P E 2
H333 H 0.871151 0.887187 0.786444 0.092 Uiso 0.58(3) 1 calc R U P E 2
C328 C 0.933(7) 0.777(3) 0.8253(15) 0.079(13) Uani 0.58(3) 1 d G U P E 2
C299 C 0.126(16) 0.279(5) 0.003(4) 0.07(3) Uani 0.34(5) 1 d D U P B 2
H29D H 0.150159 0.287213 0.031931 0.111 Uiso 0.34(5) 1 d R U P B 2
H29E H 0.032819 0.308903 -0.005139 0.111 Uiso 0.34(5) 1 d R U P B 2
H29F H 0.192189 0.298243 -0.017569 0.111 Uiso 0.34(5) 1 d R U P B 2
C301 C 0.186(17) 0.122(7) 0.053(3) 0.072(15) Uani 0.34(5) 1 d D U P B 2
H301 H 0.205148 0.137901 0.078827 0.086 Uiso 0.34(5) 1 calc R U P B 2
C302 C 0.199(18) 0.048(5) 0.051(3) 0.069(15) Uani 0.34(5) 1 d D U P B 2
H302 H 0.191889 0.013135 0.077855 0.082 Uiso 0.34(5) 1 calc R U P B 2
C300 C 0.137(18) 0.187(7) 0.011(4) 0.069(15) Uani 0.34(5) 1 d D U P B 2
C303 C 0.223(16) 0.008(6) 0.016(4) 0.067(17) Uani 0.34(5) 1 d D U P B 2
H303 H 0.267407 -0.046295 0.017470 0.081 Uiso 0.34(5) 1 calc R U P B 2
C305 C 0.159(18) 0.138(7) -0.022(3) 0.068(15) Uani 0.34(5) 1 d D U P B 2
H305 H 0.171335 0.170042 -0.049495 0.081 Uiso 0.34(5) 1 calc R U P B 2
C304 C 0.167(16) 0.066(6) -0.025(4) 0.069(15) Uani 0.34(5) 1 d D U P B 2
H304 H 0.139874 0.049104 -0.049705 0.083 Uiso 0.34(5) 1 calc R U P B 2
O341 O 0.676(6) 0.174(3) 0.5840(15) 0.129(15) Uani 1 1 d D U . . .
O343 O 0.891(5) 0.120(2) 0.5643(15) 0.123(15) Uani 1 1 d D U . . .
H343 H 0.889979 0.077669 0.582881 0.185 Uiso 1 1 calc R U . . .
C342 C 0.803(6) 0.179(4) 0.575(2) 0.139(14) Uani 1 1 d D U . . .
F345 F 0.739(5) 0.319(2) 0.5463(12) 0.141(12) Uani 1 1 d . U . . .
F347 F 0.774(6) 0.252(3) 0.5000(16) 0.168(14) Uani 1 1 d . U . . .
F346 F 0.942(6) 0.267(2) 0.5336(15) 0.164(13) Uani 1 1 d . U . . .
C344 C 0.783(10) 0.252(5) 0.538(3) 0.146(12) Uani 1 1 d . U . . .
C349 C 0.199(5) 0.251(4) 0.6570(16) 0.141(15) Uani 1 1 d D U . . .
C351 C 0.264(5) 0.305(3) 0.6216(15) 0.156(13) Uani 1 1 d D U . . .
F352 F 0.202(5) 0.318(3) 0.5826(12) 0.161(14) Uani 1 1 d D U . . .
F354 F 0.259(5) 0.379(3) 0.6291(15) 0.169(14) Uani 1 1 d D U . . .
F353 F 0.400(5) 0.279(3) 0.6218(13) 0.171(14) Uani 1 1 d D U . . .
O348 O 0.081(5) 0.248(3) 0.6467(13) 0.109(12) Uani 1 1 d D U . . .
O350 O 0.269(5) 0.241(2) 0.6906(13) 0.105(12) Uani 1 1 d D U . . .
C335 C 0.667(5) 0.057(3) 0.6775(15) 0.103(11) Uani 1 1 d D U . . .
C337 C 0.585(5) 0.010(2) 0.7102(14) 0.109(10) Uani 1 1 d D U . . .
F338 F 0.632(4) -0.0031(17) 0.7503(12) 0.118(10) Uani 1 1 d D U . . .
F340 F 0.455(4) 0.0401(16) 0.7163(13) 0.118(10) Uani 1 1 d D U . . .
F339 F 0.598(4) -0.0658(14) 0.7026(12) 0.108(10) Uani 1 1 d D U . . .
O334 O 0.776(5) 0.074(2) 0.6861(15) 0.115(12) Uani 1 1 d D U . . .
O336 O 0.598(6) 0.080(3) 0.6428(17) 0.134(15) Uani 1 1 d D U . . .
H336 H 0.642664 0.106917 0.624562 0.201 Uiso 1 1 calc R U . . .
C356 C 0.066(5) 0.151(3) 0.7694(18) 0.120(14) Uani 1 1 d D U . . .
C358 C 0.035(5) 0.073(3) 0.7958(15) 0.124(11) Uani 1 1 d D U . . .
F359 F -0.092(5) 0.060(2) 0.7902(14) 0.148(12) Uani 1 1 d D U . . .
F361 F 0.115(5) 0.009(2) 0.7870(13) 0.130(11) Uani 1 1 d D U . . .
F360 F 0.057(5) 0.069(2) 0.8374(13) 0.137(12) Uani 1 1 d D U . . .
O355 O -0.041(5) 0.200(2) 0.7585(13) 0.110(12) Uani 1 1 d D U . . .
O357 O 0.180(5) 0.141(2) 0.7537(14) 0.103(12) Uani 1 1 d D U . . .
H357 H 0.181718 0.177987 0.731991 0.155 Uiso 1 1 calc R U . . .

loop_
_atom_site_aniso_label
_atom_site_aniso_U_11
_atom_site_aniso_U_22
_atom_site_aniso_U_33
_atom_site_aniso_U_23
_atom_site_aniso_U_13
_atom_site_aniso_U_12
C122 0.103(18) 0.067(14) 0.074(16) -0.004(12) 0.013(14) -0.013(12)
C180 0.102(16) 0.071(13) 0.072(19) -0.002(12) 0.012(14) -0.013(11)
C224 0.074(17) 0.06(2) 0.070(12) -0.026(11) 0.025(11) -0.010(15)
C205 0.084(18) 0.05(2) 0.080(15) -0.002(14) 0.012(13) -0.020(16)
C191 0.076(17) 0.042(11) 0.057(14) -0.015(10) 0.006(12) -0.018(10)
F317 0.14(2) 0.042(14) 0.100(17) -0.009(13) -0.030(15) -0.014(13)
C223 0.081(18) 0.08(2) 0.069(15) -0.021(14) 0.019(12) -0.022(15)
F319 0.14(2) 0.071(15) 0.124(19) -0.046(14) -0.017(16) -0.016(15)
C192 0.083(19) 0.055(15) 0.056(18) -0.016(13) 0.005(15) -0.007(13)
F366 0.10(2) 0.129(19) 0.102(18) -0.015(15) -0.009(15) 0.000(16)
F318 0.141(19) 0.062(16) 0.095(18) -0.015(14) -0.011(14) -0.019(13)
C190 0.096(19) 0.046(11) 0.076(16) -0.008(10) 0.026(15) -0.011(10)
F368 0.11(2) 0.15(2) 0.098(18) -0.009(16) -0.005(15) -0.007(16)
C130 0.061(16) 0.045(18) 0.066(19) 0.004(15) 0.020(13) -0.005(13)
C131 0.066(17) 0.06(2) 0.084(19) -0.009(16) 0.015(13) -0.009(14)
C132 0.065(16) 0.058(19) 0.078(14) -0.009(14) 0.013(12) -0.011(14)
C175 0.062(16) 0.049(19) 0.065(18) 0.000(15) 0.015(13) -0.008(13)
C176 0.065(16) 0.047(17) 0.059(18) 0.005(14) 0.020(13) -0.012(13)
C129 0.061(15) 0.044(14) 0.055(17) 0.010(13) 0.018(13) -0.005(12)
C146 0.074(16) 0.073(12) 0.05(2) -0.023(11) 0.003(15) -0.023(10)
C147 0.069(17) 0.072(14) 0.06(2) -0.022(14) 0.005(14) -0.020(12)
C179 0.094(17) 0.068(13) 0.054(18) -0.008(11) 0.001(14) -0.017(11)
C145 0.074(17) 0.068(14) 0.06(2) -0.024(13) 0.006(15) -0.025(11)
C194 0.08(2) 0.062(16) 0.062(18) -0.018(13) 0.003(16) -0.015(14)
C155 0.080(18) 0.06(2) 0.080(19) 0.004(16) 0.010(13) -0.021(14)
C162 0.085(19) 0.05(2) 0.081(15) 0.011(14) 0.011(12) -0.008(16)
C128 0.072(17) 0.044(13) 0.050(18) 0.013(12) 0.019(14) -0.009(11)
C126 0.090(19) 0.062(14) 0.10(3) -0.005(13) -0.002(17) -0.010(12)
C252 0.083(18) 0.034(15) 0.059(19) -0.007(13) 0.013(15) -0.008(12)
O315 0.14(3) 0.040(17) 0.11(2) -0.011(16) 0.009(19) 0.004(17)
O313 0.14(3) 0.059(16) 0.09(2) -0.027(16) 0.00(2) 0.006(16)
C184 0.095(18) 0.073(17) 0.045(19) -0.014(14) 0.000(15) -0.018(13)
F367 0.111(19) 0.11(2) 0.11(2) 0.006(16) 0.008(15) -0.011(15)
C213 0.069(17) 0.074(14) 0.06(2) -0.010(14) 0.010(15) -0.017(11)
C227 0.072(17) 0.08(2) 0.078(15) -0.022(14) 0.018(12) -0.015(15)
C209 0.082(18) 0.059(19) 0.073(19) 0.008(15) 0.012(14) -0.023(14)
O362 0.10(3) 0.12(2) 0.10(3) -0.018(18) 0.02(2) -0.009(17)
C256 0.089(16) 0.038(11) 0.054(16) -0.009(10) 0.018(13) -0.013(10)
C316 0.12(2) 0.043(14) 0.085(17) -0.019(12) -0.016(13) -0.010(13)
C219 0.082(17) 0.080(16) 0.07(2) -0.016(15) 0.026(14) -0.016(12)
C183 0.11(2) 0.089(19) 0.08(2) 0.006(16) 0.021(19) -0.007(16)
C298 0.08(3) 0.068(17) 0.086(18) -0.003(13) 0.029(17) -0.017(17)
C178 0.088(18) 0.055(14) 0.08(3) -0.009(14) 0.000(16) -0.006(12)
C138 0.079(17) 0.06(2) 0.077(14) -0.014(14) 0.008(11) -0.015(15)
C251 0.083(15) 0.033(11) 0.052(16) -0.017(10) 0.010(12) -0.017(10)
C270 0.09(3) 0.093(19) 0.082(18) -0.030(15) 0.007(18) 0.009(18)
C306 0.05(4) 0.06(3) 0.070(19) 0.006(16) 0.025(18) -0.03(3)
C308 0.08(3) 0.055(17) 0.071(18) 0.001(13) 0.017(17) -0.016(16)
C309 0.07(3) 0.056(18) 0.071(18) 0.001(13) 0.014(17) -0.019(17)
C307 0.07(3) 0.054(17) 0.072(17) 0.002(13) 0.017(16) -0.020(17)
C310 0.08(3) 0.059(19) 0.074(18) -0.002(14) 0.017(17) -0.020(18)
C312 0.07(3) 0.061(18) 0.076(17) -0.003(13) 0.016(16) -0.019(17)
C311 0.08(3) 0.059(19) 0.077(18) -0.003(14) 0.015(17) -0.022(18)
C211 0.073(17) 0.078(15) 0.08(2) -0.012(14) 0.015(15) -0.018(12)
C226 0.071(17) 0.04(2) 0.075(14) -0.018(13) 0.020(11) -0.015(14)
C238 0.077(16) 0.046(13) 0.04(2) 0.001(13) 0.015(14) -0.013(11)
C207 0.085(17) 0.06(2) 0.079(15) 0.001(14) 0.013(13) -0.028(15)
C212 0.069(17) 0.071(15) 0.05(2) -0.006(14) 0.010(15) -0.013(12)
N121 0.104(15) 0.076(14) 0.086(14) 0.003(11) 0.020(12) -0.012(11)
C196 0.082(14) 0.035(12) 0.060(13) -0.018(9) 0.010(10) -0.020(10)
C124 0.097(16) 0.064(11) 0.061(17) -0.009(10) 0.009(14) -0.013(10)
C254 0.070(18) 0.026(13) 0.035(17) -0.020(11) -0.001(14) -0.016(12)
C220 0.081(17) 0.069(14) 0.052(16) -0.027(12) 0.025(13) -0.016(12)
C142 0.081(16) 0.068(15) 0.077(16) -0.023(13) 0.014(13) -0.018(13)
C233 0.076(17) 0.050(18) 0.058(18) 0.002(14) 0.021(13) -0.015(13)
C182 0.12(2) 0.088(19) 0.10(3) 0.010(17) 0.03(2) -0.004(16)
C208 0.087(17) 0.06(2) 0.079(18) 0.006(15) 0.016(13) -0.028(15)
N189 0.088(15) 0.041(10) 0.062(15) -0.006(9) 0.021(12) -0.012(9)
C253 0.090(19) 0.030(14) 0.06(2) -0.007(13) 0.020(16) -0.008(12)
C314 0.12(2) 0.043(13) 0.078(19) -0.023(13) -0.013(16) -0.007(13)
C160 0.082(18) 0.04(2) 0.076(12) -0.008(11) 0.015(11) -0.001(15)
C225 0.073(16) 0.06(2) 0.071(12) -0.021(11) 0.022(11) -0.012(15)
C123 0.094(19) 0.065(13) 0.066(16) -0.010(10) 0.007(14) -0.018(11)
C232 0.073(17) 0.048(19) 0.061(18) 0.000(15) 0.014(13) -0.007(14)
C203 0.090(18) 0.036(19) 0.080(12) -0.013(11) 0.014(11) -0.016(15)
C133 0.074(16) 0.04(2) 0.075(13) -0.003(12) 0.010(11) -0.014(15)
C154 0.081(17) 0.06(2) 0.08(2) 0.003(16) 0.009(14) -0.021(14)
C166 0.105(17) 0.065(16) 0.081(16) -0.006(13) 0.011(13) -0.018(13)
C221 0.078(17) 0.065(16) 0.055(15) -0.029(13) 0.021(13) -0.020(13)
C240 0.076(16) 0.042(10) 0.032(18) 0.002(10) 0.014(13) -0.010(9)
C210 0.082(17) 0.075(16) 0.080(19) -0.008(15) 0.013(14) -0.020(13)
C294 0.09(3) 0.066(16) 0.096(19) -0.002(13) 0.028(17) -0.012(17)
C137 0.076(16) 0.03(2) 0.075(14) -0.010(13) 0.008(11) -0.013(14)
C255 0.088(18) 0.038(13) 0.046(19) -0.012(12) 0.012(15) -0.015(11)
C242 0.076(17) 0.040(13) 0.08(2) -0.009(13) 0.006(15) -0.010(12)
C241 0.081(17) 0.038(12) 0.07(2) -0.005(13) 0.004(15) -0.012(11)
C222 0.078(17) 0.06(2) 0.064(16) -0.031(14) 0.021(12) -0.018(14)
C243 0.076(17) 0.054(19) 0.063(15) -0.028(13) 0.026(12) -0.015(15)
O364 0.10(2) 0.10(2) 0.09(2) -0.013(18) 0.009(19) -0.008(18)
C215 0.070(17) 0.083(15) 0.06(2) -0.014(14) 0.016(15) -0.019(12)
C204 0.10(2) 0.08(2) 0.087(15) -0.009(14) 0.014(13) -0.033(18)
C217 0.079(17) 0.077(12) 0.04(2) -0.012(11) 0.017(15) -0.018(11)
C127 0.075(18) 0.057(14) 0.06(2) 0.005(13) 0.020(15) -0.011(12)
C266 0.07(3) 0.091(18) 0.095(19) -0.025(15) 0.008(18) 0.006(17)
C153 0.080(16) 0.062(16) 0.069(19) 0.007(14) 0.004(14) -0.020(13)
C228 0.072(16) 0.07(2) 0.078(14) -0.019(13) 0.018(12) -0.015(15)
C237 0.072(16) 0.050(13) 0.06(2) -0.007(13) 0.011(14) -0.013(11)
C143 0.072(16) 0.076(15) 0.08(2) -0.014(14) 0.017(13) -0.018(12)
C168 0.10(2) 0.07(2) 0.080(16) -0.004(14) 0.010(14) -0.016(17)
C136 0.072(13) 0.049(16) 0.076(11) -0.020(9) 0.007(9) -0.014(11)
C165 0.095(18) 0.043(18) 0.066(16) -0.022(13) 0.022(13) -0.007(14)
C156 0.080(17) 0.06(2) 0.074(14) 0.009(13) 0.010(12) -0.022(15)
C150 0.078(17) 0.071(15) 0.11(3) -0.011(15) 0.005(16) -0.020(12)
C151 0.072(17) 0.069(15) 0.11(3) -0.011(16) 0.014(15) -0.023(12)
C152 0.074(16) 0.061(14) 0.056(19) 0.010(13) 0.012(14) -0.023(12)
C171 0.076(17) 0.073(15) 0.07(2) -0.002(15) 0.016(15) -0.026(12)
C172 0.077(17) 0.072(15) 0.08(3) -0.006(14) 0.010(15) -0.023(11)
C149 0.078(16) 0.075(12) 0.10(2) -0.018(12) 0.006(16) -0.022(11)
C283 0.11(3) 0.11(2) 0.12(2) 0.000(15) 0.01(2) -0.031(19)
C282 0.13(3) 0.11(2) 0.11(2) 0.001(15) 0.01(2) -0.03(2)
C281 0.10(3) 0.10(2) 0.11(2) -0.001(15) 0.024(18) -0.03(2)
C280 0.10(3) 0.10(2) 0.098(19) 0.002(15) 0.024(18) -0.026(19)
C279 0.09(3) 0.103(19) 0.097(19) 0.005(14) 0.029(18) -0.038(18)
C284 0.07(3) 0.104(19) 0.10(2) 0.009(14) 0.027(18) -0.038(19)
C239 0.079(17) 0.045(13) 0.04(2) -0.001(13) 0.012(14) -0.011(11)
C174 0.081(16) 0.08(2) 0.073(15) -0.012(14) 0.006(12) -0.019(15)
C185 0.11(2) 0.064(17) 0.071(17) -0.007(13) 0.018(16) -0.013(15)
C157 0.086(18) 0.06(2) 0.077(13) 0.007(13) 0.010(12) -0.017(15)
C265 0.09(3) 0.091(18) 0.080(18) -0.028(15) 0.011(18) 0.000(18)
C173 0.082(18) 0.07(2) 0.073(16) -0.017(14) 0.012(13) -0.018(15)
C169 0.078(18) 0.07(2) 0.077(18) 0.002(16) 0.009(13) -0.024(15)
C199 0.09(2) 0.044(17) 0.073(16) -0.016(13) 0.015(14) -0.020(15)
C200 0.10(2) 0.061(18) 0.082(13) -0.013(12) 0.009(12) -0.023(15)
C201 0.09(2) 0.058(18) 0.071(15) -0.012(13) 0.006(13) -0.019(15)
C202 0.083(15) 0.054(14) 0.064(14) -0.018(10) 0.008(11) -0.016(11)
C197 0.081(15) 0.038(13) 0.056(14) -0.021(10) 0.014(11) -0.009(11)
C198 0.097(19) 0.048(16) 0.074(16) -0.020(13) 0.014(14) -0.019(15)
C264 0.10(4) 0.09(3) 0.08(2) -0.03(2) 0.01(2) 0.00(3)
C229 0.069(16) 0.04(2) 0.066(14) -0.013(14) 0.021(12) -0.014(14)
C293 0.09(3) 0.062(16) 0.087(18) -0.007(13) 0.030(17) -0.013(16)
C193 0.09(2) 0.063(16) 0.065(19) -0.016(13) 0.011(16) -0.010(15)
C195 0.11(2) 0.060(16) 0.080(18) -0.007(13) 0.033(17) -0.014(14)
C161 0.089(18) 0.09(3) 0.085(15) -0.001(14) 0.010(12) -0.015(16)
C144 0.073(17) 0.065(14) 0.07(2) -0.028(13) 0.018(15) -0.020(12)
C292 0.08(4) 0.066(19) 0.10(3) -0.014(17) 0.02(2) 0.00(2)
C230 0.074(17) 0.05(2) 0.071(14) -0.020(13) 0.022(11) -0.013(15)
C125 0.087(18) 0.064(12) 0.08(2) -0.003(11) 0.000(15) -0.009(11)
C278 0.14(5) 0.11(2) 0.10(3) 0.00(2) 0.04(3) -0.06(3)
C295 0.09(3) 0.063(17) 0.100(19) -0.006(14) 0.021(19) -0.007(17)
C206 0.091(17) 0.035(19) 0.074(13) 0.011(12) 0.011(12) -0.025(15)
C187 0.11(2) 0.065(18) 0.08(2) -0.014(14) 0.013(18) -0.013(16)
C272 0.10(3) 0.047(14) 0.081(16) -0.019(12) 0.013(16) -0.010(16)
C277 0.09(3) 0.047(16) 0.083(16) -0.022(12) 0.016(17) -0.014(16)
C276 0.11(3) 0.065(16) 0.086(17) -0.022(13) 0.012(17) -0.016(18)
C275 0.10(3) 0.068(16) 0.083(17) -0.020(13) 0.018(17) -0.022(18)
C274 0.10(3) 0.061(16) 0.083(17) -0.014(13) 0.009(18) -0.011(17)
C273 0.09(3) 0.048(14) 0.079(17) -0.019(12) 0.009(17) -0.007(15)
C285 0.13(5) 0.12(3) 0.07(2) -0.004(18) 0.05(2) -0.07(3)
C167 0.11(2) 0.068(18) 0.081(17) -0.002(14) 0.005(16) -0.024(17)
C247 0.078(17) 0.06(2) 0.075(19) 0.001(16) 0.009(14) -0.018(14)
C244 0.082(18) 0.07(2) 0.066(16) -0.026(14) 0.022(13) -0.020(14)
C268 0.09(3) 0.095(19) 0.10(2) -0.031(16) 0.007(19) 0.007(19)
C245 0.085(18) 0.083(16) 0.09(2) -0.005(15) 0.026(15) -0.017(13)
C170 0.082(17) 0.06(2) 0.070(19) 0.009(15) 0.004(14) -0.022(14)
C181 0.10(2) 0.076(17) 0.08(2) 0.003(15) 0.017(18) -0.017(14)
C177 0.076(17) 0.056(14) 0.08(2) -0.008(14) 0.010(15) -0.004(12)
C231 0.073(16) 0.046(19) 0.066(14) -0.001(13) 0.013(12) -0.005(14)
C186 0.11(2) 0.073(18) 0.08(2) -0.007(15) 0.021(18) -0.009(16)
C163 0.092(19) 0.07(2) 0.076(13) -0.006(12) 0.013(12) -0.012(16)
C235 0.076(18) 0.063(19) 0.081(19) -0.021(16) 0.028(14) -0.025(15)
C148 0.069(17) 0.075(15) 0.09(2) -0.011(15) 0.015(14) -0.020(12)
C234 0.072(16) 0.047(14) 0.062(19) -0.003(13) 0.020(13) -0.019(12)
C269 0.11(3) 0.097(19) 0.083(19) -0.032(15) 0.005(18) 0.008(19)
C249 0.097(18) 0.07(2) 0.081(15) -0.005(14) 0.013(12) -0.031(15)
C218 0.078(17) 0.077(15) 0.06(2) -0.019(13) 0.022(14) -0.019(12)
C236 0.076(17) 0.030(18) 0.072(17) -0.003(14) 0.019(13) -0.012(14)
C214 0.070(16) 0.074(12) 0.04(2) -0.008(11) 0.011(15) -0.015(11)
C246 0.080(17) 0.078(15) 0.06(2) -0.010(14) 0.021(15) -0.017(12)
C267 0.08(3) 0.091(19) 0.10(2) -0.029(16) 0.00(2) 0.011(18)
C135 0.074(15) 0.07(2) 0.080(14) -0.021(14) 0.008(11) -0.011(13)
C139 0.078(14) 0.057(16) 0.079(11) -0.019(9) 0.007(9) -0.011(11)
C141 0.081(17) 0.048(19) 0.079(16) -0.032(13) 0.013(12) -0.011(14)
C248 0.080(18) 0.06(2) 0.075(18) 0.002(15) 0.019(13) -0.029(15)
C250 0.095(18) 0.05(2) 0.077(15) -0.006(14) 0.013(12) -0.025(16)
C159 0.086(19) 0.03(2) 0.076(13) -0.003(13) 0.013(12) -0.001(16)
C158 0.078(18) 0.04(2) 0.074(14) -0.006(13) 0.012(12) -0.003(16)
C140 0.087(16) 0.05(2) 0.080(15) -0.031(13) 0.011(12) -0.014(14)
C164 0.102(19) 0.07(2) 0.071(16) -0.017(14) 0.017(14) -0.016(16)
C188 0.11(2) 0.078(17) 0.08(2) -0.009(14) 0.015(17) -0.010(15)
C271 0.12(5) 0.05(2) 0.080(17) -0.015(14) 0.011(17) 0.01(2)
C286 0.09(3) 0.093(18) 0.071(17) 0.002(13) 0.023(17) -0.033(18)
C291 0.10(3) 0.092(18) 0.075(18) 0.008(13) 0.016(18) -0.033(18)
C290 0.10(3) 0.091(19) 0.083(18) 0.003(14) 0.006(19) -0.026(18)
C289 0.12(3) 0.095(19) 0.085(19) 0.001(14) 0.002(19) -0.026(19)
C288 0.10(3) 0.091(19) 0.078(18) -0.001(14) 0.016(18) -0.021(19)
C287 0.07(3) 0.090(18) 0.070(17) 0.003(13) 0.029(17) -0.025(17)
C365 0.106(19) 0.120(18) 0.098(19) -0.009(14) 0.001(14) -0.013(15)
C363 0.10(2) 0.120(17) 0.10(2) -0.014(14) 0.011(17) -0.009(15)
C297 0.08(3) 0.074(18) 0.098(18) -0.013(14) 0.025(17) -0.005(19)
C296 0.09(3) 0.077(18) 0.101(19) -0.008(14) 0.023(19) -0.009(17)
C216 0.069(17) 0.085(15) 0.11(3) -0.025(16) 0.018(16) -0.020(12)
C134 0.079(17) 0.10(3) 0.082(14) -0.025(14) 0.007(12) -0.013(16)
C47 0.131(11) 0.109(11) 0.110(12) -0.020(8) 0.011(8) -0.017(8)
C3 0.124(15) 0.101(18) 0.111(14) -0.012(11) 0.006(11) -0.029(12)
C2 0.136(18) 0.112(14) 0.122(14) -0.017(11) 0.006(12) -0.022(12)
C7 0.134(18) 0.104(14) 0.119(15) -0.018(11) 0.006(13) -0.022(12)
C6 0.135(15) 0.112(14) 0.116(18) -0.015(12) 0.005(12) -0.018(11)
C5 0.133(15) 0.100(15) 0.103(16) -0.019(12) 0.009(11) -0.018(11)
C4 0.126(15) 0.105(18) 0.110(13) -0.010(11) 0.005(10) -0.027(12)
C17 0.117(14) 0.075(19) 0.100(13) -0.008(11) 0.010(10) -0.021(12)
C16 0.117(14) 0.080(19) 0.100(14) -0.001(12) 0.011(10) -0.025(12)
C15 0.115(14) 0.075(17) 0.102(14) 0.002(11) 0.015(11) -0.035(12)
C13 0.130(18) 0.104(15) 0.114(15) -0.011(11) 0.009(13) -0.024(12)
C14 0.130(16) 0.100(15) 0.105(16) -0.006(12) 0.011(12) -0.024(12)
C32 0.126(14) 0.090(14) 0.091(17) 0.000(12) 0.014(11) -0.020(11)
C31 0.128(15) 0.098(13) 0.090(18) -0.007(11) 0.013(12) -0.014(10)
C12 0.140(17) 0.107(13) 0.113(16) -0.010(11) 0.005(13) -0.019(11)
C1 0.12(2) 0.097(14) 0.117(13) -0.012(10) 0.009(11) -0.028(12)
C9 0.12(2) 0.100(13) 0.104(14) -0.015(10) 0.009(12) -0.025(12)
C8 0.131(19) 0.105(13) 0.110(15) -0.016(10) 0.009(13) -0.023(11)
C24 0.126(17) 0.099(14) 0.095(17) -0.017(12) 0.012(13) -0.021(12)
C23 0.127(15) 0.101(13) 0.092(18) -0.016(12) 0.012(13) -0.016(11)
C22 0.137(15) 0.106(13) 0.107(19) -0.021(11) 0.010(12) -0.018(10)
C21 0.134(15) 0.107(13) 0.10(2) -0.013(12) 0.013(12) -0.015(11)
C20 0.134(14) 0.104(14) 0.107(17) -0.018(12) 0.009(11) -0.018(11)
C19 0.126(16) 0.094(16) 0.102(15) -0.014(12) 0.012(12) -0.018(13)
C18 0.112(16) 0.085(17) 0.096(14) -0.013(11) 0.011(11) -0.014(13)
C36 0.114(18) 0.091(16) 0.101(13) -0.010(10) 0.011(11) -0.021(14)
C35 0.112(17) 0.096(17) 0.093(14) -0.008(12) 0.010(12) -0.024(13)
C34 0.118(15) 0.091(17) 0.094(15) -0.001(13) 0.010(11) -0.021(12)
C33 0.123(14) 0.082(15) 0.063(16) 0.018(12) 0.008(11) -0.013(10)
C11 0.126(18) 0.102(14) 0.091(14) -0.010(10) 0.011(12) -0.020(12)
C10 0.11(2) 0.090(14) 0.089(13) -0.007(10) 0.011(11) -0.022(13)
C26 0.107(18) 0.079(16) 0.076(12) -0.005(10) 0.009(11) -0.015(13)
C25 0.110(16) 0.077(16) 0.076(14) -0.001(11) 0.011(11) -0.013(13)
C43 0.120(14) 0.088(17) 0.086(15) -0.005(13) 0.016(11) -0.021(12)
C42 0.122(14) 0.088(15) 0.073(17) -0.001(13) 0.013(11) -0.015(11)
C38 0.124(19) 0.108(14) 0.115(15) -0.018(11) 0.018(13) -0.021(12)
C37 0.108(19) 0.097(14) 0.108(14) -0.014(10) 0.018(12) -0.021(13)
C52 0.12(2) 0.103(13) 0.114(14) -0.018(10) 0.013(12) -0.022(12)
C53 0.14(2) 0.108(13) 0.119(15) -0.020(10) 0.015(14) -0.026(12)
C54 0.124(17) 0.105(14) 0.105(16) -0.015(11) 0.009(13) -0.023(12)
C55 0.129(15) 0.109(13) 0.105(18) -0.014(12) 0.009(12) -0.016(10)
C56 0.131(11) 0.109(11) 0.110(12) -0.020(8) 0.011(8) -0.017(8)
C30 0.130(13) 0.101(13) 0.077(19) -0.018(11) 0.017(11) -0.013(10)
C29 0.128(14) 0.092(14) 0.073(16) -0.032(12) 0.018(11) -0.011(10)
C28 0.123(16) 0.096(16) 0.082(14) -0.016(11) 0.016(11) -0.017(12)
C27 0.115(15) 0.092(16) 0.083(13) -0.012(11) 0.010(11) -0.020(13)
C45 0.117(13) 0.068(19) 0.095(13) -0.015(11) 0.013(10) -0.017(11)
C44 0.121(14) 0.072(18) 0.096(13) -0.010(12) 0.015(10) -0.019(11)
C48 0.119(14) 0.088(17) 0.107(13) -0.014(11) 0.018(10) -0.024(11)
C50 0.117(17) 0.103(14) 0.109(14) -0.013(11) 0.021(12) -0.021(12)
C49 0.128(15) 0.110(15) 0.113(16) -0.020(12) 0.012(12) -0.015(11)
C41 0.125(14) 0.101(14) 0.086(18) -0.007(12) 0.022(11) -0.020(11)
C40 0.129(15) 0.106(13) 0.101(19) -0.014(12) 0.018(13) -0.015(11)
C39 0.129(18) 0.111(13) 0.121(17) -0.018(11) 0.016(14) -0.019(11)
C51 0.12(2) 0.105(14) 0.117(13) -0.019(10) 0.014(11) -0.019(12)
C59 0.127(18) 0.108(14) 0.117(14) -0.021(10) 0.012(11) -0.021(13)
C58 0.129(18) 0.109(14) 0.116(15) -0.023(11) 0.013(12) -0.021(12)
C57 0.135(15) 0.117(14) 0.113(16) -0.017(11) 0.012(11) -0.017(11)
C60 0.128(15) 0.096(15) 0.096(15) -0.030(12) 0.014(11) -0.015(11)
C46 0.123(14) 0.098(18) 0.104(13) -0.021(11) 0.009(10) -0.018(11)
C112 0.091(13) 0.068(17) 0.092(13) -0.004(11) 0.014(10) -0.018(11)
C64 0.089(13) 0.051(16) 0.098(13) -0.011(11) 0.023(10) -0.025(11)
C63 0.094(15) 0.062(14) 0.105(12) -0.024(10) 0.018(10) -0.020(11)
C68 0.096(14) 0.082(15) 0.109(13) -0.028(10) 0.019(10) -0.019(11)
C67 0.096(13) 0.073(17) 0.099(13) -0.031(11) 0.019(10) -0.014(10)
C66 0.093(14) 0.064(17) 0.097(12) -0.023(10) 0.022(9) -0.016(11)
C65 0.094(13) 0.073(19) 0.099(13) -0.019(11) 0.020(10) -0.021(11)
C77 0.094(13) 0.073(16) 0.097(14) -0.016(12) 0.020(10) -0.021(11)
C78 0.095(13) 0.070(14) 0.086(16) -0.011(12) 0.014(11) -0.015(10)
C79 0.094(13) 0.058(14) 0.091(15) -0.006(12) 0.019(10) -0.019(10)
C80 0.096(14) 0.063(12) 0.090(15) -0.011(10) 0.009(11) -0.013(10)
C81 0.084(17) 0.058(11) 0.086(13) -0.012(9) 0.017(11) -0.017(10)
C62 0.080(17) 0.062(13) 0.095(12) -0.019(9) 0.020(10) -0.023(11)
C61 0.097(18) 0.076(12) 0.098(13) -0.021(9) 0.019(11) -0.017(10)
C69 0.103(16) 0.088(13) 0.106(13) -0.028(10) 0.020(11) -0.011(11)
C70 0.101(14) 0.097(13) 0.102(17) -0.028(11) 0.015(12) -0.017(10)
C71 0.104(13) 0.097(13) 0.103(18) -0.025(11) 0.015(11) -0.013(10)
C72 0.099(13) 0.085(15) 0.095(14) -0.028(11) 0.017(10) -0.014(10)
C73 0.092(14) 0.073(14) 0.084(14) -0.020(11) 0.022(11) -0.011(11)
C74 0.094(14) 0.073(16) 0.090(12) -0.017(10) 0.016(10) -0.017(12)
C75 0.085(17) 0.066(14) 0.081(12) -0.010(10) 0.015(10) -0.013(13)
C76 0.082(15) 0.059(14) 0.082(13) -0.007(11) 0.013(11) -0.009(12)
C88 0.087(16) 0.069(13) 0.087(13) -0.012(10) 0.011(11) -0.015(11)
C87 0.092(14) 0.075(12) 0.086(17) -0.016(11) 0.007(12) -0.014(10)
C86 0.098(13) 0.076(12) 0.079(18) -0.010(11) 0.009(11) -0.015(9)
C85 0.097(12) 0.075(12) 0.051(18) -0.013(11) 0.008(10) -0.014(9)
C84 0.094(13) 0.060(12) 0.068(15) -0.006(10) 0.008(11) -0.012(10)
C83 0.091(15) 0.056(11) 0.076(14) -0.010(9) 0.009(12) -0.012(10)
C82 0.079(18) 0.053(11) 0.077(12) -0.010(9) 0.012(11) -0.010(10)
C99 0.069(19) 0.053(12) 0.080(11) -0.009(9) 0.010(10) -0.006(12)
C98 0.087(19) 0.073(12) 0.090(13) -0.020(9) 0.012(11) -0.018(11)
C97 0.078(17) 0.076(13) 0.080(13) -0.014(10) 0.001(12) -0.012(11)
C96 0.094(14) 0.097(13) 0.092(16) -0.026(11) 0.009(12) -0.016(10)
C95 0.095(14) 0.091(13) 0.088(19) -0.015(12) 0.008(12) -0.014(10)
C94 0.100(13) 0.093(13) 0.10(2) -0.016(11) 0.011(11) -0.012(10)
C93 0.100(14) 0.087(13) 0.090(16) -0.004(10) 0.011(11) -0.014(10)
C92 0.095(16) 0.079(12) 0.088(15) -0.010(10) 0.012(12) -0.014(11)
C91 0.091(18) 0.072(12) 0.087(13) -0.005(9) 0.012(12) -0.011(11)
C90 0.080(19) 0.069(13) 0.087(12) -0.009(9) 0.010(10) -0.010(12)
C89 0.075(19) 0.071(12) 0.088(13) -0.010(9) 0.006(11) -0.012(11)
C107 0.088(18) 0.073(12) 0.098(13) -0.015(9) 0.006(11) -0.018(11)
C106 0.100(16) 0.082(13) 0.104(13) -0.017(10) 0.010(11) -0.011(11)
C105 0.097(14) 0.077(12) 0.094(16) -0.023(10) 0.006(11) -0.015(10)
C104 0.098(13) 0.074(12) 0.081(17) -0.017(10) 0.007(11) -0.012(9)
C103 0.098(13) 0.065(14) 0.086(14) -0.015(11) 0.005(10) -0.014(10)
C102 0.093(14) 0.048(13) 0.079(13) -0.016(10) 0.014(10) -0.011(11)
C101 0.092(14) 0.051(16) 0.083(12) -0.010(10) 0.009(10) -0.014(12)
C100 0.091(17) 0.055(14) 0.082(12) -0.007(9) 0.008(10) -0.017(12)
C119 0.082(15) 0.063(14) 0.078(13) -0.005(10) 0.005(11) -0.014(12)
C118 0.091(13) 0.072(16) 0.084(14) -0.004(12) 0.009(10) -0.017(11)
C120 0.093(13) 0.080(15) 0.080(16) -0.004(12) 0.010(11) -0.013(10)
C111 0.095(13) 0.083(14) 0.087(15) -0.003(12) 0.012(10) -0.015(10)
C110 0.095(15) 0.082(12) 0.082(16) 0.001(10) 0.019(12) -0.016(10)
C109 0.098(18) 0.075(12) 0.095(13) -0.006(10) 0.011(12) -0.015(11)
C108 0.098(17) 0.077(13) 0.101(12) -0.011(9) 0.011(10) -0.013(11)
C113 0.097(14) 0.071(16) 0.102(12) -0.012(10) 0.007(10) -0.015(12)
C114 0.098(13) 0.073(15) 0.104(13) -0.016(10) 0.008(10) -0.019(11)
C115 0.096(12) 0.054(17) 0.089(13) -0.022(11) 0.007(9) -0.016(10)
C116 0.092(13) 0.042(16) 0.085(12) -0.009(10) 0.010(9) -0.018(11)
C117 0.088(13) 0.056(17) 0.085(12) 0.000(11) 0.007(10) -0.016(11)
C320 0.13(7) 0.08(2) 0.08(3) 0.004(18) -0.01(3) -0.04(2)
C321 0.08(3) 0.077(19) 0.071(18) -0.001(14) 0.007(18) -0.025(18)
C322 0.07(3) 0.079(18) 0.070(18) -0.003(14) 0.007(17) -0.023(18)
C323 0.07(3) 0.079(19) 0.07(2) -0.003(15) 0.008(18) -0.023(18)
C324 0.06(3) 0.07(2) 0.07(2) 0.001(15) 0.01(2) -0.021(18)
C325 0.08(3) 0.08(2) 0.07(2) 0.000(15) 0.01(2) -0.025(19)
C326 0.06(3) 0.08(2) 0.066(19) 0.002(15) 0.009(18) -0.025(19)
C257 0.14(5) 0.10(2) 0.12(3) -0.01(2) 0.03(3) -0.04(2)
C258 0.09(3) 0.101(19) 0.12(2) -0.009(15) 0.022(19) -0.023(18)
C259 0.12(3) 0.101(19) 0.14(2) -0.010(16) 0.00(2) -0.026(19)
C263 0.11(3) 0.10(2) 0.13(2) -0.006(16) 0.017(19) -0.022(19)
C260 0.13(3) 0.10(2) 0.14(2) -0.011(16) 0.00(2) -0.023(19)
C262 0.09(3) 0.094(19) 0.13(2) -0.006(16) 0.015(19) -0.02(2)
C261 0.10(3) 0.10(2) 0.13(2) -0.005(16) 0.01(2) -0.025(19)
C327 0.06(4) 0.07(3) 0.07(2) 0.015(19) 0.02(2) -0.02(3)
C329 0.06(3) 0.082(18) 0.077(19) 0.005(14) 0.021(18) -0.026(17)
C330 0.07(3) 0.084(19) 0.076(19) 0.005(15) 0.022(19) -0.031(18)
C331 0.08(3) 0.08(2) 0.08(2) 0.002(15) 0.020(18) -0.02(2)
C332 0.08(3) 0.08(2) 0.076(19) 0.003(15) 0.017(18) -0.028(19)
C333 0.07(3) 0.083(19) 0.072(18) 0.005(14) 0.015(17) -0.022(17)
C328 0.07(2) 0.083(18) 0.075(17) 0.005(14) 0.014(16) -0.025(17)
C299 0.08(6) 0.062(19) 0.08(4) -0.005(18) 0.01(4) -0.020(19)
C301 0.08(3) 0.061(18) 0.07(2) -0.005(15) 0.007(18) -0.017(18)
C302 0.07(3) 0.061(19) 0.07(2) -0.004(15) 0.009(19) -0.017(18)
C300 0.07(3) 0.061(17) 0.07(2) -0.005(15) 0.007(19) -0.019(17)
C303 0.07(3) 0.059(19) 0.07(2) -0.002(16) 0.01(2) -0.019(18)
C305 0.07(3) 0.059(18) 0.07(2) -0.003(15) 0.009(18) -0.020(18)
C304 0.07(3) 0.059(18) 0.07(2) -0.003(15) 0.009(19) -0.020(18)
O341 0.15(2) 0.09(2) 0.11(3) 0.01(2) 0.02(2) 0.009(18)
O343 0.15(3) 0.066(17) 0.14(3) 0.023(18) 0.05(2) -0.024(17)
C342 0.16(3) 0.092(18) 0.13(2) 0.013(16) 0.027(18) 0.001(17)
F345 0.21(3) 0.085(16) 0.10(2) 0.023(15) 0.030(19) 0.006(17)
F347 0.23(3) 0.12(2) 0.128(19) 0.002(16) 0.029(18) 0.01(2)
F346 0.21(2) 0.09(2) 0.16(3) 0.019(19) 0.039(18) -0.005(17)
C344 0.19(2) 0.090(17) 0.129(19) 0.009(15) 0.033(17) 0.001(16)
C349 0.16(2) 0.18(3) 0.090(19) -0.027(17) 0.023(16) -0.034(19)
C351 0.15(2) 0.19(2) 0.108(18) 0.000(16) 0.017(15) -0.029(18)
F352 0.15(3) 0.22(3) 0.098(17) -0.002(17) 0.023(16) -0.03(2)
F354 0.15(3) 0.21(2) 0.14(2) -0.012(18) 0.03(2) -0.040(19)
F353 0.15(2) 0.24(3) 0.10(2) 0.01(2) 0.022(16) -0.022(18)
O348 0.15(2) 0.11(3) 0.09(2) -0.066(19) 0.035(17) -0.005(18)
O350 0.17(3) 0.06(2) 0.093(18) -0.033(16) 0.015(18) -0.009(19)
C335 0.14(2) 0.038(18) 0.15(2) -0.056(15) -0.012(16) -0.016(15)
C337 0.15(2) 0.039(14) 0.152(19) -0.055(13) -0.008(15) -0.019(13)
F338 0.17(2) 0.056(15) 0.149(18) -0.059(14) -0.008(15) -0.024(15)
F340 0.155(19) 0.031(14) 0.18(2) -0.043(15) -0.002(15) -0.014(12)
F339 0.15(2) 0.023(11) 0.16(2) -0.043(13) -0.023(18) -0.015(12)
O334 0.15(2) 0.06(2) 0.15(3) -0.04(2) -0.020(19) -0.035(17)
O336 0.16(3) 0.10(3) 0.16(2) -0.035(18) -0.03(2) -0.04(2)
C356 0.14(2) 0.086(17) 0.13(2) -0.039(16) 0.006(17) -0.001(15)
C358 0.16(2) 0.088(16) 0.126(19) -0.038(14) 0.008(17) -0.010(14)
F359 0.17(2) 0.13(2) 0.15(3) -0.05(2) 0.009(17) -0.027(16)
F361 0.17(2) 0.088(16) 0.14(2) -0.050(16) 0.016(19) -0.019(15)
F360 0.20(3) 0.086(19) 0.127(18) -0.034(15) 0.003(17) -0.006(19)
O355 0.14(2) 0.087(19) 0.10(2) -0.046(17) 0.008(18) 0.004(16)
O357 0.14(2) 0.062(19) 0.12(3) -0.059(18) 0.002(18) -0.010(16)

loop_
_atom_type_symbol
_atom_type_description
_atom_type_scat_dispersion_real
_atom_type_scat_dispersion_imag
_atom_type_scat_source
C C 0.0137 0.0067 'International Tables Vol C Tables 4.2.6.8 and 6.1.1.4'
H H 0.0000 0.0000 'International Tables Vol C Tables 4.2.6.8 and 6.1.1.4'
F F 0.0583 0.0400 'International Tables Vol C Tables 4.2.6.8 and 6.1.1.4'
N N 0.0241 0.0134 'International Tables Vol C Tables 4.2.6.8 and 6.1.1.4'
O O 0.0389 0.0241 'International Tables Vol C Tables 4.2.6.8 and 6.1.1.4'

loop_
_geom_angle_atom_site_label_1
_geom_angle_atom_site_label_2
_geom_angle_atom_site_label_3
_geom_angle
_geom_angle_site_symmetry_1
_geom_angle_site_symmetry_3
_geom_angle_publ_flag
C123 C122 N121 119(6) . . ?
C188 C122 N121 122(6) . . ?
C188 C122 C123 118(6) . . ?
C179 C180 N121 119(5) . . ?
C181 C180 C179 130(6) . . ?
C181 C180 N121 108(5) . . ?
C223 C224 C225 119(5) . . ?
C223 C224 C243 113(5) . . ?
C225 C224 C243 125(5) . . ?
C204 C205 H205 120.2 . . ?
C204 C205 C206 120(6) . . ?
C206 C205 H205 120.1 . . ?
C192 C191 C190 115(5) . . ?
C196 C191 C192 123(5) . . ?
C196 C191 C190 121(5) . . ?
C224 C223 H223 119.0 . . ?
C224 C223 C222 122(6) . . ?
C222 C223 H223 119.0 . . ?
C191 C192 H192 118.1 . . ?
C193 C192 C191 124(5) . . ?
C193 C192 H192 118.1 . . ?
N189 C190 C191 112(4) . . ?
C195 C190 C191 119(5) . . ?
C195 C190 N189 129(5) . . ?
C131 C130 H130 120.0 . . ?
C131 C130 C129 120.0 . . ?
C129 C130 H130 120.0 . . ?
C130 C131 H131 120.0 . . ?
C130 C131 C132 120.0 . . ?
C132 C131 H131 120.0 . . ?
C131 C132 C175 120.0 . . ?
C131 C132 C133 117(3) . . ?
C175 C132 C133 117(3) . . ?
C132 C175 H175 120.0 . . ?
C176 C175 C132 120.0 . . ?
C176 C175 H175 120.0 . . ?
C175 C176 H176 120.0 . . ?
C175 C176 C129 120.0 . . ?
C129 C176 H176 120.0 . . ?
C130 C129 C128 122(3) . . ?
C176 C129 C130 120.0 . . ?
C176 C129 C128 117(3) . . ?
C147 C146 C145 114(4) . . ?
C147 C146 C149 124(5) . . ?
C145 C146 C149 121(5) . . ?
C146 C147 H147 119.8 . . ?
C146 C147 C148 120(5) . . ?
C148 C147 H147 119.8 . . ?
C180 C179 C184 115(6) . . ?
C124 C179 C180 125(6) . . ?
C124 C179 C184 120(5) . . ?
C146 C145 H145 117.2 . . ?
C144 C145 C146 126(5) . . ?
C144 C145 H145 117.2 . . ?
C193 C194 H194 122.4 . . ?
C195 C194 H194 122.4 . . ?
C195 C194 C193 115(5) . . ?
C154 C155 H155 116.5 . . ?
C154 C155 C156 127(7) . . ?
C156 C155 H155 116.5 . . ?
C157 C162 H162 119.9 . . ?
C157 C162 C161 120(5) . . ?
C161 C162 H162 119.9 . . ?
C127 C128 C129 121(5) . . ?
C127 C128 C177 124(5) . . ?
C177 C128 C129 113(5) . . ?
C127 C126 H126 124.1 . . ?
C125 C126 H126 124.1 . . ?
C125 C126 C127 112(5) . . ?
C251 C252 H252 112.3 . . ?
C253 C252 H252 112.3 . . ?
C253 C252 C251 135(5) . . ?
C179 C184 H184 119.0 . . ?
C183 C184 C179 122(6) . . ?
C183 C184 H184 119.0 . . ?
C212 C213 H213 115.9 . . ?
C212 C213 C214 128(5) . . ?
C214 C213 H213 115.9 . . ?
C226 C227 H227 125.4 . . ?
C226 C227 C228 109(5) . . ?
C228 C227 H227 125.4 . . ?
C208 C209 H209 116.5 . . ?
C210 C209 H209 116.5 . . ?
C210 C209 C208 127(5) . . ?
C363 O362 H362 108.2 . . ?
N189 C256 C251 121(5) . . ?
N189 C256 C255 120(4) . . ?
C255 C256 C251 118(4) . . ?
F317 C316 F319 116(6) . . ?
F317 C316 F318 103(5) . . ?
F317 C316 C314 112(5) . . ?
F319 C316 F318 98(5) . . ?
F319 C316 C314 112(5) . . ?
F318 C316 C314 114(5) . . ?
C220 C219 H219 115.0 . . ?
C218 C219 H219 115.0 . . ?
C218 C219 C220 130(6) . . ?
C184 C183 H183 120.5 . . ?
C182 C183 C184 119(7) . . ?
C182 C183 H183 120.5 . . ?
C293 C298 H298 114.3 . . ?
C293 C298 C297 131(5) . . ?
C297 C298 H298 114.3 . . ?
C125 C178 H178 120.3 . . ?
C125 C178 C177 119(6) . . ?
C177 C178 H178 120.4 . . ?
C133 C138 H138 117.7 . . ?
C133 C138 C137 125(6) . . ?
C137 C138 H138 117.7 . . ?
C252 C251 C256 111(5) . . ?
C252 C251 C196 137(4) . . ?
C196 C251 C256 112(4) . . ?
C265 C270 H270 114.6 . . ?
C265 C270 C269 131(6) . . ?
C269 C270 H270 114.6 . . ?
H30A C306 H30B 109.5 . . ?
H30A C306 H30C 109.5 . . ?
H30B C306 H30C 109.5 . . ?
C307 C306 H30A 109.5 . . ?
C307 C306 H30B 109.5 . . ?
C307 C306 H30C 109.5 . . ?
C309 C308 H308 120.1 . . ?
C309 C308 C307 120(7) . . ?
C307 C308 H308 120.1 . . ?
C308 C309 H309 113.6 . . ?
C308 C309 C310 133(8) . . ?
C310 C309 H309 113.6 . . ?
C306 C307 C308 129(8) . . ?
C312 C307 C306 125(8) . . ?
C312 C307 C308 101(7) . . ?
C309 C310 H310 124.6 . . ?
C309 C310 C311 111(7) . . ?
C311 C310 H310 124.7 . . ?
C307 C312 H312 110.1 . . ?
C311 C312 C307 140(10) . . ?
C311 C312 H312 110.1 . . ?
C310 C311 H311 122.6 . . ?
C312 C311 C310 115(7) . . ?
C312 C311 H311 122.7 . . ?
C212 C211 C210 113(5) . . ?
C216 C211 C212 117(5) . . ?
C216 C211 C210 126(6) . . ?
C227 C226 H226 115.0 . . ?
C225 C226 C227 130(6) . . ?
C225 C226 H226 115.0 . . ?
C237 C238 H238 123.4 . . ?
C239 C238 H238 123.4 . . ?
C239 C238 C237 113(5) . . ?
C208 C207 C206 120(5) . . ?
C208 C207 C248 119(5) . . ?
C248 C207 C206 119(6) . . ?
C213 C212 C211 118(5) . . ?
C213 C212 H212 121.1 . . ?
C211 C212 H212 121.0 . . ?
C180 N121 C122 113(5) . . ?
C166 N121 C122 118(5) . . ?
C166 N121 C180 121(5) . . ?
C191 C196 C251 126(4) . . ?
C191 C196 C197 122(5) . . ?
C251 C196 C197 112(4) . . ?
C179 C124 C123 114(5) . . ?
C179 C124 C125 128(5) . . ?
C123 C124 C125 117(5) . . ?
C253 C254 H254 118.8 . . ?
C255 C254 H254 118.8 . . ?
C255 C254 C253 122(5) . . ?
C219 C220 C221 129(5) . . ?
C219 C220 C245 105(5) . . ?
C245 C220 C221 122(5) . . ?
C173 C142 C143 122(5) . . ?
C141 C142 C143 115(5) . . ?
C141 C142 C173 121(5) . . ?
C232 C233 H233 122.3 . . ?
C232 C233 C234 115(5) . . ?
C234 C233 H233 122.3 . . ?
C183 C182 H182 117.5 . . ?
C183 C182 C181 125(6) . . ?
C181 C182 H182 117.5 . . ?
C209 C208 H208 124.7 . . ?
C207 C208 C209 111(5) . . ?
C207 C208 H208 124.7 . . ?
C190 N189 C240 113(4) . . ?
C256 N189 C190 125(4) . . ?
C256 N189 C240 121(4) . . ?
C252 C253 C254 114(5) . . ?
C252 C253 H253 123.0 . . ?
C254 C253 H253 123.0 . . ?
O315 C314 O313 128(5) . . ?
O315 C314 C316 122(5) . . ?
O313 C314 C316 110(6) . . ?
C161 C160 C163 115(5) . . ?
C159 C160 C161 116(5) . . ?
C159 C160 C163 127(6) . . ?
C226 C225 C224 124(6) . . ?
C226 C225 C230 113(5) . . ?
C230 C225 C224 123(5) . . ?
C122 C123 C124 123(6) . . ?
C122 C123 C185 120(6) . . ?
C185 C123 C124 115(5) . . ?
C233 C232 H232 118.3 . . ?
C231 C232 C233 123(5) . . ?
C231 C232 H232 118.3 . . ?
C204 C203 C200 113(4) . . ?
C250 C203 C204 114(4) . . ?
C250 C203 C200 133(5) . . ?
C138 C133 C132 121(5) . . ?
C134 C133 C132 126(6) . . ?
C134 C133 C138 113(5) . . ?
C155 C154 H154 120.0 . . ?
C155 C154 C153 120(6) . . ?
C153 C154 H154 120.0 . . ?
N121 C166 C167 112(5) . . ?
C165 C166 N121 127(5) . . ?
C165 C166 C167 119(5) . . ?
C222 C221 C220 118(5) . . ?
C222 C221 C244 126(5) . . ?
C244 C221 C220 116(5) . . ?
C241 C240 N189 123(5) . . ?
C239 C240 N189 118(4) . . ?
C239 C240 C241 117(4) . . ?
C209 C210 C211 113(6) . . ?
C247 C210 C209 114(5) . . ?
C247 C210 C211 129(6) . . ?
C293 C294 H294 124.0 . . ?
C293 C294 C295 112(5) . . ?
C295 C294 H294 124.0 . . ?
C138 C137 H137 121.2 . . ?
C138 C137 C136 118(5) . . ?
C136 C137 H137 121.2 . . ?
C256 C255 H255 121.5 . . ?
C254 C255 C256 117(4) . . ?
C254 C255 H255 121.5 . . ?
C241 C242 H242 119.2 . . ?
C241 C242 C237 122(5) . . ?
C237 C242 H242 119.2 . . ?
C240 C241 H241 120.9 . . ?
C242 C241 C240 118(6) . . ?
C242 C241 H241 120.9 . . ?
C223 C222 H222 120.9 . . ?
C221 C222 C223 118(5) . . ?
C221 C222 H222 121.0 . . ?
C224 C243 H243 117.2 . . ?
C244 C243 C224 126(5) . . ?
C244 C243 H243 117.2 . . ?
C214 C215 H215 120.8 . . ?
C214 C215 C216 118(5) . . ?
C216 C215 H215 120.8 . . ?
C205 C204 C203 117(5) . . ?
C205 C204 H204 121.3 . . ?
C203 C204 H204 121.3 . . ?
C218 C217 C214 116(5) . . ?
C246 C217 C218 119(5) . . ?
C246 C217 C214 119(5) . . ?
C128 C127 C126 124(5) . . ?
C128 C127 H127 118.2 . . ?
C126 C127 H127 118.2 . . ?
C265 C266 H266 122.0 . . ?
C267 C266 H266 121.9 . . ?
C267 C266 C265 116(5) . . ?
C154 C153 C152 120(5) . . ?
C154 C153 C170 115(4) . . ?
C170 C153 C152 125(5) . . ?
C227 C228 C231 115(5) . . ?
C229 C228 C227 120(5) . . ?
C229 C228 C231 122(5) . . ?
C238 C237 C242 122(4) . . ?
C238 C237 C234 115(5) . . ?
C242 C237 C234 122(5) . . ?
C144 C143 C142 121(5) . . ?
C144 C143 C148 122(5) . . ?
C148 C143 C142 117(5) . . ?
C167 C168 H168 115.1 . . ?
C163 C168 H168 115.1 . . ?
C163 C168 C167 130(6) . . ?
C137 C136 C135 118(4) . . ?
C137 C136 C139 116(5) . . ?
C135 C136 C139 123(5) . . ?
C166 C165 H165 119.7 . . ?
C166 C165 C164 121(5) . . ?
C164 C165 H165 119.7 . . ?
C155 C156 C157 130(6) . . ?
C169 C156 C155 109(5) . . ?
C169 C156 C157 119(6) . . ?
C151 C150 H150 120.0 . . ?
C151 C150 C149 120.0 . . ?
C149 C150 H150 120.0 . . ?
C150 C151 H151 120.0 . . ?
C150 C151 C152 120.00(5) . . ?
C152 C151 H151 120.0 . . ?
C151 C152 C153 115(3) . . ?
C151 C152 C171 120.0 . . ?
C171 C152 C153 121(3) . . ?
C152 C171 H171 120.0 . . ?
C172 C171 C152 120.0 . . ?
C172 C171 H171 120.0 . . ?
C171 C172 H172 120.0 . . ?
C171 C172 C149 120.00(6) . . ?
C149 C172 H172 120.0 . . ?
C150 C149 C146 117(3) . . ?
C172 C149 C146 116(3) . . ?
C172 C149 C150 120.0 . . ?
C282 C283 H283 120.0 . . ?
C282 C283 C284 120.0 . . ?
C284 C283 H283 120.0 . . ?
C283 C282 H282 120.0 . . ?
C283 C282 C281 120.0 . . ?
C281 C282 H282 120.0 . . ?
C282 C281 H281 120.0 . . ?
C282 C281 C280 120.0 . . ?
C280 C281 H281 120.0 . . ?
C281 C280 H280 120.0 . . ?
C279 C280 C281 120.0 . . ?
C279 C280 H280 120.0 . . ?
C280 C279 C284 120.0 . . ?
C280 C279 C278 128(4) . . ?
C284 C279 C278 111(4) . . ?
C283 C284 H284 120.0 . . ?
C279 C284 C283 120.0 . . ?
C279 C284 H284 120.0 . . ?
C238 C239 C240 126(6) . . ?
C238 C239 H239 116.8 . . ?
C240 C239 H239 116.8 . . ?
C173 C174 H174 121.3 . . ?
C139 C174 H174 121.3 . . ?
C139 C174 C173 117(6) . . ?
C123 C185 H185 121.0 . . ?
C186 C185 C123 118(6) . . ?
C186 C185 H185 121.0 . . ?
C162 C157 C156 113(5) . . ?
C158 C157 C162 120(6) . . ?
C158 C157 C156 124(6) . . ?
C270 C265 C266 114(6) . . ?
C270 C265 C264 123(6) . . ?
C266 C265 C264 123(5) . . ?
C142 C173 C174 116(5) . . ?
C142 C173 H173 122.1 . . ?
C174 C173 H173 122.1 . . ?
C156 C169 H169 112.5 . . ?
C170 C169 C156 135(7) . . ?
C170 C169 H169 112.5 . . ?
C200 C199 H199 120.0 . . ?
C200 C199 C198 120.0 . . ?
C198 C199 H199 120.0 . . ?
C199 C200 C203 126(3) . . ?
C199 C200 C201 120.0 . . ?
C201 C200 C203 110(3) . . ?
C200 C201 H201 120.0 . . ?
C202 C201 C200 120.0 . . ?
C202 C201 H201 120.0 . . ?
C201 C202 H202 120.0 . . ?
C201 C202 C197 120.0 . . ?
C197 C202 H202 120.0 . . ?
C202 C197 C196 111(3) . . ?
C202 C197 C198 120.0 . . ?
C198 C197 C196 127(3) . . ?
C199 C198 H198 120.0 . . ?
C197 C198 C199 120.0 . . ?
C197 C198 H198 120.0 . . ?
C265 C264 H26A 109.5 . . ?
C265 C264 H26B 109.4 . . ?
C265 C264 H26C 109.5 . . ?
H26A C264 H26B 109.5 . . ?
H26A C264 H26C 109.5 . . ?
H26B C264 H26C 109.5 . . ?
C228 C229 H229 120.5 . . ?
C228 C229 C230 119(6) . . ?
C230 C229 H229 120.4 . . ?
C298 C293 C294 121(6) . . ?
C298 C293 C292 116(5) . . ?
C292 C293 C294 123(6) . . ?
C192 C193 C194 122(5) . . ?
C192 C193 H193 119.0 . . ?
C194 C193 H193 119.0 . . ?
C190 C195 C194 124(5) . . ?
C190 C195 H195 118.0 . . ?
C194 C195 H195 118.0 . . ?
C162 C161 H161 123.7 . . ?
C160 C161 C162 113(5) . . ?
C160 C161 H161 123.6 . . ?
C145 C144 H144 121.6 . . ?
C143 C144 C145 117(5) . . ?
C143 C144 H144 121.6 . . ?
C293 C292 H29A 109.5 . . ?
C293 C292 H29B 109.5 . . ?
C293 C292 H29C 109.5 . . ?
H29A C292 H29B 109.5 . . ?
H29A C292 H29C 109.5 . . ?
H29B C292 H29C 109.5 . . ?
C225 C230 H230 117.1 . . ?
C229 C230 C225 126(6) . . ?
C229 C230 H230 117.1 . . ?
C126 C125 C124 119(6) . . ?
C178 C125 C126 126(6) . . ?
C178 C125 C124 111(6) . . ?
C279 C278 H27A 109.5 . . ?
C279 C278 H27B 109.5 . . ?
C279 C278 H27C 109.5 . . ?
H27A C278 H27B 109.5 . . ?
H27A C278 H27C 109.5 . . ?
H27B C278 H27C 109.5 . . ?
C294 C295 H295 119.9 . . ?
C296 C295 C294 120(5) . . ?
C296 C295 H295 119.9 . . ?
C205 C206 C207 116(5) . . ?
C205 C206 C249 119(5) . . ?
C207 C206 C249 124(5) . . ?
C186 C187 H187 126.4 . . ?
C186 C187 C188 107(6) . . ?
C188 C187 H187 126.4 . . ?
C277 C272 C273 120.0 . . ?
C277 C272 C271 123(3) . . ?
C273 C272 C271 117(3) . . ?
C272 C277 H277 120.0 . . ?
C272 C277 C276 120.0 . . ?
C276 C277 H277 120.0 . . ?
C277 C276 H276 120.0 . . ?
C275 C276 C277 120.0 . . ?
C275 C276 H276 120.0 . . ?
C276 C275 H275 120.0 . . ?
C276 C275 C274 120.0 . . ?
C274 C275 H275 120.0 . . ?
C275 C274 H274 120.0 . . ?
C275 C274 C273 120.0 . . ?
C273 C274 H274 120.0 . . ?
C272 C273 H273 120.0 . . ?
C274 C273 C272 120.0 . . ?
C274 C273 H273 120.0 . . ?
H28A C285 H28B 109.5 . . ?
H28A C285 H28C 109.5 . . ?
H28B C285 H28C 109.5 . . ?
C286 C285 H28A 109.5 . . ?
C286 C285 H28B 109.5 . . ?
C286 C285 H28C 109.4 . . ?
C166 C167 H167 126.2 . . ?
C168 C167 C166 108(5) . . ?
C168 C167 H167 126.2 . . ?
C210 C247 H247 117.6 . . ?
C210 C247 C248 125(6) . . ?
C248 C247 H247 117.6 . . ?
C221 C244 H244 122.9 . . ?
C243 C244 C221 114(6) . . ?
C243 C244 H244 122.8 . . ?
C269 C268 H268 122.6 . . ?
C267 C268 H268 122.6 . . ?
C267 C268 C269 115(6) . . ?
C220 C245 H245 114.4 . . ?
C220 C245 C246 131(6) . . ?
C246 C245 H245 114.4 . . ?
C153 C170 H170 123.6 . . ?
C169 C170 C153 113(6) . . ?
C169 C170 H170 123.6 . . ?
C180 C181 C182 107(5) . . ?
C180 C181 H181 126.4 . . ?
C182 C181 H181 126.4 . . ?
C128 C177 C178 114(5) . . ?
C128 C177 H177 123.1 . . ?
C178 C177 H177 123.1 . . ?
C232 C231 C228 120(5) . . ?
C232 C231 C236 119(5) . . ?
C236 C231 C228 121(5) . . ?
C185 C186 C187 127(6) . . ?
C185 C186 H186 116.6 . . ?
C187 C186 H186 116.6 . . ?
C168 C163 C160 122(6) . . ?
C168 C163 C164 119(5) . . ?
C164 C163 C160 117(5) . . ?
C234 C235 H235 118.0 . . ?
C234 C235 C236 124(5) . . ?
C236 C235 H235 118.0 . . ?
C147 C148 H148 121.9 . . ?
C143 C148 C147 116(5) . . ?
C143 C148 H148 121.9 . . ?
C233 C234 C237 119(4) . . ?
C235 C234 C233 114(4) . . ?
C235 C234 C237 128(5) . . ?
C270 C269 C268 113(6) . . ?
C270 C269 H269 123.2 . . ?
C268 C269 H269 123.3 . . ?
C206 C249 H249 125.3 . . ?
C250 C249 C206 109(6) . . ?
C250 C249 H249 125.3 . . ?
C219 C218 C217 123(6) . . ?
C219 C218 H218 118.7 . . ?
C217 C218 H218 118.7 . . ?
C231 C236 C235 118(5) . . ?
C231 C236 H236 121.1 . . ?
C235 C236 H236 121.1 . . ?
C213 C214 C215 110(4) . . ?
C213 C214 C217 131(5) . . ?
C215 C214 C217 118(5) . . ?
C217 C246 C245 112(5) . . ?
C217 C246 H246 124.1 . . ?
C245 C246 H246 124.0 . . ?
C266 C267 H267 116.5 . . ?
C268 C267 C266 127(6) . . ?
C268 C267 H267 116.5 . . ?
C136 C135 H135 125.2 . . ?
C134 C135 C136 110(5) . . ?
C134 C135 H135 125.2 . . ?
C174 C139 C136 122(6) . . ?
C174 C139 C140 124(5) . . ?
C140 C139 C136 113(5) . . ?
C142 C141 H141 120.2 . . ?
C140 C141 C142 120(6) . . ?
C140 C141 H141 120.2 . . ?
C207 C248 H248 118.0 . . ?
C247 C248 C207 124(6) . . ?
C247 C248 H248 118.0 . . ?
C203 C250 H250 111.6 . . ?
C249 C250 C203 137(6) . . ?
C249 C250 H250 111.6 . . ?
C160 C159 H159 115.4 . . ?
C160 C159 C158 129(6) . . ?
C158 C159 H159 115.4 . . ?
C157 C158 C159 119(6) . . ?
C157 C158 H158 120.4 . . ?
C159 C158 H158 120.4 . . ?
C139 C140 H140 120.4 . . ?
C141 C140 C139 119(6) . . ?
C141 C140 H140 120.4 . . ?
C165 C164 H164 121.9 . . ?
C163 C164 C165 116(5) . . ?
C163 C164 H164 121.9 . . ?
C122 C188 C187 129(6) . . ?
C122 C188 H188 115.3 . . ?
C187 C188 H188 115.3 . . ?
C272 C271 H27D 109.5 . . ?
C272 C271 H27E 109.5 . . ?
C272 C271 H27F 109.5 . . ?
H27D C271 H27E 109.5 . . ?
H27D C271 H27F 109.5 . . ?
H27E C271 H27F 109.5 . . ?
C291 C286 C285 118(3) . . ?
C291 C286 C287 120.0 . . ?
C287 C286 C285 121(3) . . ?
C286 C291 H291 120.0 . . ?
C286 C291 C290 120.0 . . ?
C290 C291 H291 120.0 . . ?
C291 C290 H290 120.0 . . ?
C289 C290 C291 120.0 . . ?
C289 C290 H290 120.0 . . ?
C290 C289 H289 120.0 . . ?
C288 C289 C290 120.0 . . ?
C288 C289 H289 120.0 . . ?
C289 C288 H288 120.0 . . ?
C287 C288 C289 120.0 . . ?
C287 C288 H288 120.0 . . ?
C286 C287 H287 120.0 . . ?
C288 C287 C286 120.0 . . ?
C288 C287 H287 120.0 . . ?
F366 C365 F368 94(6) . . ?
F366 C365 C363 92(6) . . ?
F368 C365 C363 101(6) . . ?
F367 C365 F366 131(8) . . ?
F367 C365 F368 120(7) . . ?
F367 C365 C363 112(7) . . ?
O362 C363 C365 107(7) . . ?
O364 C363 O362 126(8) . . ?
O364 C363 C365 125(8) . . ?
C298 C297 H297 130.7 . . ?
C296 C297 C298 99(5) . . ?
C296 C297 H297 130.7 . . ?
C295 C296 C297 137(6) . . ?
C295 C296 H296 111.7 . . ?
C297 C296 H296 111.7 . . ?
C211 C216 C215 126(6) . . ?
C211 C216 H216 117.0 . . ?
C215 C216 H216 117.0 . . ?
C133 C134 C135 134(6) . . ?
C133 C134 H134 113.1 . . ?
C135 C134 H134 113.1 . . ?
C48 C47 C46 111(4) . . ?
C59 C47 C48 134(5) . . ?
C59 C47 C46 105(5) . . ?
C2 C3 C4 123(5) . . ?
C2 C3 C15 113(5) . . ?
C15 C3 C4 112(4) . . ?
C3 C2 C7 119(5) . . ?
C3 C2 C1 129(5) . . ?
C7 C2 C1 100(4) . . ?
C2 C7 C8 120(5) . . ?
C6 C7 C2 121(5) . . ?
C6 C7 C8 109(5) . . ?
C7 C6 C5 118(5) . . ?
C7 C6 C22 122(5) . . ?
C22 C6 C5 108(4) . . ?
C4 C5 C6 123(5) . . ?
C4 C5 C20 122(5) . . ?
C20 C5 C6 106(4) . . ?
C5 C4 C3 116(5) . . ?
C5 C4 C17 122(5) . . ?
C17 C4 C3 102(5) . . ?
C4 C17 C16 113(5) . . ?
C18 C17 C4 114(5) . . ?
C18 C17 C16 124(5) . . ?
C17 C16 C15 106(4) . . ?
C34 C16 C17 120(5) . . ?
C34 C16 C15 122(5) . . ?
C3 C15 C16 107(4) . . ?
C14 C15 C3 119(5) . . ?
C14 C15 C16 117(5) . . ?
C14 C13 C12 108.0 . . ?
C1 C13 C14 118(4) . . ?
C1 C13 C12 126(4) . . ?
C15 C14 C13 125(4) . . ?
C15 C14 C32 120(5) . . ?
C13 C14 C32 108.0 . . ?
C31 C32 C14 108.0 . . ?
C33 C32 C14 124(4) . . ?
C33 C32 C31 117(4) . . ?
C12 C31 C32 108.0 . . ?
C30 C31 C32 116(4) . . ?
C30 C31 C12 120(4) . . ?
C31 C12 C13 108.0 . . ?
C11 C12 C13 113(4) . . ?
C11 C12 C31 127(4) . . ?
C2 C1 C9 109(4) . . ?
C13 C1 C2 115(5) . . ?
C13 C1 C9 121(5) . . ?
C8 C9 C1 113(4) . . ?
C10 C9 C1 113(4) . . ?
C10 C9 C8 120(5) . . ?
C9 C8 C7 97(4) . . ?
C24 C8 C7 131(5) . . ?
C24 C8 C9 116(5) . . ?
C8 C24 C23 116(4) . . ?
C8 C24 C25 123(5) . . ?
C25 C24 C23 114(4) . . ?
C22 C23 C24 113(4) . . ?
C22 C23 C42 128(5) . . ?
C42 C23 C24 106(4) . . ?
C23 C22 C6 127(5) . . ?
C23 C22 C21 108(5) . . ?
C21 C22 C6 110(4) . . ?
C22 C21 C20 105(4) . . ?
C40 C21 C22 130(5) . . ?
C40 C21 C20 118(5) . . ?
C5 C20 C21 110(4) . . ?
C19 C20 C5 114(5) . . ?
C19 C20 C21 118(5) . . ?
C20 C19 C18 124(5) . . ?
C20 C19 C38 123(5) . . ?
C18 C19 C38 105(4) . . ?
C17 C18 C19 120(5) . . ?
C17 C18 C36 119(5) . . ?
C36 C18 C19 101(4) . . ?
C35 C36 C18 113(5) . . ?
C35 C36 C37 118(5) . . ?
C37 C36 C18 122(4) . . ?
C36 C35 C34 131(5) . . ?
C36 C35 C54 121(5) . . ?
C54 C35 C34 96(4) . . ?
C16 C34 C35 112(5) . . ?
C16 C34 C33 120(5) . . ?
C33 C34 C35 118(4) . . ?
C32 C33 C34 117(5) . . ?
C32 C33 C55 129(5) . . ?
C55 C33 C34 103(4) . . ?
C12 C11 C10 122(5) . . ?
C12 C11 C28 110(4) . . ?
C10 C11 C28 111(4) . . ?
C9 C10 C11 124(5) . . ?
C9 C10 C26 125(5) . . ?
C26 C10 C11 100(4) . . ?
C10 C26 C27 119(4) . . ?
C25 C26 C10 114(4) . . ?
C25 C26 C27 119(5) . . ?
C26 C25 C24 121(5) . . ?
C26 C25 C43 123(5) . . ?
C43 C25 C24 100(4) . . ?
C25 C43 C42 115(4) . . ?
C44 C43 C25 117(5) . . ?
C44 C43 C42 117(5) . . ?
C23 C42 C43 104(4) . . ?
C41 C42 C23 119(5) . . ?
C41 C42 C43 125(5) . . ?
C37 C38 C19 118(4) . . ?
C39 C38 C19 118(5) . . ?
C39 C38 C37 112(5) . . ?
C36 C37 C38 94(4) . . ?
C52 C37 C36 115(5) . . ?
C52 C37 C38 128(5) . . ?
C37 C52 C53 130(5) . . ?
C37 C52 C51 113(5) . . ?
C53 C52 C51 108(4) . . ?
C52 C53 C58 111(4) . . ?
C54 C53 C52 110(5) . . ?
C54 C53 C58 131(5) . . ?
C53 C54 C35 123(5) . . ?
C53 C54 C55 106(5) . . ?
C55 C54 C35 117(5) . . ?
C33 C55 C54 106(4) . . ?
C56 C55 C33 112(5) . . ?
C56 C55 C54 124(5) . . ?
C55 C56 C30 120(5) . . ?
C55 C56 C57 128(5) . . ?
C57 C56 C30 104(4) . . ?
C31 C30 C56 125(5) . . ?
C31 C30 C29 119(4) . . ?
C56 C30 C29 106(4) . . ?
C28 C29 C30 116(5) . . ?
C28 C29 C60 122(5) . . ?
C60 C29 C30 113(4) . . ?
C29 C28 C11 128(5) . . ?
C29 C28 C27 113(4) . . ?
C27 C28 C11 110(4) . . ?
C26 C27 C28 100(4) . . ?
C45 C27 C26 118(5) . . ?
C45 C27 C28 122(5) . . ?
C27 C45 C44 123(5) . . ?
C27 C45 C46 125(5) . . ?
C44 C45 C46 104(4) . . ?
C43 C44 C45 120(5) . . ?
C43 C44 C48 112(5) . . ?
C45 C44 C48 115(4) . . ?
C47 C48 C44 102(4) . . ?
C49 C48 C47 104(4) . . ?
C49 C48 C44 135(5) . . ?
C39 C50 C49 108.0 . . ?
C51 C50 C49 113(4) . . ?
C51 C50 C39 122(4) . . ?
C48 C49 C50 133(4) . . ?
C48 C49 C41 107(5) . . ?
C50 C49 C41 108.0 . . ?
C42 C41 C49 123(4) . . ?
C42 C41 C40 118(4) . . ?
C40 C41 C49 108.0 . . ?
C21 C40 C41 117(5) . . ?
C21 C40 C39 124(4) . . ?
C41 C40 C39 108.0 . . ?
C38 C39 C50 123(4) . . ?
C38 C39 C40 119(4) . . ?
C50 C39 C40 108.0 . . ?
C50 C51 C52 119(5) . . ?
C50 C51 C59 124(5) . . ?
C59 C51 C52 105(4) . . ?
C47 C59 C51 111(5) . . ?
C47 C59 C58 129(5) . . ?
C58 C59 C51 114(4) . . ?
C59 C58 C53 102(4) . . ?
C57 C58 C53 121(5) . . ?
C57 C58 C59 126(5) . . ?
C56 C57 C60 113(5) . . ?
C58 C57 C56 108(5) . . ?
C58 C57 C60 106(5) . . ?
C29 C60 C57 101(4) . . ?
C46 C60 C29 127(5) . . ?
C46 C60 C57 126(5) . . ?
C45 C46 C47 108(5) . . ?
C60 C46 C47 126(5) . . ?
C60 C46 C45 110(5) . . ?
C111 C112 C117 111(4) . . ?
C113 C112 C111 119(4) . . ?
C113 C112 C117 119(4) . . ?
C63 C64 C65 122(4) . . ?
C63 C64 C79 127(4) . . ?
C79 C64 C65 100(4) . . ?
C64 C63 C68 123(4) . . ?
C64 C63 C62 112(4) . . ?
C68 C63 C62 114(3) . . ?
C63 C68 C69 102(3) . . ?
C67 C68 C63 115(4) . . ?
C67 C68 C69 123(5) . . ?
C68 C67 C66 124(4) . . ?
C68 C67 C72 118(4) . . ?
C72 C67 C66 111(4) . . ?
C65 C66 C67 119(5) . . ?
C65 C66 C74 119(5) . . ?
C74 C66 C67 105(4) . . ?
C66 C65 C64 117(4) . . ?
C66 C65 C77 123(5) . . ?
C77 C65 C64 114(3) . . ?
C65 C77 C78 108(3) . . ?
C76 C77 C65 117(5) . . ?
C76 C77 C78 116(4) . . ?
C79 C78 C77 103(3) . . ?
C86 C78 C77 121(4) . . ?
C86 C78 C79 121(4) . . ?
C64 C79 C78 115(3) . . ?
C80 C79 C64 118(4) . . ?
C80 C79 C78 117(4) . . ?
C79 C80 C81 119(4) . . ?
C79 C80 C84 118(4) . . ?
C81 C80 C84 111(3) . . ?
C80 C81 C82 106(3) . . ?
C62 C81 C80 120(3) . . ?
C62 C81 C82 119(4) . . ?
C81 C62 C63 125(4) . . ?
C81 C62 C61 125(3) . . ?
C61 C62 C63 104(3) . . ?
C69 C61 C62 106(3) . . ?
C98 C61 C62 117(3) . . ?
C98 C61 C69 122(4) . . ?
C68 C69 C61 114(3) . . ?
C70 C69 C68 117(4) . . ?
C70 C69 C61 118(4) . . ?
C69 C70 C71 120(4) . . ?
C69 C70 C96 121(4) . . ?
C71 C70 C96 108(3) . . ?
C70 C71 C94 109(3) . . ?
C72 C71 C70 124(4) . . ?
C72 C71 C94 116(5) . . ?
C67 C72 C73 106(4) . . ?
C71 C72 C67 117(3) . . ?
C71 C72 C73 123(4) . . ?
C74 C73 C72 107(3) . . ?
C92 C73 C72 120(4) . . ?
C92 C73 C74 122(4) . . ?
C66 C74 C73 111(3) . . ?
C75 C74 C66 118(4) . . ?
C75 C74 C73 118(4) . . ?
C74 C75 C76 122(4) . . ?
C74 C75 C90 118(4) . . ?
C76 C75 C90 111(3) . . ?
C77 C76 C75 120(4) . . ?
C77 C76 C88 125(4) . . ?
C75 C76 C88 106(3) . . ?
C76 C88 C89 108(3) . . ?
C87 C88 C76 112(4) . . ?
C87 C88 C89 121(4) . . ?
C88 C87 C86 129(4) . . ?
C88 C87 C105 116(4) . . ?
C86 C87 C105 107(3) . . ?
C78 C86 C87 116(4) . . ?
C78 C86 C85 122(4) . . ?
C87 C86 C85 111(4) . . ?
C86 C85 C104 104(3) . . ?
C84 C85 C86 116(4) . . ?
C84 C85 C104 133(4) . . ?
C85 C84 C80 123(4) . . ?
C85 C84 C83 111(4) . . ?
C83 C84 C80 105(3) . . ?
C82 C83 C84 110(3) . . ?
C102 C83 C84 121(4) . . ?
C102 C83 C82 119(4) . . ?
C83 C82 C81 108(3) . . ?
C99 C82 C81 115(3) . . ?
C99 C82 C83 124(3) . . ?
C82 C99 C98 126(3) . . ?
C82 C99 C100 121(3) . . ?
C98 C99 C100 107(3) . . ?
C61 C98 C99 117(3) . . ?
C61 C98 C97 117(4) . . ?
C97 C98 C99 109(3) . . ?
C96 C97 C98 121(4) . . ?
C96 C97 C119 127(4) . . ?
C119 C97 C98 106(3) . . ?
C97 C96 C70 118(4) . . ?
C97 C96 C95 109(4) . . ?
C95 C96 C70 108(3) . . ?
C96 C95 C94 107(3) . . ?
C120 C95 C96 129(4) . . ?
C120 C95 C94 118(4) . . ?
C71 C94 C95 107(3) . . ?
C93 C94 C71 123(4) . . ?
C93 C94 C95 122(4) . . ?
C94 C93 C92 119(4) . . ?
C94 C93 C110 114(5) . . ?
C110 C93 C92 101(4) . . ?
C73 C92 C93 117(4) . . ?
C73 C92 C91 122(4) . . ?
C91 C92 C93 113(3) . . ?
C92 C91 C109 108(3) . . ?
C90 C91 C92 115(4) . . ?
C90 C91 C109 126(4) . . ?
C91 C90 C75 125(4) . . ?
C91 C90 C89 115(4) . . ?
C89 C90 C75 105(3) . . ?
C90 C89 C88 109(3) . . ?
C107 C89 C88 121(4) . . ?
C107 C89 C90 122(4) . . ?
C89 C107 C106 118(4) . . ?
C89 C107 C108 121(4) . . ?
C108 C107 C106 111(3) . . ?
C107 C106 C114 104(3) . . ?
C105 C106 C107 119(4) . . ?
C105 C106 C114 123(5) . . ?
C106 C105 C87 123(4) . . ?
C106 C105 C104 113(4) . . ?
C104 C105 C87 106(3) . . ?
C105 C104 C85 111(3) . . ?
C103 C104 C85 113(4) . . ?
C103 C104 C105 127(4) . . ?
C104 C103 C102 119(4) . . ?
C104 C103 C115 117(4) . . ?
C102 C103 C115 110(3) . . ?
C83 C102 C103 122(4) . . ?
C83 C102 C101 113(4) . . ?
C101 C102 C103 107(3) . . ?
C100 C101 C102 133(4) . . ?
C100 C101 C116 111(4) . . ?
C116 C101 C102 107(3) . . ?
C101 C100 C99 109(3) . . ?
C101 C100 C119 130(4) . . ?
C119 C100 C99 106(3) . . ?
C100 C119 C97 111(3) . . ?
C118 C119 C97 117(4) . . ?
C118 C119 C100 116(4) . . ?
C119 C118 C120 120(4) . . ?
C119 C118 C117 117(4) . . ?
C117 C118 C120 111(4) . . ?
C95 C120 C118 116(5) . . ?
C95 C120 C111 125(5) . . ?
C118 C120 C111 108(4) . . ?
C112 C111 C120 105(4) . . ?
C110 C111 C112 123(4) . . ?
C110 C111 C120 112(4) . . ?
C93 C110 C109 114(4) . . ?
C111 C110 C93 128(5) . . ?
C111 C110 C109 112(4) . . ?
C110 C109 C91 103(3) . . ?
C108 C109 C91 116(4) . . ?
C108 C109 C110 129(5) . . ?
C107 C108 C113 106(3) . . ?
C109 C108 C107 121(4) . . ?
C109 C108 C113 113(4) . . ?
C112 C113 C108 122(4) . . ?
C112 C113 C114 126(4) . . ?
C114 C113 C108 106(3) . . ?
C113 C114 C106 111(3) . . ?
C115 C114 C106 122(5) . . ?
C115 C114 C113 107(4) . . ?
C114 C115 C103 116(4) . . ?
C114 C115 C116 134(4) . . ?
C116 C115 C103 105(3) . . ?
C115 C116 C101 111(3) . . ?
C117 C116 C101 121(4) . . ?
C117 C116 C115 113(4) . . ?
C118 C117 C112 104(4) . . ?
C116 C117 C112 119(4) . . ?
C116 C117 C118 124(5) . . ?
H32A C320 H32B 109.5 . . ?
H32A C320 H32C 109.4 . . ?
H32B C320 H32C 109.5 . . ?
C321 C320 H32A 114.2 . . ?
C321 C320 H32B 103.2 . . ?
C321 C320 H32C 110.8 . . ?
C322 C321 C320 120(3) . . ?
C326 C321 C320 120(3) . . ?
C326 C321 C322 120(3) . . ?
C321 C322 H322 120.1 . . ?
C323 C322 C321 120(3) . . ?
C323 C322 H322 120.1 . . ?
C322 C323 H323 120.0 . . ?
C322 C323 C324 120(2) . . ?
C324 C323 H323 120.0 . . ?
C323 C324 H324 120.1 . . ?
C325 C324 C323 120(2) . . ?
C325 C324 H324 120.1 . . ?
C324 C325 H325 120.1 . . ?
C324 C325 C326 120(2) . . ?
C326 C325 H325 120.1 . . ?
C321 C326 C325 120(3) . . ?
C321 C326 H326 120.1 . . ?
C325 C326 H326 120.0 . . ?
H25A C257 H25B 109.5 . . ?
H25A C257 H25C 109.5 . . ?
H25B C257 H25C 109.5 . . ?
C258 C257 H25A 109.5 . . ?
C258 C257 H25B 109.5 . . ?
C258 C257 H25C 109.5 . . ?
C259 C258 C257 120(2) . . ?
C263 C258 C257 123(2) . . ?
C263 C258 C259 117(2) . . ?
C258 C259 H259 119.8 . . ?
C260 C259 C258 120(2) . . ?
C260 C259 H259 119.8 . . ?
C258 C263 H263 119.2 . . ?
C262 C263 C258 122(2) . . ?
C262 C263 H263 119.2 . . ?
C259 C260 H260 119.3 . . ?
C259 C260 C261 121(2) . . ?
C261 C260 H260 119.3 . . ?
C263 C262 H262 120.0 . . ?
C263 C262 C261 120(2) . . ?
C261 C262 H262 120.0 . . ?
C260 C261 C262 118(2) . . ?
C260 C261 H261 121.0 . . ?
C262 C261 H261 121.0 . . ?
H32D C327 H32E 109.5 . . ?
H32D C327 H32F 109.5 . . ?
H32E C327 H32F 109.5 . . ?
C328 C327 H32D 110.5 . . ?
C328 C327 H32E 108.7 . . ?
C328 C327 H32F 109.2 . . ?
C330 C329 H329 120.0 . . ?
C330 C329 C328 120.0 . . ?
C328 C329 H329 120.0 . . ?
C329 C330 H330 120.0 . . ?
C331 C330 C329 120.0 . . ?
C331 C330 H330 120.0 . . ?
C330 C331 H331 120.0 . . ?
C332 C331 C330 120.0 . . ?
C332 C331 H331 120.0 . . ?
C331 C332 H332 120.0 . . ?
C331 C332 C333 120.0 . . ?
C333 C332 H332 120.0 . . ?
C332 C333 H333 120.0 . . ?
C328 C333 C332 120.0 . . ?
C328 C333 H333 120.0 . . ?
C329 C328 C327 114(4) . . ?
C333 C328 C327 124(4) . . ?
C333 C328 C329 120.0 . . ?
H29D C299 H29E 109.5 . . ?
H29D C299 H29F 109.5 . . ?
H29E C299 H29F 109.5 . . ?
C300 C299 H29D 102.1 . . ?
C300 C299 H29E 112.6 . . ?
C300 C299 H29F 113.5 . . ?
C302 C301 H301 120.6 . . ?
C302 C301 C300 119(7) . . ?
C300 C301 H301 120.7 . . ?
C301 C302 H302 114.5 . . ?
C301 C302 C303 131(8) . . ?
C303 C302 H302 114.5 . . ?
C299 C300 C301 129(9) . . ?
C305 C300 C299 125(9) . . ?
C305 C300 C301 101(8) . . ?
C302 C303 H303 125.3 . . ?
C302 C303 C304 109(7) . . ?
C304 C303 H303 125.3 . . ?
C300 C305 H305 111.2 . . ?
C304 C305 C300 138(10) . . ?
C304 C305 H305 111.2 . . ?
C303 C304 H304 123.6 . . ?
C305 C304 C303 113(8) . . ?
C305 C304 H304 123.6 . . ?
C342 O343 H343 109.5 . . ?
O341 C342 C344 101(6) . . ?
O343 C342 O341 122(8) . . ?
O343 C342 C344 111(6) . . ?
C342 C344 F346 100(6) . . ?
F345 C344 C342 119(8) . . ?
F345 C344 F346 92(7) . . ?
F347 C344 C342 127(8) . . ?
F347 C344 F345 112(7) . . ?
F347 C344 F346 92(6) . . ?
O348 C349 C351 111(4) . . ?
O348 C349 O350 138(5) . . ?
O350 C349 C351 108(4) . . ?
F352 C351 C349 114(4) . . ?
F354 C351 C349 113(4) . . ?
F354 C351 F352 104(5) . . ?
F354 C351 F353 100(5) . . ?
F353 C351 C349 110(4) . . ?
F353 C351 F352 114(5) . . ?
O334 C335 C337 123(4) . . ?
O334 C335 O336 127(5) . . ?
O336 C335 C337 109(4) . . ?
F338 C337 C335 114(3) . . ?
F338 C337 F339 103(3) . . ?
F340 C337 C335 120(3) . . ?
F340 C337 F338 99(4) . . ?
F340 C337 F339 111(3) . . ?
F339 C337 C335 109(3) . . ?
C335 O336 H336 109.5 . . ?
O355 C356 C358 110(4) . . ?
O357 C356 C358 112(4) . . ?
O357 C356 O355 133(5) . . ?
F359 C358 C356 116(4) . . ?
F361 C358 C356 113(4) . . ?
F361 C358 F359 103(4) . . ?
F361 C358 F360 104(4) . . ?
F360 C358 C356 111(4) . . ?
F360 C358 F359 109(5) . . ?
C356 O357 H357 109.4 . . ?

loop_
_geom_bond_atom_site_label_1
_geom_bond_atom_site_label_2
_geom_bond_distance
_geom_bond_site_symmetry_2
_geom_bond_publ_flag
C122 N121 1.50(7) . ?
C122 C123 1.31(7) . ?
C122 C188 1.26(8) . ?
C180 C179 1.37(7) . ?
C180 N121 1.46(7) . ?
C180 C181 1.39(7) . ?
C224 C223 1.33(7) . ?
C224 C225 1.53(3) . ?
C224 C243 1.54(7) . ?
C205 H205 0.9500 . ?
C205 C204 1.40(7) . ?
C205 C206 1.48(7) . ?
C191 C192 1.45(7) . ?
C191 C190 1.53(7) . ?
C191 C196 1.25(6) . ?
F317 C316 1.19(7) . ?
C223 H223 0.9500 . ?
C223 C222 1.47(7) . ?
F319 C316 1.27(6) . ?
C192 H192 0.9500 . ?
C192 C193 1.27(6) . ?
F366 C365 1.34(9) . ?
F318 C316 1.39(7) . ?
C190 N189 1.40(6) . ?
C190 C195 1.35(7) . ?
F368 C365 1.50(8) . ?
C130 H130 0.9500 . ?
C130 C131 1.3900 . ?
C130 C129 1.3900 . ?
C131 H131 0.9500 . ?
C131 C132 1.3900 . ?
C132 C175 1.3900 . ?
C132 C133 1.54(3) . ?
C175 H175 0.9500 . ?
C175 C176 1.3900 . ?
C176 H176 0.9500 . ?
C176 C129 1.3900 . ?
C129 C128 1.55(3) . ?
C146 C147 1.38(7) . ?
C146 C145 1.44(7) . ?
C146 C149 1.56(3) . ?
C147 H147 0.9500 . ?
C147 C148 1.52(7) . ?
C179 C184 1.40(8) . ?
C179 C124 1.33(7) . ?
C145 H145 0.9500 . ?
C145 C144 1.38(7) . ?
C194 H194 0.9500 . ?
C194 C193 1.52(7) . ?
C194 C195 1.43(7) . ?
C155 H155 0.9500 . ?
C155 C154 1.21(7) . ?
C155 C156 1.43(7) . ?
C162 H162 0.9500 . ?
C162 C157 1.34(7) . ?
C162 C161 1.59(8) . ?
C128 C127 1.13(7) . ?
C128 C177 1.35(7) . ?
C126 H126 0.9500 . ?
C126 C127 1.64(8) . ?
C126 C125 1.30(8) . ?
C252 H252 0.9500 . ?
C252 C251 1.40(7) . ?
C252 C253 1.17(6) . ?
O315 C314 1.29(7) . ?
O313 C314 1.34(7) . ?
C184 H184 0.9500 . ?
C184 C183 1.39(8) . ?
F367 C365 1.14(8) . ?
C213 H213 0.9500 . ?
C213 C212 1.32(6) . ?
C213 C214 1.36(6) . ?
C227 H227 0.9500 . ?
C227 C226 1.43(7) . ?
C227 C228 1.49(7) . ?
C209 H209 0.9500 . ?
C209 C208 1.60(8) . ?
C209 C210 1.36(7) . ?
O362 H362 0.8400 . ?
O362 C363 1.26(8) . ?
C256 C251 1.49(7) . ?
C256 N189 1.34(6) . ?
C256 C255 1.43(7) . ?
C316 C314 1.60(9) . ?
C219 H219 0.9500 . ?
C219 C220 1.35(7) . ?
C219 C218 1.21(7) . ?
C183 H183 0.9500 . ?
C183 C182 1.32(8) . ?
C298 H298 0.9500 . ?
C298 C293 1.33(7) . ?
C298 C297 1.57(8) . ?
C178 H178 0.9500 . ?
C178 C125 1.23(7) . ?
C178 C177 1.61(8) . ?
C138 H138 0.9500 . ?
C138 C133 1.39(7) . ?
C138 C137 1.38(7) . ?
C251 C196 1.44(7) . ?
C270 H270 0.9500 . ?
C270 C265 1.26(7) . ?
C270 C269 1.33(7) . ?
C306 H30A 0.9800 . ?
C306 H30B 0.9800 . ?
C306 H30C 0.9800 . ?
C306 C307 1.55(11) . ?
C308 H308 0.9500 . ?
C308 C309 1.27(9) . ?
C308 C307 1.56(11) . ?
C309 H309 0.9500 . ?
C309 C310 1.40(9) . ?
C307 C312 1.47(7) . ?
C310 H310 0.9500 . ?
C310 C311 1.49(9) . ?
C312 H312 0.9500 . ?
C312 C311 1.24(10) . ?
C311 H311 0.9500 . ?
C211 C212 1.41(7) . ?
C211 C210 1.54(3) . ?
C211 C216 1.23(6) . ?
C226 H226 0.9500 . ?
C226 C225 1.22(7) . ?
C238 H238 0.9500 . ?
C238 C237 1.33(7) . ?
C238 C239 1.34(6) . ?
C207 C208 1.37(7) . ?
C207 C206 1.53(3) . ?
C207 C248 1.44(8) . ?
C212 H212 0.9500 . ?
N121 C166 1.46(7) . ?
C196 C197 1.54(3) . ?
C124 C123 1.43(8) . ?
C124 C125 1.55(3) . ?
C254 H254 0.9500 . ?
C254 C253 1.46(6) . ?
C254 C255 1.38(6) . ?
C220 C221 1.53(3) . ?
C220 C245 1.39(7) . ?
C142 C143 1.53(3) . ?
C142 C173 1.42(7) . ?
C142 C141 1.38(7) . ?
C233 H233 0.9500 . ?
C233 C232 1.46(6) . ?
C233 C234 1.47(6) . ?
C182 H182 0.9500 . ?
C182 C181 1.55(9) . ?
C208 H208 0.9500 . ?
N189 C240 1.54(6) . ?
C253 H253 0.9500 . ?
C160 C161 1.40(8) . ?
C160 C163 1.54(3) . ?
C160 C159 1.27(6) . ?
C225 C230 1.34(7) . ?
C123 C185 1.34(7) . ?
C232 H232 0.9500 . ?
C232 C231 1.32(6) . ?
C203 C204 1.48(8) . ?
C203 C200 1.53(3) . ?
C203 C250 1.34(7) . ?
C133 C134 1.20(7) . ?
C154 H154 0.9500 . ?
C154 C153 1.46(7) . ?
C166 C165 1.26(7) . ?
C166 C167 1.49(7) . ?
C221 C222 1.34(7) . ?
C221 C244 1.38(7) . ?
C240 C241 1.45(7) . ?
C240 C239 1.36(7) . ?
C210 C247 1.29(7) . ?
C294 H294 0.9500 . ?
C294 C293 1.36(7) . ?
C294 C295 1.50(7) . ?
C137 H137 0.9500 . ?
C137 C136 1.46(7) . ?
C255 H255 0.9500 . ?
C242 H242 0.9500 . ?
C242 C241 1.20(6) . ?
C242 C237 1.48(7) . ?
C241 H241 0.9500 . ?
C222 H222 0.9500 . ?
C243 H243 0.9500 . ?
C243 C244 1.33(6) . ?
O364 C363 1.11(8) . ?
C215 H215 0.9500 . ?
C215 C214 1.40(6) . ?
C215 C216 1.42(7) . ?
C204 H204 0.9500 . ?
C217 C218 1.40(7) . ?
C217 C214 1.55(3) . ?
C217 C246 1.31(7) . ?
C127 H127 0.9500 . ?
C266 H266 0.9500 . ?
C266 C265 1.43(7) . ?
C266 C267 1.39(7) . ?
C153 C152 1.54(3) . ?
C153 C170 1.48(7) . ?
C228 C229 1.28(7) . ?
C228 C231 1.54(3) . ?
C237 C234 1.53(3) . ?
C143 C144 1.34(7) . ?
C143 C148 1.39(7) . ?
C168 H168 0.9500 . ?
C168 C167 1.44(7) . ?
C168 C163 1.20(7) . ?
C136 C135 1.48(7) . ?
C136 C139 1.54(3) . ?
C165 H165 0.9500 . ?
C165 C164 1.45(7) . ?
C156 C157 1.54(3) . ?
C156 C169 1.34(7) . ?
C150 H150 0.9500 . ?
C150 C151 1.3900 . ?
C150 C149 1.3900 . ?
C151 H151 0.9500 . ?
C151 C152 1.3900 . ?
C152 C171 1.3900 . ?
C171 H171 0.9500 . ?
C171 C172 1.3900 . ?
C172 H172 0.9500 . ?
C172 C149 1.3900 . ?
C283 H283 0.9500 . ?
C283 C282 1.3900 . ?
C283 C284 1.3900 . ?
C282 H282 0.9500 . ?
C282 C281 1.3900 . ?
C281 H281 0.9500 . ?
C281 C280 1.3900 . ?
C280 H280 0.9500 . ?
C280 C279 1.3900 . ?
C279 C284 1.3900 . ?
C279 C278 1.56(7) . ?
C284 H284 0.9500 . ?
C239 H239 0.9500 . ?
C174 H174 0.9500 . ?
C174 C173 1.54(7) . ?
C174 C139 1.23(7) . ?
C185 H185 0.9500 . ?
C185 C186 1.32(8) . ?
C157 C158 1.24(7) . ?
C265 C264 1.57(8) . ?
C173 H173 0.9500 . ?
C169 H169 0.9500 . ?
C169 C170 1.24(7) . ?
C199 H199 0.9500 . ?
C199 C200 1.3900 . ?
C199 C198 1.3900 . ?
C200 C201 1.3900 . ?
C201 H201 0.9500 . ?
C201 C202 1.3900 . ?
C202 H202 0.9500 . ?
C202 C197 1.3900 . ?
C197 C198 1.3900 . ?
C198 H198 0.9500 . ?
C264 H26A 0.9800 . ?
C264 H26B 0.9800 . ?
C264 H26C 0.9800 . ?
C229 H229 0.9500 . ?
C229 C230 1.33(7) . ?
C293 C292 1.35(7) . ?
C193 H193 0.9500 . ?
C195 H195 0.9500 . ?
C161 H161 0.9500 . ?
C144 H144 0.9500 . ?
C292 H29A 0.9800 . ?
C292 H29B 0.9800 . ?
C292 H29C 0.9800 . ?
C230 H230 0.9500 . ?
C278 H27A 0.9800 . ?
C278 H27B 0.9800 . ?
C278 H27C 0.9800 . ?
C295 H295 0.9500 . ?
C295 C296 1.32(7) . ?
C206 C249 1.56(7) . ?
C187 H187 0.9500 . ?
C187 C186 1.36(7) . ?
C187 C188 1.40(7) . ?
C272 C277 1.3900 . ?
C272 C273 1.3900 . ?
C272 C271 1.45(6) . ?
C277 H277 0.9500 . ?
C277 C276 1.3900 . ?
C276 H276 0.9500 . ?
C276 C275 1.3900 . ?
C275 H275 0.9500 . ?
C275 C274 1.3900 . ?
C274 H274 0.9500 . ?
C274 C273 1.3900 . ?
C273 H273 0.9500 . ?
C285 H28A 0.9800 . ?
C285 H28B 0.9800 . ?
C285 H28C 0.9800 . ?
C285 C286 1.47(7) . ?
C167 H167 0.9500 . ?
C247 H247 0.9500 . ?
C247 C248 1.37(7) . ?
C244 H244 0.9500 . ?
C268 H268 0.9500 . ?
C268 C269 1.49(8) . ?
C268 C267 1.29(7) . ?
C245 H245 0.9500 . ?
C245 C246 1.42(7) . ?
C170 H170 0.9500 . ?
C181 H181 0.9500 . ?
C177 H177 0.9500 . ?
C231 C236 1.35(6) . ?
C186 H186 0.9500 . ?
C163 C164 1.40(7) . ?
C235 H235 0.9500 . ?
C235 C234 1.34(6) . ?
C235 C236 1.43(6) . ?
C148 H148 0.9500 . ?
C269 H269 0.9500 . ?
C249 H249 0.9500 . ?
C249 C250 1.29(7) . ?
C218 H218 0.9500 . ?
C236 H236 0.9500 . ?
C246 H246 0.9500 . ?
C267 H267 0.9500 . ?
C135 H135 0.9500 . ?
C135 C134 1.47(7) . ?
C139 C140 1.51(8) . ?
C141 H141 0.9500 . ?
C141 C140 1.32(7) . ?
C248 H248 0.9500 . ?
C250 H250 0.9500 . ?
C159 H159 0.9500 . ?
C159 C158 1.42(7) . ?
C158 H158 0.9500 . ?
C140 H140 0.9500 . ?
C164 H164 0.9500 . ?
C188 H188 0.9500 . ?
C271 H27D 0.9800 . ?
C271 H27E 0.9800 . ?
C271 H27F 0.9800 . ?
C286 C291 1.3900 . ?
C286 C287 1.3900 . ?
C291 H291 0.9500 . ?
C291 C290 1.3900 . ?
C290 H290 0.9500 . ?
C290 C289 1.3900 . ?
C289 H289 0.9500 . ?
C289 C288 1.3900 . ?
C288 H288 0.9500 . ?
C288 C287 1.3900 . ?
C287 H287 0.9500 . ?
C365 C363 1.67(11) . ?
C297 H297 0.9500 . ?
C297 C296 1.34(7) . ?
C296 H296 0.9500 . ?
C216 H216 0.9500 . ?
C134 H134 0.9500 . ?
C47 C48 1.45(2) . ?
C47 C59 1.39(2) . ?
C47 C46 1.46(2) . ?
C3 C2 1.38(2) . ?
C3 C4 1.46(2) . ?
C3 C15 1.443(19) . ?
C2 C7 1.444(19) . ?
C2 C1 1.45(2) . ?
C7 C6 1.39(2) . ?
C7 C8 1.46(2) . ?
C6 C5 1.45(2) . ?
C6 C22 1.442(19) . ?
C5 C4 1.39(2) . ?
C5 C20 1.434(19) . ?
C4 C17 1.45(2) . ?
C17 C16 1.45(2) . ?
C17 C18 1.39(2) . ?
C16 C15 1.453(19) . ?
C16 C34 1.39(2) . ?
C15 C14 1.383(19) . ?
C13 C14 1.4200 . ?
C13 C12 1.4200 . ?
C13 C1 1.386(19) . ?
C14 C32 1.4200 . ?
C32 C31 1.4200 . ?
C32 C33 1.390(19) . ?
C31 C12 1.4200 . ?
C31 C30 1.388(19) . ?
C12 C11 1.379(19) . ?
C1 C9 1.461(19) . ?
C9 C8 1.441(19) . ?
C9 C10 1.392(19) . ?
C8 C24 1.39(2) . ?
C24 C23 1.456(19) . ?
C24 C25 1.453(19) . ?
C23 C22 1.39(2) . ?
C23 C42 1.453(19) . ?
C22 C21 1.44(2) . ?
C21 C20 1.462(19) . ?
C21 C40 1.39(2) . ?
C20 C19 1.39(2) . ?
C19 C18 1.453(19) . ?
C19 C38 1.46(2) . ?
C18 C36 1.44(2) . ?
C36 C35 1.400(19) . ?
C36 C37 1.438(19) . ?
C35 C34 1.47(2) . ?
C35 C54 1.456(19) . ?
C34 C33 1.454(19) . ?
C33 C55 1.44(2) . ?
C11 C10 1.46(2) . ?
C11 C28 1.465(19) . ?
C10 C26 1.44(2) . ?
C26 C25 1.396(19) . ?
C26 C27 1.45(2) . ?
C25 C43 1.45(2) . ?
C43 C42 1.46(2) . ?
C43 C44 1.39(2) . ?
C42 C41 1.395(19) . ?
C38 C37 1.45(2) . ?
C38 C39 1.381(19) . ?
C37 C52 1.40(2) . ?
C52 C53 1.436(19) . ?
C52 C51 1.469(19) . ?
C53 C54 1.39(2) . ?
C53 C58 1.47(2) . ?
C54 C55 1.451(19) . ?
C55 C56 1.39(2) . ?
C56 C30 1.450(19) . ?
C56 C57 1.45(2) . ?
C30 C29 1.47(2) . ?
C29 C28 1.39(2) . ?
C29 C60 1.43(2) . ?
C28 C27 1.450(19) . ?
C27 C45 1.39(2) . ?
C45 C44 1.44(2) . ?
C45 C46 1.45(2) . ?
C44 C48 1.46(2) . ?
C48 C49 1.391(19) . ?
C50 C49 1.4200 . ?
C50 C39 1.4200 . ?
C50 C51 1.395(19) . ?
C49 C41 1.4200 . ?
C41 C40 1.4200 . ?
C40 C39 1.4200 . ?
C51 C59 1.45(2) . ?
C59 C58 1.443(19) . ?
C58 C57 1.39(2) . ?
C57 C60 1.45(2) . ?
C60 C46 1.40(2) . ?
C112 C111 1.44(3) . ?
C112 C113 1.38(3) . ?
C112 C117 1.47(3) . ?
C64 C63 1.37(3) . ?
C64 C65 1.46(3) . ?
C64 C79 1.45(3) . ?
C63 C68 1.41(3) . ?
C63 C62 1.48(3) . ?
C68 C67 1.40(3) . ?
C68 C69 1.42(3) . ?
C67 C66 1.44(3) . ?
C67 C72 1.44(3) . ?
C66 C65 1.40(3) . ?
C66 C74 1.43(3) . ?
C65 C77 1.41(3) . ?
C77 C78 1.47(3) . ?
C77 C76 1.39(3) . ?
C78 C79 1.47(3) . ?
C78 C86 1.38(3) . ?
C79 C80 1.40(3) . ?
C80 C81 1.45(3) . ?
C80 C84 1.47(3) . ?
C81 C62 1.38(3) . ?
C81 C82 1.47(3) . ?
C62 C61 1.45(3) . ?
C61 C69 1.44(3) . ?
C61 C98 1.39(3) . ?
C69 C70 1.36(3) . ?
C70 C71 1.42(3) . ?
C70 C96 1.45(3) . ?
C71 C72 1.37(3) . ?
C71 C94 1.44(3) . ?
C72 C73 1.46(3) . ?
C73 C74 1.44(3) . ?
C73 C92 1.39(3) . ?
C74 C75 1.38(3) . ?
C75 C76 1.44(3) . ?
C75 C90 1.46(3) . ?
C76 C88 1.45(3) . ?
C88 C87 1.36(3) . ?
C88 C89 1.46(3) . ?
C87 C86 1.42(3) . ?
C87 C105 1.46(3) . ?
C86 C85 1.43(3) . ?
C85 C84 1.37(3) . ?
C85 C104 1.44(3) . ?
C84 C83 1.46(3) . ?
C83 C82 1.45(3) . ?
C83 C102 1.39(3) . ?
C82 C99 1.37(3) . ?
C99 C98 1.46(3) . ?
C99 C100 1.48(3) . ?
C98 C97 1.45(3) . ?
C97 C96 1.37(3) . ?
C97 C119 1.45(3) . ?
C96 C95 1.45(3) . ?
C95 C94 1.47(3) . ?
C95 C120 1.38(3) . ?
C94 C93 1.39(3) . ?
C93 C92 1.47(3) . ?
C93 C110 1.45(3) . ?
C92 C91 1.42(3) . ?
C91 C90 1.37(3) . ?
C91 C109 1.48(3) . ?
C90 C89 1.44(3) . ?
C89 C107 1.39(3) . ?
C107 C106 1.45(3) . ?
C107 C108 1.43(3) . ?
C106 C105 1.37(3) . ?
C106 C114 1.46(3) . ?
C105 C104 1.43(3) . ?
C104 C103 1.39(3) . ?
C103 C102 1.46(3) . ?
C103 C115 1.47(3) . ?
C102 C101 1.45(3) . ?
C101 C100 1.39(3) . ?
C101 C116 1.45(3) . ?
C100 C119 1.44(3) . ?
C119 C118 1.40(3) . ?
C118 C120 1.44(3) . ?
C118 C117 1.42(3) . ?
C120 C111 1.45(3) . ?
C111 C110 1.40(3) . ?
C110 C109 1.46(3) . ?
C109 C108 1.36(3) . ?
C108 C113 1.48(3) . ?
C113 C114 1.43(3) . ?
C114 C115 1.37(3) . ?
C115 C116 1.44(3) . ?
C116 C117 1.40(3) . ?
C320 H32A 0.9801 . ?
C320 H32B 0.9800 . ?
C320 H32C 0.9803 . ?
C320 C321 1.50(3) . ?
C321 C322 1.38(2) . ?
C321 C326 1.38(2) . ?
C322 H322 0.9500 . ?
C322 C323 1.38(2) . ?
C323 H323 0.9500 . ?
C323 C324 1.39(2) . ?
C324 H324 0.9500 . ?
C324 C325 1.38(2) . ?
C325 H325 0.9500 . ?
C325 C326 1.38(2) . ?
C326 H326 0.9500 . ?
C257 H25A 0.9800 . ?
C257 H25B 0.9800 . ?
C257 H25C 0.9800 . ?
C257 C258 1.49(3) . ?
C258 C259 1.39(2) . ?
C258 C263 1.38(2) . ?
C259 H259 0.9500 . ?
C259 C260 1.38(2) . ?
C263 H263 0.9500 . ?
C263 C262 1.38(2) . ?
C260 H260 0.9500 . ?
C260 C261 1.38(2) . ?
C262 H262 0.9500 . ?
C262 C261 1.39(2) . ?
C261 H261 0.9500 . ?
C327 H32D 0.9801 . ?
C327 H32E 0.9801 . ?
C327 H32F 0.9801 . ?
C327 C328 1.57(7) . ?
C329 H329 0.9500 . ?
C329 C330 1.3900 . ?
C329 C328 1.3900 . ?
C330 H330 0.9500 . ?
C330 C331 1.3900 . ?
C331 H331 0.9500 . ?
C331 C332 1.3900 . ?
C332 H332 0.9500 . ?
C332 C333 1.3900 . ?
C333 H333 0.9500 . ?
C333 C328 1.3900 . ?
C299 H29D 0.9802 . ?
C299 H29E 0.9798 . ?
C299 H29F 0.9798 . ?
C299 C300 1.54(11) . ?
C301 H301 0.9500 . ?
C301 C302 1.28(9) . ?
C301 C300 1.56(12) . ?
C302 H302 0.9500 . ?
C302 C303 1.41(10) . ?
C300 C305 1.48(8) . ?
C303 H303 0.9500 . ?
C303 C304 1.50(10) . ?
C305 H305 0.9500 . ?
C305 C304 1.26(10) . ?
C304 H304 0.9500 . ?
O341 C342 1.31(5) . ?
O343 H343 0.8400 . ?
O343 C342 1.30(5) . ?
C342 C344 1.51(10) . ?
F345 C344 1.23(8) . ?
F347 C344 1.22(8) . ?
F346 C344 1.64(10) . ?
C349 C351 1.53(3) . ?
C349 O348 1.23(3) . ?
C349 O350 1.24(3) . ?
C351 F352 1.34(3) . ?
C351 F354 1.33(3) . ?
C351 F353 1.33(3) . ?
C335 C337 1.51(3) . ?
C335 O334 1.22(3) . ?
C335 O336 1.25(3) . ?
C337 F338 1.32(3) . ?
C337 F340 1.31(3) . ?
C337 F339 1.36(3) . ?
O336 H336 0.8400 . ?
C356 C358 1.52(3) . ?
C356 O355 1.22(3) . ?
C356 O357 1.22(3) . ?
C358 F359 1.33(3) . ?
C358 F361 1.30(3) . ?
C358 F360 1.33(3) . ?
O357 H357 0.8400 . ?

loop_
_geom_torsion_atom_site_label_1
_geom_torsion_atom_site_label_2
_geom_torsion_atom_site_label_3
_geom_torsion_atom_site_label_4
_geom_torsion
_geom_torsion_site_symmetry_1
_geom_torsion_site_symmetry_2
_geom_torsion_site_symmetry_3
_geom_torsion_site_symmetry_4
_geom_torsion_publ_flag
C122 N121 C166 C165 29(9) . . . . ?
C122 N121 C166 C167 -137(5) . . . . ?
C122 C123 C185 C186 1(8) . . . . ?
C180 C179 C184 C183 13(8) . . . . ?
C180 C179 C124 C123 10(9) . . . . ?
C180 C179 C124 C125 -161(6) . . . . ?
C180 N121 C166 C165 -118(7) . . . . ?
C180 N121 C166 C167 75(7) . . . . ?
C224 C223 C222 C221 0(8) . . . . ?
C224 C225 C230 C229 -160(5) . . . . ?
C224 C243 C244 C221 8(7) . . . . ?
C205 C206 C249 C250 -11(6) . . . . ?
C191 C192 C193 C194 0(8) . . . . ?
C191 C190 N189 C256 12(8) . . . . ?
C191 C190 N189 C240 -154(4) . . . . ?
C191 C190 C195 C194 0(9) . . . . ?
C191 C196 C197 C202 -64(5) . . . . ?
C191 C196 C197 C198 133(4) . . . . ?
F317 C316 C314 O315 82(7) . . . . ?
F317 C316 C314 O313 -100(7) . . . . ?
C223 C224 C225 C226 -29(8) . . . . ?
C223 C224 C225 C230 147(5) . . . . ?
C223 C224 C243 C244 -13(7) . . . . ?
F319 C316 C314 O315 -50(8) . . . . ?
F319 C316 C314 O313 128(6) . . . . ?
C192 C191 C190 N189 176(5) . . . . ?
C192 C191 C190 C195 -6(8) . . . . ?
C192 C191 C196 C251 171(5) . . . . ?
C192 C191 C196 C197 -18(7) . . . . ?
F366 C365 C363 O362 -163(6) . . . . ?
F366 C365 C363 O364 32(10) . . . . ?
F318 C316 C314 O315 -161(5) . . . . ?
F318 C316 C314 O313 18(7) . . . . ?
C190 C191 C192 C193 6(7) . . . . ?
C190 C191 C196 C251 -18(8) . . . . ?
C190 C191 C196 C197 153(4) . . . . ?
C190 N189 C240 C241 -136(5) . . . . ?
C190 N189 C240 C239 58(6) . . . . ?
F368 C365 C363 O362 102(7) . . . . ?
F368 C365 C363 O364 -62(10) . . . . ?
C130 C131 C132 C175 0.0 . . . . ?
C130 C131 C132 C133 152(3) . . . . ?
C130 C129 C128 C127 -167(4) . . . . ?
C130 C129 C128 C177 26(5) . . . . ?
C131 C130 C129 C176 0.0 . . . . ?
C131 C130 C129 C128 -166(3) . . . . ?
C131 C132 C175 C176 0.0 . . . . ?
C131 C132 C133 C138 4(5) . . . . ?
C131 C132 C133 C134 -177(5) . . . . ?
C132 C175 C176 C129 0.0 . . . . ?
C132 C133 C134 C135 160(6) . . . . ?
C175 C132 C133 C138 157(4) . . . . ?
C175 C132 C133 C134 -24(6) . . . . ?
C175 C176 C129 C130 0.0 . . . . ?
C175 C176 C129 C128 166(3) . . . . ?
C176 C129 C128 C127 27(6) . . . . ?
C176 C129 C128 C177 -140(4) . . . . ?
C129 C130 C131 C132 0.0 . . . . ?
C129 C128 C127 C126 -157(4) . . . . ?
C129 C128 C177 C178 156(4) . . . . ?
C146 C147 C148 C143 -2(7) . . . . ?
C146 C145 C144 C143 13(8) . . . . ?
C147 C146 C145 C144 3(7) . . . . ?
C147 C146 C149 C150 -154(4) . . . . ?
C147 C146 C149 C172 -2(6) . . . . ?
C179 C180 N121 C122 -17(8) . . . . ?
C179 C180 N121 C166 132(6) . . . . ?
C179 C180 C181 C182 11(9) . . . . ?
C179 C184 C183 C182 -9(10) . . . . ?
C179 C124 C123 C122 -27(8) . . . . ?
C179 C124 C123 C185 165(5) . . . . ?
C179 C124 C125 C126 -54(9) . . . . ?
C179 C124 C125 C178 108(8) . . . . ?
C145 C146 C147 C148 -8(7) . . . . ?
C145 C146 C149 C150 21(5) . . . . ?
C145 C146 C149 C172 172(4) . . . . ?
C155 C154 C153 C152 -161(5) . . . . ?
C155 C154 C153 C170 14(7) . . . . ?
C155 C156 C157 C162 -14(8) . . . . ?
C155 C156 C157 C158 -176(6) . . . . ?
C155 C156 C169 C170 5(9) . . . . ?
C162 C157 C158 C159 0(8) . . . . ?
C252 C251 C196 C191 -168(6) . . . . ?
C252 C251 C196 C197 20(8) . . . . ?
C184 C179 C124 C123 -162(5) . . . . ?
C184 C179 C124 C125 28(9) . . . . ?
C184 C183 C182 C181 6(11) . . . . ?
F367 C365 C363 O362 -27(10) . . . . ?
F367 C365 C363 O364 168(8) . . . . ?
C227 C226 C225 C224 158(5) . . . . ?
C227 C226 C225 C230 -18(8) . . . . ?
C227 C228 C229 C230 -10(7) . . . . ?
C227 C228 C231 C232 2(7) . . . . ?
C227 C228 C231 C236 -171(4) . . . . ?
C209 C210 C247 C248 -3(8) . . . . ?
C256 C251 C196 C191 16(7) . . . . ?
C256 C251 C196 C197 -156(4) . . . . ?
C256 N189 C240 C241 57(7) . . . . ?
C256 N189 C240 C239 -108(6) . . . . ?
C219 C220 C221 C222 -148(6) . . . . ?
C219 C220 C221 C244 22(8) . . . . ?
C219 C220 C245 C246 0(9) . . . . ?
C183 C182 C181 C180 -6(10) . . . . ?
C298 C297 C296 C295 -5(9) . . . . ?
C138 C133 C134 C135 -21(10) . . . . ?
C138 C137 C136 C135 -5(6) . . . . ?
C138 C137 C136 C139 160(4) . . . . ?
C251 C252 C253 C254 4(10) . . . . ?
C251 C256 N189 C190 -14(8) . . . . ?
C251 C256 N189 C240 150(5) . . . . ?
C251 C256 C255 C254 18(7) . . . . ?
C251 C196 C197 C202 108(4) . . . . ?
C251 C196 C197 C198 -54(5) . . . . ?
C306 C307 C312 C311 168(13) . . . . ?
C308 C309 C310 C311 -4(13) . . . . ?
C308 C307 C312 C311 10(14) . . . . ?
C309 C308 C307 C306 -164(9) . . . . ?
C309 C308 C307 C312 -7(10) . . . . ?
C309 C310 C311 C312 4(11) . . . . ?
C307 C308 C309 C310 6(14) . . . . ?
C307 C312 C311 C310 -9(16) . . . . ?
C211 C210 C247 C248 154(5) . . . . ?
C226 C227 C228 C229 9(7) . . . . ?
C226 C227 C228 C231 -155(4) . . . . ?
C226 C225 C230 C229 16(8) . . . . ?
C238 C237 C234 C233 141(5) . . . . ?
C238 C237 C234 C235 -36(7) . . . . ?
C207 C206 C249 C250 153(5) . . . . ?
C212 C213 C214 C215 -16(7) . . . . ?
C212 C213 C214 C217 172(5) . . . . ?
C212 C211 C210 C209 155(5) . . . . ?
C212 C211 C210 C247 -2(9) . . . . ?
C212 C211 C216 C215 -1(9) . . . . ?
N121 C122 C123 C124 22(7) . . . . ?
N121 C122 C123 C185 -171(5) . . . . ?
N121 C122 C188 C187 169(5) . . . . ?
N121 C180 C179 C184 -177(5) . . . . ?
N121 C180 C179 C124 11(9) . . . . ?
N121 C180 C181 C182 174(5) . . . . ?
N121 C166 C165 C164 165(5) . . . . ?
N121 C166 C167 C168 -163(5) . . . . ?
C196 C191 C192 C193 178(6) . . . . ?
C196 C191 C190 N189 4(7) . . . . ?
C196 C191 C190 C195 -178(6) . . . . ?
C196 C197 C198 C199 161(4) . . . . ?
C124 C179 C184 C183 -175(6) . . . . ?
C124 C123 C185 C186 169(6) . . . . ?
C220 C219 C218 C217 -3(10) . . . . ?
C220 C221 C222 C223 162(4) . . . . ?
C220 C221 C244 C243 -167(4) . . . . ?
C220 C245 C246 C217 5(9) . . . . ?
C142 C143 C144 C145 159(5) . . . . ?
C142 C143 C148 C147 -164(5) . . . . ?
C142 C141 C140 C139 -2(7) . . . . ?
C233 C232 C231 C228 167(4) . . . . ?
C233 C232 C231 C236 -20(6) . . . . ?
C208 C209 C210 C211 -163(4) . . . . ?
C208 C209 C210 C247 -2(8) . . . . ?
C208 C207 C206 C205 10(6) . . . . ?
C208 C207 C206 C249 -155(5) . . . . ?
C208 C207 C248 C247 1(8) . . . . ?
N189 C190 C195 C194 178(6) . . . . ?
N189 C256 C251 C252 -177(5) . . . . ?
N189 C256 C251 C196 1(7) . . . . ?
N189 C256 C255 C254 -177(5) . . . . ?
N189 C240 C241 C242 -159(5) . . . . ?
N189 C240 C239 C238 159(4) . . . . ?
C253 C252 C251 C256 0(9) . . . . ?
C253 C252 C251 C196 -176(6) . . . . ?
C253 C254 C255 C256 -14(7) . . . . ?
C160 C163 C164 C165 -161(4) . . . . ?
C160 C159 C158 C157 1(8) . . . . ?
C225 C224 C223 C222 -156(5) . . . . ?
C225 C224 C243 C244 149(5) . . . . ?
C123 C122 N121 C180 1(7) . . . . ?
C123 C122 N121 C166 -149(5) . . . . ?
C123 C122 C188 C187 0(4) . . . . ?
C123 C124 C125 C126 136(6) . . . . ?
C123 C124 C125 C178 -62(7) . . . . ?
C123 C185 C186 C187 3(9) . . . . ?
C232 C233 C234 C237 -157(4) . . . . ?
C232 C233 C234 C235 21(5) . . . . ?
C232 C231 C236 C235 15(6) . . . . ?
C203 C200 C201 C202 159(3) . . . . ?
C133 C132 C175 C176 -152(3) . . . . ?
C133 C138 C137 C136 -4(7) . . . . ?
C154 C155 C156 C157 159(6) . . . . ?
C154 C155 C156 C169 -5(8) . . . . ?
C154 C153 C152 C151 166(4) . . . . ?
C154 C153 C152 C171 9(5) . . . . ?
C154 C153 C170 C169 -14(6) . . . . ?
C166 C165 C164 C163 12(7) . . . . ?
C221 C220 C245 C246 -161(6) . . . . ?
C210 C209 C208 C207 6(7) . . . . ?
C210 C211 C212 C213 -154(5) . . . . ?
C210 C211 C216 C215 155(6) . . . . ?
C210 C247 C248 C207 3(9) . . . . ?
C294 C295 C296 C297 5(11) . . . . ?
C137 C138 C133 C132 -165(4) . . . . ?
C137 C138 C133 C134 16(8) . . . . ?
C137 C136 C135 C134 3(6) . . . . ?
C137 C136 C139 C174 20(7) . . . . ?
C137 C136 C139 C140 -147(4) . . . . ?
C255 C256 C251 C252 -11(7) . . . . ?
C255 C256 C251 C196 166(5) . . . . ?
C255 C256 N189 C190 -179(5) . . . . ?
C255 C256 N189 C240 -15(7) . . . . ?
C255 C254 C253 C252 3(7) . . . . ?
C242 C237 C234 C233 -33(6) . . . . ?
C242 C237 C234 C235 151(5) . . . . ?
C241 C240 C239 C238 -7(7) . . . . ?
C241 C242 C237 C238 -9(8) . . . . ?
C241 C242 C237 C234 164(5) . . . . ?
C222 C221 C244 C243 2(7) . . . . ?
C243 C224 C223 C222 8(7) . . . . ?
C243 C224 C225 C226 170(5) . . . . ?
C243 C224 C225 C230 -15(8) . . . . ?
C204 C205 C206 C207 -168(5) . . . . ?
C204 C205 C206 C249 -2(7) . . . . ?
C204 C203 C200 C199 13(5) . . . . ?
C204 C203 C200 C201 -145(4) . . . . ?
C204 C203 C250 C249 5(10) . . . . ?
C127 C128 C177 C178 -11(8) . . . . ?
C127 C126 C125 C178 -4(9) . . . . ?
C127 C126 C125 C124 155(5) . . . . ?
C153 C152 C171 C172 156(3) . . . . ?
C228 C227 C226 C225 7(8) . . . . ?
C228 C229 C230 C225 -2(8) . . . . ?
C228 C231 C236 C235 -171(4) . . . . ?
C237 C238 C239 C240 0(7) . . . . ?
C237 C242 C241 C240 1(8) . . . . ?
C143 C142 C173 C174 144(5) . . . . ?
C143 C142 C141 C140 -150(5) . . . . ?
C168 C163 C164 C165 4(8) . . . . ?
C136 C135 C134 C133 11(10) . . . . ?
C136 C139 C140 C141 164(5) . . . . ?
C165 C166 C167 C168 30(7) . . . . ?
C156 C155 C154 C153 -4(9) . . . . ?
C156 C157 C158 C159 161(4) . . . . ?
C156 C169 C170 C153 5(9) . . . . ?
C150 C151 C152 C153 -158(3) . . . . ?
C150 C151 C152 C171 0.0 . . . . ?
C151 C150 C149 C146 150(3) . . . . ?
C151 C150 C149 C172 0.0 . . . . ?
C151 C152 C171 C172 0.0 . . . . ?
C152 C153 C170 C169 161(5) . . . . ?
C152 C171 C172 C149 0.0 . . . . ?
C171 C172 C149 C146 -151(3) . . . . ?
C171 C172 C149 C150 0.0 . . . . ?
C149 C146 C147 C148 167(4) . . . . ?
C149 C146 C145 C144 -172(4) . . . . ?
C149 C150 C151 C152 0.0 . . . . ?
C283 C282 C281 C280 0.0 . . . . ?
C282 C283 C284 C279 0.0 . . . . ?
C282 C281 C280 C279 0.0 . . . . ?
C281 C280 C279 C284 0.0 . . . . ?
C281 C280 C279 C278 -175(5) . . . . ?
C280 C279 C284 C283 0.0 . . . . ?
C284 C283 C282 C281 0.0 . . . . ?
C239 C238 C237 C242 9(7) . . . . ?
C239 C238 C237 C234 -165(4) . . . . ?
C239 C240 C241 C242 7(7) . . . . ?
C174 C139 C140 C141 -4(8) . . . . ?
C157 C162 C161 C160 17(7) . . . . ?
C157 C156 C169 C170 -162(6) . . . . ?
C265 C270 C269 C268 -22(10) . . . . ?
C265 C266 C267 C268 7(9) . . . . ?
C173 C142 C143 C144 167(5) . . . . ?
C173 C142 C143 C148 -10(8) . . . . ?
C173 C142 C141 C140 14(8) . . . . ?
C173 C174 C139 C136 -168(4) . . . . ?
C173 C174 C139 C140 -2(8) . . . . ?
C169 C156 C157 C162 149(5) . . . . ?
C169 C156 C157 C158 -13(8) . . . . ?
C199 C200 C201 C202 0.0 . . . . ?
C200 C203 C204 C205 153(5) . . . . ?
C200 C203 C250 C249 -166(6) . . . . ?
C200 C199 C198 C197 0.0 . . . . ?
C200 C201 C202 C197 0.0 . . . . ?
C201 C202 C197 C196 -164(3) . . . . ?
C201 C202 C197 C198 0.0 . . . . ?
C202 C197 C198 C199 0.0 . . . . ?
C198 C199 C200 C203 -156(4) . . . . ?
C198 C199 C200 C201 0.0 . . . . ?
C229 C228 C231 C232 -161(5) . . . . ?
C229 C228 C231 C236 26(7) . . . . ?
C293 C298 C297 C296 3(8) . . . . ?
C293 C294 C295 C296 -2(8) . . . . ?
C193 C194 C195 C190 5(9) . . . . ?
C195 C190 N189 C256 -166(6) . . . . ?
C195 C190 N189 C240 29(9) . . . . ?
C195 C194 C193 C192 -6(8) . . . . ?
C161 C162 C157 C156 -172(4) . . . . ?
C161 C162 C157 C158 -10(8) . . . . ?
C161 C160 C163 C168 169(6) . . . . ?
C161 C160 C163 C164 -27(7) . . . . ?
C161 C160 C159 C158 7(8) . . . . ?
C144 C143 C148 C147 19(8) . . . . ?
C125 C126 C127 C128 0(8) . . . . ?
C125 C178 C177 C128 6(8) . . . . ?
C125 C124 C123 C122 144(5) . . . . ?
C125 C124 C123 C185 -23(8) . . . . ?
C278 C279 C284 C283 176(4) . . . . ?
C295 C294 C293 C298 1(8) . . . . ?
C295 C294 C293 C292 176(6) . . . . ?
C206 C205 C204 C203 18(7) . . . . ?
C206 C207 C208 C209 161(4) . . . . ?
C206 C207 C248 C247 -165(5) . . . . ?
C206 C249 C250 C203 10(9) . . . . ?
C272 C277 C276 C275 0.0 . . . . ?
C277 C272 C273 C274 0.0 . . . . ?
C277 C276 C275 C274 0.0 . . . . ?
C276 C275 C274 C273 0.0 . . . . ?
C275 C274 C273 C272 0.0 . . . . ?
C273 C272 C277 C276 0.0 . . . . ?
C285 C286 C291 C290 173(5) . . . . ?
C285 C286 C287 C288 -173(5) . . . . ?
C167 C166 C165 C164 -30(8) . . . . ?
C167 C168 C163 C160 164(5) . . . . ?
C167 C168 C163 C164 0(10) . . . . ?
C244 C221 C222 C223 -6(8) . . . . ?
C245 C220 C221 C222 8(7) . . . . ?
C245 C220 C221 C244 177(5) . . . . ?
C170 C153 C152 C151 -8(5) . . . . ?
C170 C153 C152 C171 -166(4) . . . . ?
C181 C180 C179 C184 -15(10) . . . . ?
C181 C180 C179 C124 173(7) . . . . ?
C181 C180 N121 C122 178(5) . . . . ?
C181 C180 N121 C166 -33(7) . . . . ?
C177 C128 C127 C126 8(9) . . . . ?
C177 C178 C125 C126 1(10) . . . . ?
C177 C178 C125 C124 -159(5) . . . . ?
C231 C228 C229 C230 152(5) . . . . ?
C186 C187 C188 C122 3(4) . . . . ?
C163 C160 C161 C162 151(4) . . . . ?
C163 C160 C159 C158 -156(5) . . . . ?
C163 C168 C167 C166 -15(9) . . . . ?
C148 C143 C144 C145 -25(8) . . . . ?
C234 C233 C232 C231 1(6) . . . . ?
C234 C235 C236 C231 9(7) . . . . ?
C269 C270 C265 C266 22(10) . . . . ?
C269 C270 C265 C264 -162(7) . . . . ?
C269 C268 C267 C266 -8(9) . . . . ?
C218 C219 C220 C221 158(6) . . . . ?
C218 C219 C220 C245 0(9) . . . . ?
C218 C217 C214 C213 -25(8) . . . . ?
C218 C217 C214 C215 163(5) . . . . ?
C218 C217 C246 C245 -8(7) . . . . ?
C236 C235 C234 C233 -26(7) . . . . ?
C236 C235 C234 C237 151(5) . . . . ?
C214 C213 C212 C211 5(7) . . . . ?
C214 C215 C216 C211 -12(8) . . . . ?
C214 C217 C218 C219 -144(6) . . . . ?
C214 C217 C246 C245 144(5) . . . . ?
C246 C217 C218 C219 8(8) . . . . ?
C246 C217 C214 C213 -177(5) . . . . ?
C246 C217 C214 C215 11(7) . . . . ?
C267 C266 C265 C270 -12(8) . . . . ?
C267 C266 C265 C264 172(6) . . . . ?
C267 C268 C269 C270 13(8) . . . . ?
C135 C136 C139 C174 -175(5) . . . . ?
C135 C136 C139 C140 17(7) . . . . ?
C139 C136 C135 C134 -161(5) . . . . ?
C139 C174 C173 C142 13(8) . . . . ?
C141 C142 C143 C144 -29(8) . . . . ?
C141 C142 C143 C148 155(5) . . . . ?
C141 C142 C173 C174 -19(7) . . . . ?
C248 C207 C208 C209 -5(6) . . . . ?
C248 C207 C206 C205 176(4) . . . . ?
C248 C207 C206 C249 11(7) . . . . ?
C250 C203 C204 C205 -20(7) . . . . ?
C250 C203 C200 C199 -176(5) . . . . ?
C250 C203 C200 C201 26(7) . . . . ?
C159 C160 C161 C162 -15(6) . . . . ?
C159 C160 C163 C168 -28(9) . . . . ?
C159 C160 C163 C164 137(6) . . . . ?
C188 C122 N121 C180 -168(4) . . . . ?
C188 C122 N121 C166 42(7) . . . . ?
C188 C122 C123 C124 -169(5) . . . . ?
C188 C122 C123 C185 -2(7) . . . . ?
C188 C187 C186 C185 -4(7) . . . . ?
C271 C272 C277 C276 172(5) . . . . ?
C271 C272 C273 C274 -172(4) . . . . ?
C286 C291 C290 C289 0.0 . . . . ?
C291 C286 C287 C288 0.0 . . . . ?
C291 C290 C289 C288 0.0 . . . . ?
C290 C289 C288 C287 0.0 . . . . ?
C289 C288 C287 C286 0.0 . . . . ?
C287 C286 C291 C290 0.0 . . . . ?
C297 C298 C293 C294 -2(9) . . . . ?
C297 C298 C293 C292 -177(6) . . . . ?
C216 C211 C212 C213 4(7) . . . . ?
C216 C211 C210 C209 -1(8) . . . . ?
C216 C211 C210 C247 -158(7) . . . . ?
C216 C215 C214 C213 18(6) . . . . ?
C216 C215 C214 C217 -169(4) . . . . ?
C47 C48 C49 C50 -3(8) . . . . ?
C47 C48 C49 C41 -140(4) . . . . ?
C47 C59 C58 C53 -142(7) . . . . ?
C47 C59 C58 C57 3(12) . . . . ?
C3 C2 C7 C6 0(11) . . . . ?
C3 C2 C7 C8 141(7) . . . . ?
C3 C2 C1 C13 0(10) . . . . ?
C3 C2 C1 C9 -140(7) . . . . ?
C3 C4 C17 C16 -1(7) . . . . ?
C3 C4 C17 C18 149(5) . . . . ?
C3 C15 C14 C13 -5(8) . . . . ?
C3 C15 C14 C32 142(5) . . . . ?
C2 C3 C4 C5 -3(10) . . . . ?
C2 C3 C4 C17 -139(6) . . . . ?
C2 C3 C15 C16 143(5) . . . . ?
C2 C3 C15 C14 7(8) . . . . ?
C2 C7 C6 C5 1(11) . . . . ?
C2 C7 C6 C22 139(7) . . . . ?
C2 C7 C8 C9 6(8) . . . . ?
C2 C7 C8 C24 -128(7) . . . . ?
C2 C1 C9 C8 3(8) . . . . ?
C2 C1 C9 C10 143(6) . . . . ?
C7 C2 C1 C13 141(6) . . . . ?
C7 C2 C1 C9 0(7) . . . . ?
C7 C6 C5 C4 -3(10) . . . . ?
C7 C6 C5 C20 145(6) . . . . ?
C7 C6 C22 C23 -5(11) . . . . ?
C7 C6 C22 C21 -137(7) . . . . ?
C7 C8 C24 C23 -18(10) . . . . ?
C7 C8 C24 C25 131(7) . . . . ?
C6 C7 C8 C9 152(6) . . . . ?
C6 C7 C8 C24 18(10) . . . . ?
C6 C5 C4 C3 4(10) . . . . ?
C6 C5 C4 C17 130(7) . . . . ?
C6 C5 C20 C21 -7(7) . . . . ?
C6 C5 C20 C19 -143(6) . . . . ?
C6 C22 C21 C20 -9(7) . . . . ?
C6 C22 C21 C40 139(6) . . . . ?
C5 C6 C22 C23 137(6) . . . . ?
C5 C6 C22 C21 5(8) . . . . ?
C5 C4 C17 C16 -133(6) . . . . ?
C5 C4 C17 C18 17(9) . . . . ?
C5 C20 C19 C18 -4(9) . . . . ?
C5 C20 C19 C38 140(6) . . . . ?
C4 C3 C2 C7 1(10) . . . . ?
C4 C3 C2 C1 135(7) . . . . ?
C4 C3 C15 C16 -2(7) . . . . ?
C4 C3 C15 C14 -137(6) . . . . ?
C4 C5 C20 C21 141(6) . . . . ?
C4 C5 C20 C19 6(9) . . . . ?
C4 C17 C16 C15 0(7) . . . . ?
C4 C17 C16 C34 143(6) . . . . ?
C4 C17 C18 C19 -14(9) . . . . ?
C4 C17 C18 C36 -140(6) . . . . ?
C17 C16 C15 C3 1(6) . . . . ?
C17 C16 C15 C14 137(5) . . . . ?
C17 C16 C34 C35 5(8) . . . . ?
C17 C16 C34 C33 -139(6) . . . . ?
C17 C18 C36 C35 -10(8) . . . . ?
C17 C18 C36 C37 140(6) . . . . ?
C16 C17 C18 C19 132(6) . . . . ?
C16 C17 C18 C36 6(9) . . . . ?
C16 C15 C14 C13 -136(5) . . . . ?
C16 C15 C14 C32 11(7) . . . . ?
C16 C34 C33 C32 3(8) . . . . ?
C16 C34 C33 C55 150(5) . . . . ?
C15 C3 C2 C7 -139(6) . . . . ?
C15 C3 C2 C1 -5(10) . . . . ?
C15 C3 C4 C5 137(6) . . . . ?
C15 C3 C4 C17 1(7) . . . . ?
C15 C16 C34 C35 142(5) . . . . ?
C15 C16 C34 C33 -2(9) . . . . ?
C15 C14 C32 C31 -153(5) . . . . ?
C15 C14 C32 C33 -11(6) . . . . ?
C13 C14 C32 C31 0.0 . . . . ?
C13 C14 C32 C33 142(5) . . . . ?
C13 C12 C11 C10 5(7) . . . . ?
C13 C12 C11 C28 137(4) . . . . ?
C13 C1 C9 C8 -134(6) . . . . ?
C13 C1 C9 C10 6(9) . . . . ?
C14 C13 C12 C31 0.0 . . . . ?
C14 C13 C12 C11 -146(5) . . . . ?
C14 C13 C1 C2 2(7) . . . . ?
C14 C13 C1 C9 137(5) . . . . ?
C14 C32 C31 C12 0.0 . . . . ?
C14 C32 C31 C30 138(5) . . . . ?
C14 C32 C33 C34 4(7) . . . . ?
C14 C32 C33 C55 -133(6) . . . . ?
C32 C31 C12 C13 0.0 . . . . ?
C32 C31 C12 C11 140(6) . . . . ?
C32 C31 C30 C56 6(7) . . . . ?
C32 C31 C30 C29 -135(5) . . . . ?
C32 C33 C55 C54 136(6) . . . . ?
C32 C33 C55 C56 -2(9) . . . . ?
C31 C32 C33 C34 142(4) . . . . ?
C31 C32 C33 C55 5(8) . . . . ?
C31 C12 C11 C10 -133(5) . . . . ?
C31 C12 C11 C28 -1(7) . . . . ?
C31 C30 C29 C28 -1(8) . . . . ?
C31 C30 C29 C60 146(5) . . . . ?
C12 C13 C14 C15 151(5) . . . . ?
C12 C13 C14 C32 0.0 . . . . ?
C12 C13 C1 C2 -142(5) . . . . ?
C12 C13 C1 C9 -7(9) . . . . ?
C12 C31 C30 C56 138(5) . . . . ?
C12 C31 C30 C29 -2(7) . . . . ?
C12 C11 C10 C9 -6(10) . . . . ?
C12 C11 C10 C26 140(6) . . . . ?
C12 C11 C28 C29 -3(9) . . . . ?
C12 C11 C28 C27 -149(5) . . . . ?
C1 C2 C7 C6 -146(7) . . . . ?
C1 C2 C7 C8 -4(9) . . . . ?
C1 C13 C14 C15 0(6) . . . . ?
C1 C13 C14 C32 -150(5) . . . . ?
C1 C13 C12 C31 147(6) . . . . ?
C1 C13 C12 C11 2(7) . . . . ?
C1 C9 C8 C7 -5(7) . . . . ?
C1 C9 C8 C24 137(6) . . . . ?
C1 C9 C10 C11 0(10) . . . . ?
C1 C9 C10 C26 -137(6) . . . . ?
C9 C8 C24 C23 -145(6) . . . . ?
C9 C8 C24 C25 4(10) . . . . ?
C9 C10 C26 C25 -5(10) . . . . ?
C9 C10 C26 C27 142(6) . . . . ?
C8 C7 C6 C5 -144(6) . . . . ?
C8 C7 C6 C22 -6(10) . . . . ?
C8 C9 C10 C11 137(6) . . . . ?
C8 C9 C10 C26 0(10) . . . . ?
C8 C24 C23 C22 4(8) . . . . ?
C8 C24 C23 C42 149(6) . . . . ?
C8 C24 C25 C26 -10(10) . . . . ?
C8 C24 C25 C43 -150(6) . . . . ?
C24 C23 C22 C6 6(9) . . . . ?
C24 C23 C22 C21 139(6) . . . . ?
C24 C23 C42 C43 4(6) . . . . ?
C24 C23 C42 C41 -140(5) . . . . ?
C24 C25 C43 C42 3(7) . . . . ?
C24 C25 C43 C44 145(5) . . . . ?
C23 C24 C25 C26 140(6) . . . . ?
C23 C24 C25 C43 0(7) . . . . ?
C23 C22 C21 C20 -151(5) . . . . ?
C23 C22 C21 C40 -3(9) . . . . ?
C23 C42 C41 C49 141(5) . . . . ?
C23 C42 C41 C40 1(7) . . . . ?
C22 C6 C5 C4 -147(6) . . . . ?
C22 C6 C5 C20 2(8) . . . . ?
C22 C23 C42 C43 142(6) . . . . ?
C22 C23 C42 C41 -2(9) . . . . ?
C22 C21 C20 C5 10(7) . . . . ?
C22 C21 C20 C19 144(6) . . . . ?
C22 C21 C40 C41 2(9) . . . . ?
C22 C21 C40 C39 -138(6) . . . . ?
C21 C20 C19 C18 -136(6) . . . . ?
C21 C20 C19 C38 8(10) . . . . ?
C21 C40 C39 C38 -3(7) . . . . ?
C21 C40 C39 C50 143(6) . . . . ?
C20 C5 C4 C3 -139(6) . . . . ?
C20 C5 C4 C17 -13(10) . . . . ?
C20 C21 C40 C41 147(5) . . . . ?
C20 C21 C40 C39 7(8) . . . . ?
C20 C19 C18 C17 9(10) . . . . ?
C20 C19 C18 C36 143(6) . . . . ?
C20 C19 C38 C37 -143(6) . . . . ?
C20 C19 C38 C39 -4(10) . . . . ?
C19 C18 C36 C35 -145(6) . . . . ?
C19 C18 C36 C37 6(8) . . . . ?
C19 C38 C37 C36 -3(7) . . . . ?
C19 C38 C37 C52 124(7) . . . . ?
C19 C38 C39 C50 -140(5) . . . . ?
C19 C38 C39 C40 1(8) . . . . ?
C18 C17 C16 C15 -147(6) . . . . ?
C18 C17 C16 C34 -3(9) . . . . ?
C18 C19 C38 C37 6(8) . . . . ?
C18 C19 C38 C39 146(6) . . . . ?
C18 C36 C35 C34 14(10) . . . . ?
C18 C36 C35 C54 146(6) . . . . ?
C18 C36 C37 C38 -2(8) . . . . ?
C18 C36 C37 C52 -138(6) . . . . ?
C36 C35 C34 C16 -11(10) . . . . ?
C36 C35 C34 C33 133(6) . . . . ?
C36 C35 C54 C53 -8(11) . . . . ?
C36 C35 C54 C55 -142(6) . . . . ?
C36 C37 C52 C53 -4(11) . . . . ?
C36 C37 C52 C51 138(6) . . . . ?
C35 C36 C37 C38 147(6) . . . . ?
C35 C36 C37 C52 10(9) . . . . ?
C35 C34 C33 C32 -139(5) . . . . ?
C35 C34 C33 C55 8(7) . . . . ?
C35 C54 C55 C33 1(8) . . . . ?
C35 C54 C55 C56 133(6) . . . . ?
C34 C16 C15 C3 -142(6) . . . . ?
C34 C16 C15 C14 -5(8) . . . . ?
C34 C35 C54 C53 138(7) . . . . ?
C34 C35 C54 C55 3(7) . . . . ?
C34 C33 C55 C54 -5(6) . . . . ?
C34 C33 C55 C56 -143(5) . . . . ?
C33 C32 C31 C12 -145(5) . . . . ?
C33 C32 C31 C30 -7(5) . . . . ?
C33 C55 C56 C30 0(9) . . . . ?
C33 C55 C56 C57 145(6) . . . . ?
C11 C10 C26 C25 -150(5) . . . . ?
C11 C10 C26 C27 -3(7) . . . . ?
C11 C28 C27 C26 8(7) . . . . ?
C11 C28 C27 C45 140(6) . . . . ?
C10 C9 C8 C7 -142(6) . . . . ?
C10 C9 C8 C24 1(9) . . . . ?
C10 C11 C28 C29 135(6) . . . . ?
C10 C11 C28 C27 -11(7) . . . . ?
C10 C26 C25 C24 9(9) . . . . ?
C10 C26 C25 C43 140(6) . . . . ?
C10 C26 C27 C28 -3(7) . . . . ?
C10 C26 C27 C45 -138(6) . . . . ?
C26 C25 C43 C42 -136(5) . . . . ?
C26 C25 C43 C44 6(9) . . . . ?
C26 C27 C45 C44 -8(9) . . . . ?
C26 C27 C45 C46 135(6) . . . . ?
C25 C24 C23 C22 -148(6) . . . . ?
C25 C24 C23 C42 -2(7) . . . . ?
C25 C26 C27 C28 142(5) . . . . ?
C25 C26 C27 C45 7(8) . . . . ?
C25 C43 C42 C23 -5(7) . . . . ?
C25 C43 C42 C41 137(6) . . . . ?
C25 C43 C44 C45 -6(8) . . . . ?
C25 C43 C44 C48 -144(5) . . . . ?
C43 C42 C41 C49 4(8) . . . . ?
C43 C42 C41 C40 -136(5) . . . . ?
C43 C44 C48 C47 140(5) . . . . ?
C43 C44 C48 C49 17(9) . . . . ?
C42 C23 C22 C6 -130(7) . . . . ?
C42 C23 C22 C21 3(9) . . . . ?
C42 C43 C44 C45 135(5) . . . . ?
C42 C43 C44 C48 -3(8) . . . . ?
C42 C41 C40 C21 -1(6) . . . . ?
C42 C41 C40 C39 145(5) . . . . ?
C38 C19 C18 C17 -140(6) . . . . ?
C38 C19 C18 C36 -6(7) . . . . ?
C38 C37 C52 C53 -123(7) . . . . ?
C38 C37 C52 C51 19(10) . . . . ?
C37 C36 C35 C34 -137(7) . . . . ?
C37 C36 C35 C54 -5(10) . . . . ?
C37 C38 C39 C50 2(7) . . . . ?
C37 C38 C39 C40 142(5) . . . . ?
C37 C52 C53 C54 -7(11) . . . . ?
C37 C52 C53 C58 146(7) . . . . ?
C37 C52 C51 C50 -5(9) . . . . ?
C37 C52 C51 C59 -149(6) . . . . ?
C52 C53 C54 C35 13(10) . . . . ?
C52 C53 C54 C55 151(6) . . . . ?
C52 C53 C58 C59 -5(8) . . . . ?
C52 C53 C58 C57 -152(6) . . . . ?
C52 C51 C59 C47 149(6) . . . . ?
C52 C51 C59 C58 -5(8) . . . . ?
C53 C52 C51 C50 145(6) . . . . ?
C53 C52 C51 C59 2(8) . . . . ?
C53 C54 C55 C33 -140(5) . . . . ?
C53 C54 C55 C56 -9(9) . . . . ?
C53 C58 C57 C56 9(9) . . . . ?
C53 C58 C57 C60 131(6) . . . . ?
C54 C35 C34 C16 -152(5) . . . . ?
C54 C35 C34 C33 -7(7) . . . . ?
C54 C53 C58 C59 141(7) . . . . ?
C54 C53 C58 C57 -6(12) . . . . ?
C54 C55 C56 C30 -129(6) . . . . ?
C54 C55 C56 C57 15(11) . . . . ?
C55 C56 C30 C31 -2(10) . . . . ?
C55 C56 C30 C29 143(6) . . . . ?
C55 C56 C57 C58 -14(10) . . . . ?
C55 C56 C57 C60 -132(7) . . . . ?
C56 C30 C29 C28 -148(5) . . . . ?
C56 C30 C29 C60 -1(7) . . . . ?
C56 C57 C60 C29 -17(7) . . . . ?
C56 C57 C60 C46 134(6) . . . . ?
C30 C31 C12 C13 -136(5) . . . . ?
C30 C31 C12 C11 4(7) . . . . ?
C30 C56 C57 C58 135(5) . . . . ?
C30 C56 C57 C60 17(7) . . . . ?
C30 C29 C28 C11 4(9) . . . . ?
C30 C29 C28 C27 149(5) . . . . ?
C30 C29 C60 C57 11(6) . . . . ?
C30 C29 C60 C46 -140(6) . . . . ?
C29 C28 C27 C26 -144(5) . . . . ?
C29 C28 C27 C45 -12(8) . . . . ?
C29 C60 C46 C47 125(7) . . . . ?
C29 C60 C46 C45 -6(9) . . . . ?
C28 C11 C10 C9 -138(6) . . . . ?
C28 C11 C10 C26 8(7) . . . . ?
C28 C29 C60 C57 155(6) . . . . ?
C28 C29 C60 C46 4(10) . . . . ?
C28 C27 C45 C44 -133(6) . . . . ?
C28 C27 C45 C46 10(10) . . . . ?
C27 C26 C25 C24 -137(6) . . . . ?
C27 C26 C25 C43 -6(9) . . . . ?
C27 C45 C44 C43 8(9) . . . . ?
C27 C45 C44 C48 145(5) . . . . ?
C27 C45 C46 C47 -142(6) . . . . ?
C27 C45 C46 C60 -1(9) . . . . ?
C45 C44 C48 C47 -1(7) . . . . ?
C45 C44 C48 C49 -124(7) . . . . ?
C44 C43 C42 C23 -147(5) . . . . ?
C44 C43 C42 C41 -5(9) . . . . ?
C44 C45 C46 C47 7(7) . . . . ?
C44 C45 C46 C60 148(5) . . . . ?
C44 C48 C49 C50 120(7) . . . . ?
C44 C48 C49 C41 -17(8) . . . . ?
C48 C47 C59 C51 -11(11) . . . . ?
C48 C47 C59 C58 138(8) . . . . ?
C48 C47 C46 C45 -8(7) . . . . ?
C48 C47 C46 C60 -141(6) . . . . ?
C48 C49 C41 C42 6(6) . . . . ?
C48 C49 C41 C40 149(5) . . . . ?
C50 C49 C41 C42 -143(5) . . . . ?
C50 C49 C41 C40 0.0 . . . . ?
C50 C51 C59 C47 8(9) . . . . ?
C50 C51 C59 C58 -146(6) . . . . ?
C49 C50 C39 C38 145(5) . . . . ?
C49 C50 C39 C40 0.0 . . . . ?
C49 C50 C51 C52 -140(5) . . . . ?
C49 C50 C51 C59 -4(8) . . . . ?
C49 C41 C40 C21 -146(5) . . . . ?
C49 C41 C40 C39 0.0 . . . . ?
C41 C40 C39 C38 -146(5) . . . . ?
C41 C40 C39 C50 0.0 . . . . ?
C40 C21 C20 C5 -142(6) . . . . ?
C40 C21 C20 C19 -9(9) . . . . ?
C39 C38 C37 C36 -145(6) . . . . ?
C39 C38 C37 C52 -18(9) . . . . ?
C39 C50 C49 C48 -137(6) . . . . ?
C39 C50 C49 C41 0.0 . . . . ?
C39 C50 C51 C52 -8(8) . . . . ?
C39 C50 C51 C59 128(6) . . . . ?
C51 C52 C53 C54 -151(6) . . . . ?
C51 C52 C53 C58 2(8) . . . . ?
C51 C50 C49 C48 2(7) . . . . ?
C51 C50 C49 C41 139(5) . . . . ?
C51 C50 C39 C38 11(7) . . . . ?
C51 C50 C39 C40 -134(5) . . . . ?
C51 C59 C58 C53 7(8) . . . . ?
C51 C59 C58 C57 151(7) . . . . ?
C59 C47 C48 C44 -134(8) . . . . ?
C59 C47 C48 C49 8(10) . . . . ?
C59 C47 C46 C45 143(6) . . . . ?
C59 C47 C46 C60 11(9) . . . . ?
C59 C58 C57 C56 -130(7) . . . . ?
C59 C58 C57 C60 -8(9) . . . . ?
C58 C53 C54 C35 -133(7) . . . . ?
C58 C53 C54 C55 5(10) . . . . ?
C58 C57 C60 C29 -136(5) . . . . ?
C58 C57 C60 C46 15(9) . . . . ?
C57 C56 C30 C31 -154(6) . . . . ?
C57 C56 C30 C29 -9(6) . . . . ?
C57 C60 C46 C47 -19(11) . . . . ?
C57 C60 C46 C45 -151(6) . . . . ?
C60 C29 C28 C11 -140(6) . . . . ?
C60 C29 C28 C27 5(8) . . . . ?
C46 C47 C48 C44 5(7) . . . . ?
C46 C47 C48 C49 148(5) . . . . ?
C46 C47 C59 C51 -152(6) . . . . ?
C46 C47 C59 C58 -3(10) . . . . ?
C46 C45 C44 C43 -141(6) . . . . ?
C46 C45 C44 C48 -4(7) . . . . ?
C112 C111 C110 C93 -136(6) . . . . ?
C112 C111 C110 C109 16(7) . . . . ?
C112 C113 C114 C106 -144(6) . . . . ?
C112 C113 C114 C115 -8(7) . . . . ?
C64 C63 C68 C67 6(7) . . . . ?
C64 C63 C68 C69 142(5) . . . . ?
C64 C63 C62 C81 3(7) . . . . ?
C64 C63 C62 C61 -149(5) . . . . ?
C64 C65 C77 C78 6(7) . . . . ?
C64 C65 C77 C76 138(5) . . . . ?
C64 C79 C80 C81 3(7) . . . . ?
C64 C79 C80 C84 142(4) . . . . ?
C63 C64 C65 C66 7(7) . . . . ?
C63 C64 C65 C77 -147(5) . . . . ?
C63 C64 C79 C78 141(5) . . . . ?
C63 C64 C79 C80 -4(8) . . . . ?
C63 C68 C67 C66 -10(7) . . . . ?
C63 C68 C67 C72 138(5) . . . . ?
C63 C68 C69 C61 2(7) . . . . ?
C63 C68 C69 C70 -143(5) . . . . ?
C63 C62 C61 C69 5(5) . . . . ?
C63 C62 C61 C98 145(5) . . . . ?
C68 C63 C62 C81 148(5) . . . . ?
C68 C63 C62 C61 -4(6) . . . . ?
C68 C67 C66 C65 12(8) . . . . ?
C68 C67 C66 C74 148(5) . . . . ?
C68 C67 C72 C71 -7(8) . . . . ?
C68 C67 C72 C73 -149(5) . . . . ?
C68 C69 C70 C71 5(8) . . . . ?
C68 C69 C70 C96 147(5) . . . . ?
C67 C68 C69 C61 133(5) . . . . ?
C67 C68 C69 C70 -12(8) . . . . ?
C67 C66 C65 C64 -10(7) . . . . ?
C67 C66 C65 C77 142(5) . . . . ?
C67 C66 C74 C73 0(6) . . . . ?
C67 C66 C74 C75 -141(5) . . . . ?
C67 C72 C73 C74 -3(6) . . . . ?
C67 C72 C73 C92 141(5) . . . . ?
C66 C67 C72 C71 144(5) . . . . ?
C66 C67 C72 C73 3(6) . . . . ?
C66 C65 C77 C78 -147(5) . . . . ?
C66 C65 C77 C76 -14(8) . . . . ?
C66 C74 C75 C76 0(8) . . . . ?
C66 C74 C75 C90 143(5) . . . . ?
C65 C64 C63 C68 -5(8) . . . . ?
C65 C64 C63 C62 136(5) . . . . ?
C65 C64 C79 C78 -1(5) . . . . ?
C65 C64 C79 C80 -146(5) . . . . ?
C65 C66 C74 C73 136(5) . . . . ?
C65 C66 C74 C75 -5(8) . . . . ?
C65 C77 C78 C79 -6(6) . . . . ?
C65 C77 C78 C86 134(5) . . . . ?
C65 C77 C76 C75 8(7) . . . . ?
C65 C77 C76 C88 -136(5) . . . . ?
C77 C78 C79 C64 4(6) . . . . ?
C77 C78 C79 C80 150(4) . . . . ?
C77 C78 C86 C87 4(7) . . . . ?
C77 C78 C86 C85 -137(5) . . . . ?
C77 C76 C88 C87 7(8) . . . . ?
C77 C76 C88 C89 142(5) . . . . ?
C78 C77 C76 C75 137(5) . . . . ?
C78 C77 C76 C88 -7(8) . . . . ?
C78 C79 C80 C81 -142(4) . . . . ?
C78 C79 C80 C84 -2(7) . . . . ?
C78 C86 C85 C84 -9(7) . . . . ?
C78 C86 C85 C104 146(5) . . . . ?
C79 C64 C63 C68 -140(5) . . . . ?
C79 C64 C63 C62 1(8) . . . . ?
C79 C64 C65 C66 151(5) . . . . ?
C79 C64 C65 C77 -3(6) . . . . ?
C79 C78 C86 C87 136(5) . . . . ?
C79 C78 C86 C85 -5(8) . . . . ?
C79 C80 C81 C62 1(7) . . . . ?
C79 C80 C81 C82 139(4) . . . . ?
C79 C80 C84 C85 -12(7) . . . . ?
C79 C80 C84 C83 -140(4) . . . . ?
C80 C81 C62 C63 -4(7) . . . . ?
C80 C81 C62 C61 142(5) . . . . ?
C80 C81 C82 C83 2(5) . . . . ?
C80 C81 C82 C99 -141(4) . . . . ?
C80 C84 C83 C82 -2(5) . . . . ?
C80 C84 C83 C102 144(4) . . . . ?
C81 C80 C84 C85 131(5) . . . . ?
C81 C80 C84 C83 3(5) . . . . ?
C81 C62 C61 C69 -147(5) . . . . ?
C81 C62 C61 C98 -7(7) . . . . ?
C81 C82 C99 C98 -5(7) . . . . ?
C81 C82 C99 C100 145(5) . . . . ?
C62 C63 C68 C67 -134(5) . . . . ?
C62 C63 C68 C69 2(6) . . . . ?
C62 C81 C82 C83 140(4) . . . . ?
C62 C81 C82 C99 -3(7) . . . . ?
C62 C61 C69 C68 -5(7) . . . . ?
C62 C61 C69 C70 140(5) . . . . ?
C62 C61 C98 C99 -1(7) . . . . ?
C62 C61 C98 C97 -133(5) . . . . ?
C61 C69 C70 C71 -138(5) . . . . ?
C61 C69 C70 C96 3(8) . . . . ?
C61 C98 C97 C96 -8(7) . . . . ?
C61 C98 C97 C119 147(5) . . . . ?
C69 C68 C67 C66 -135(5) . . . . ?
C69 C68 C67 C72 12(8) . . . . ?
C69 C61 C98 C99 132(5) . . . . ?
C69 C61 C98 C97 -1(7) . . . . ?
C69 C70 C71 C72 -1(9) . . . . ?
C69 C70 C71 C94 141(5) . . . . ?
C69 C70 C96 C97 -11(8) . . . . ?
C69 C70 C96 C95 -136(5) . . . . ?
C70 C71 C72 C67 2(8) . . . . ?
C70 C71 C72 C73 136(6) . . . . ?
C70 C71 C94 C95 -1(7) . . . . ?
C70 C71 C94 C93 -151(6) . . . . ?
C70 C96 C95 C94 -10(6) . . . . ?
C70 C96 C95 C120 140(6) . . . . ?
C71 C70 C96 C97 134(5) . . . . ?
C71 C70 C96 C95 9(6) . . . . ?
C71 C72 C73 C74 -141(5) . . . . ?
C71 C72 C73 C92 2(8) . . . . ?
C71 C94 C93 C92 16(9) . . . . ?
C71 C94 C93 C110 135(5) . . . . ?
C72 C67 C66 C65 -138(5) . . . . ?
C72 C67 C66 C74 -2(6) . . . . ?
C72 C71 C94 C95 144(5) . . . . ?
C72 C71 C94 C93 -6(8) . . . . ?
C72 C73 C74 C66 2(6) . . . . ?
C72 C73 C74 C75 142(5) . . . . ?
C72 C73 C92 C93 8(7) . . . . ?
C72 C73 C92 C91 -139(5) . . . . ?
C73 C74 C75 C76 -138(5) . . . . ?
C73 C74 C75 C90 5(8) . . . . ?
C73 C92 C91 C90 -2(8) . . . . ?
C73 C92 C91 C109 144(5) . . . . ?
C74 C66 C65 C64 -139(5) . . . . ?
C74 C66 C65 C77 13(8) . . . . ?
C74 C73 C92 C93 146(5) . . . . ?
C74 C73 C92 C91 -2(8) . . . . ?
C74 C75 C76 C77 -1(8) . . . . ?
C74 C75 C76 C88 148(5) . . . . ?
C74 C75 C90 C91 -9(8) . . . . ?
C74 C75 C90 C89 -145(5) . . . . ?
C75 C76 C88 C87 -141(5) . . . . ?
C75 C76 C88 C89 -6(6) . . . . ?
C75 C90 C89 C88 -6(6) . . . . ?
C75 C90 C89 C107 143(5) . . . . ?
C76 C77 C78 C79 -138(5) . . . . ?
C76 C77 C78 C86 1(7) . . . . ?
C76 C75 C90 C91 138(5) . . . . ?
C76 C75 C90 C89 2(6) . . . . ?
C76 C88 C87 C86 -1(8) . . . . ?
C76 C88 C87 C105 145(5) . . . . ?
C76 C88 C89 C90 8(6) . . . . ?
C76 C88 C89 C107 -141(5) . . . . ?
C88 C87 C86 C78 -4(8) . . . . ?
C88 C87 C86 C85 141(5) . . . . ?
C88 C87 C105 C106 -13(8) . . . . ?
C88 C87 C105 C104 -145(5) . . . . ?
C88 C89 C107 C106 2(8) . . . . ?
C88 C89 C107 C108 145(5) . . . . ?
C87 C88 C89 C90 137(5) . . . . ?
C87 C88 C89 C107 -11(8) . . . . ?
C87 C86 C85 C84 -151(4) . . . . ?
C87 C86 C85 C104 3(6) . . . . ?
C87 C105 C104 C85 -6(6) . . . . ?
C87 C105 C104 C103 140(5) . . . . ?
C86 C78 C79 C64 -136(5) . . . . ?
C86 C78 C79 C80 10(7) . . . . ?
C86 C87 C105 C106 140(5) . . . . ?
C86 C87 C105 C104 8(6) . . . . ?
C86 C85 C84 C80 17(7) . . . . ?
C86 C85 C84 C83 142(4) . . . . ?
C86 C85 C104 C105 2(6) . . . . ?
C86 C85 C104 C103 -149(4) . . . . ?
C85 C84 C83 C82 -137(4) . . . . ?
C85 C84 C83 C102 9(6) . . . . ?
C85 C104 C103 C102 0(7) . . . . ?
C85 C104 C103 C115 135(4) . . . . ?
C84 C80 C81 C62 -141(5) . . . . ?
C84 C80 C81 C82 -3(5) . . . . ?
C84 C85 C104 C105 150(5) . . . . ?
C84 C85 C104 C103 -1(8) . . . . ?
C84 C83 C82 C81 0(5) . . . . ?
C84 C83 C82 C99 139(5) . . . . ?
C84 C83 C102 C103 -10(7) . . . . ?
C84 C83 C102 C101 -140(4) . . . . ?
C83 C82 C99 C98 -142(5) . . . . ?
C83 C82 C99 C100 9(7) . . . . ?
C83 C102 C101 C100 0(8) . . . . ?
C83 C102 C101 C116 144(4) . . . . ?
C82 C81 C62 C63 -137(5) . . . . ?
C82 C81 C62 C61 9(7) . . . . ?
C82 C83 C102 C103 132(5) . . . . ?
C82 C83 C102 C101 3(6) . . . . ?
C82 C99 C98 C61 8(8) . . . . ?
C82 C99 C98 C97 143(5) . . . . ?
C82 C99 C100 C101 -6(7) . . . . ?
C82 C99 C100 C119 -150(5) . . . . ?
C99 C98 C97 C96 -144(5) . . . . ?
C99 C98 C97 C119 11(6) . . . . ?
C99 C100 C119 C97 1(6) . . . . ?
C99 C100 C119 C118 137(5) . . . . ?
C98 C61 C69 C68 -142(5) . . . . ?
C98 C61 C69 C70 3(8) . . . . ?
C98 C99 C100 C101 150(5) . . . . ?
C98 C99 C100 C119 6(6) . . . . ?
C98 C97 C96 C70 13(8) . . . . ?
C98 C97 C96 C95 137(5) . . . . ?
C98 C97 C119 C100 -7(6) . . . . ?
C98 C97 C119 C118 -143(5) . . . . ?
C97 C96 C95 C94 -140(5) . . . . ?
C97 C96 C95 C120 10(8) . . . . ?
C97 C119 C118 C120 -3(7) . . . . ?
C97 C119 C118 C117 137(5) . . . . ?
C96 C70 C71 C72 -146(6) . . . . ?
C96 C70 C71 C94 -5(6) . . . . ?
C96 C97 C119 C100 145(5) . . . . ?
C96 C97 C119 C118 10(8) . . . . ?
C96 C95 C94 C71 7(6) . . . . ?
C96 C95 C94 C93 157(5) . . . . ?
C96 C95 C120 C118 -5(9) . . . . ?
C96 C95 C120 C111 -145(6) . . . . ?
C95 C94 C93 C92 -129(5) . . . . ?
C95 C94 C93 C110 -10(8) . . . . ?
C95 C120 C111 C112 136(5) . . . . ?
C95 C120 C111 C110 1(8) . . . . ?
C94 C71 C72 C67 -138(5) . . . . ?
C94 C71 C72 C73 -3(8) . . . . ?
C94 C95 C120 C118 142(5) . . . . ?
C94 C95 C120 C111 2(8) . . . . ?
C94 C93 C92 C73 -16(8) . . . . ?
C94 C93 C92 C91 134(5) . . . . ?
C94 C93 C110 C111 14(8) . . . . ?
C94 C93 C110 C109 -138(5) . . . . ?
C93 C92 C91 C90 -151(5) . . . . ?
C93 C92 C91 C109 -5(6) . . . . ?
C93 C110 C109 C91 6(6) . . . . ?
C93 C110 C109 C108 146(5) . . . . ?
C92 C73 C74 C66 -141(5) . . . . ?
C92 C73 C74 C75 0(8) . . . . ?
C92 C93 C110 C111 143(5) . . . . ?
C92 C93 C110 C109 -9(6) . . . . ?
C92 C91 C90 C75 8(8) . . . . ?
C92 C91 C90 C89 140(5) . . . . ?
C92 C91 C109 C110 -1(6) . . . . ?
C92 C91 C109 C108 -147(5) . . . . ?
C91 C90 C89 C88 -147(5) . . . . ?
C91 C90 C89 C107 2(8) . . . . ?
C91 C109 C108 C107 7(8) . . . . ?
C91 C109 C108 C113 134(5) . . . . ?
C90 C75 C76 C77 -147(5) . . . . ?
C90 C75 C76 C88 3(6) . . . . ?
C90 C91 C109 C110 140(5) . . . . ?
C90 C91 C109 C108 -5(8) . . . . ?
C90 C89 C107 C106 -143(5) . . . . ?
C90 C89 C107 C108 0(8) . . . . ?
C89 C88 C87 C86 -129(5) . . . . ?
C89 C88 C87 C105 16(7) . . . . ?
C89 C107 C106 C105 2(8) . . . . ?
C89 C107 C106 C114 142(5) . . . . ?
C89 C107 C108 C109 -5(8) . . . . ?
C89 C107 C108 C113 -135(5) . . . . ?
C107 C106 C105 C87 4(8) . . . . ?
C107 C106 C105 C104 133(5) . . . . ?
C107 C106 C114 C113 -4(6) . . . . ?
C107 C106 C114 C115 -133(5) . . . . ?
C107 C108 C113 C112 143(5) . . . . ?
C107 C108 C113 C114 -12(6) . . . . ?
C106 C107 C108 C109 141(6) . . . . ?
C106 C107 C108 C113 10(6) . . . . ?
C106 C105 C104 C85 -143(5) . . . . ?
C106 C105 C104 C103 3(7) . . . . ?
C106 C114 C115 C103 -14(7) . . . . ?
C106 C114 C115 C116 138(6) . . . . ?
C105 C87 C86 C78 -152(5) . . . . ?
C105 C87 C86 C85 -7(6) . . . . ?
C105 C106 C114 C113 135(5) . . . . ?
C105 C106 C114 C115 6(8) . . . . ?
C105 C104 C103 C102 -145(5) . . . . ?
C105 C104 C103 C115 -10(7) . . . . ?
C104 C85 C84 C80 -129(5) . . . . ?
C104 C85 C84 C83 -3(8) . . . . ?
C104 C103 C102 C83 6(7) . . . . ?
C104 C103 C102 C101 137(5) . . . . ?
C104 C103 C115 C114 15(7) . . . . ?
C104 C103 C115 C116 -145(5) . . . . ?
C103 C102 C101 C100 -137(6) . . . . ?
C103 C102 C101 C116 7(5) . . . . ?
C103 C115 C116 C101 10(6) . . . . ?
C103 C115 C116 C117 149(4) . . . . ?
C102 C83 C82 C81 -146(4) . . . . ?
C102 C83 C82 C99 -7(7) . . . . ?
C102 C103 C115 C114 154(5) . . . . ?
C102 C103 C115 C116 -6(5) . . . . ?
C102 C101 C100 C99 2(8) . . . . ?
C102 C101 C100 C119 134(5) . . . . ?
C102 C101 C116 C115 -11(6) . . . . ?
C102 C101 C116 C117 -146(5) . . . . ?
C101 C100 C119 C97 -133(5) . . . . ?
C101 C100 C119 C118 4(8) . . . . ?
C101 C116 C117 C112 135(5) . . . . ?
C101 C116 C117 C118 -1(8) . . . . ?
C100 C99 C98 C61 -147(5) . . . . ?
C100 C99 C98 C97 -11(6) . . . . ?
C100 C101 C116 C115 142(4) . . . . ?
C100 C101 C116 C117 7(7) . . . . ?
C100 C119 C118 C120 -137(5) . . . . ?
C100 C119 C118 C117 3(7) . . . . ?
C119 C97 C96 C70 -136(5) . . . . ?
C119 C97 C96 C95 -12(7) . . . . ?
C119 C118 C120 C95 2(8) . . . . ?
C119 C118 C120 C111 148(5) . . . . ?
C119 C118 C117 C112 -146(5) . . . . ?
C119 C118 C117 C116 -5(8) . . . . ?
C118 C120 C111 C112 -6(6) . . . . ?
C118 C120 C111 C110 -142(5) . . . . ?
C120 C95 C94 C71 -147(5) . . . . ?
C120 C95 C94 C93 3(8) . . . . ?
C120 C118 C117 C112 -2(6) . . . . ?
C120 C118 C117 C116 139(5) . . . . ?
C120 C111 C110 C93 -9(8) . . . . ?
C120 C111 C110 C109 143(5) . . . . ?
C111 C112 C113 C108 -3(8) . . . . ?
C111 C112 C113 C114 147(5) . . . . ?
C111 C112 C117 C118 -2(6) . . . . ?
C111 C112 C117 C116 -146(5) . . . . ?
C111 C110 C109 C91 -150(5) . . . . ?
C111 C110 C109 C108 -11(8) . . . . ?
C110 C93 C92 C73 -142(5) . . . . ?
C110 C93 C92 C91 8(6) . . . . ?
C110 C109 C108 C107 -128(6) . . . . ?
C110 C109 C108 C113 -1(8) . . . . ?
C109 C91 C90 C75 -131(5) . . . . ?
C109 C91 C90 C89 1(8) . . . . ?
C109 C108 C113 C112 8(8) . . . . ?
C109 C108 C113 C114 -147(5) . . . . ?
C108 C107 C106 C105 -145(5) . . . . ?
C108 C107 C106 C114 -4(6) . . . . ?
C108 C113 C114 C106 10(6) . . . . ?
C108 C113 C114 C115 146(5) . . . . ?
C113 C112 C111 C120 -140(5) . . . . ?
C113 C112 C111 C110 -10(8) . . . . ?
C113 C112 C117 C118 143(5) . . . . ?
C113 C112 C117 C116 0(7) . . . . ?
C113 C114 C115 C103 -144(4) . . . . ?
C113 C114 C115 C116 8(8) . . . . ?
C114 C106 C105 C87 -129(5) . . . . ?
C114 C106 C105 C104 0(8) . . . . ?
C114 C115 C116 C101 -144(6) . . . . ?
C114 C115 C116 C117 -5(8) . . . . ?
C115 C103 C102 C83 -132(5) . . . . ?
C115 C103 C102 C101 0(5) . . . . ?
C115 C116 C117 C112 0(7) . . . . ?
C115 C116 C117 C118 -135(5) . . . . ?
C116 C101 C100 C99 -141(4) . . . . ?
C116 C101 C100 C119 -9(7) . . . . ?
C117 C112 C111 C120 5(6) . . . . ?
C117 C112 C111 C110 135(5) . . . . ?
C117 C112 C113 C108 -146(5) . . . . ?
C117 C112 C113 C114 5(8) . . . . ?
C117 C118 C120 C95 -141(5) . . . . ?
C117 C118 C120 C111 5(6) . . . . ?
C320 C321 C322 C323 -179(4) . . . . ?
C320 C321 C326 C325 -175(5) . . . . ?
C321 C322 C323 C324 -3(9) . . . . ?
C322 C321 C326 C325 8(8) . . . . ?
C322 C323 C324 C325 2(11) . . . . ?
C323 C324 C325 C326 4(11) . . . . ?
C324 C325 C326 C321 -9(11) . . . . ?
C326 C321 C322 C323 -2(6) . . . . ?
C257 C258 C259 C260 179(3) . . . . ?
C257 C258 C263 C262 174(4) . . . . ?
C258 C259 C260 C261 6(7) . . . . ?
C258 C263 C262 C261 9(8) . . . . ?
C259 C258 C263 C262 -11(6) . . . . ?
C259 C260 C261 C262 -7(8) . . . . ?
C263 C258 C259 C260 4(5) . . . . ?
C263 C262 C261 C260 0(8) . . . . ?
C329 C330 C331 C332 0.0 . . . . ?
C330 C329 C328 C327 -167(6) . . . . ?
C330 C329 C328 C333 0.0 . . . . ?
C330 C331 C332 C333 0.0 . . . . ?
C331 C332 C333 C328 0.0 . . . . ?
C332 C333 C328 C327 165(7) . . . . ?
C332 C333 C328 C329 0.0 . . . . ?
C328 C329 C330 C331 0.0 . . . . ?
C299 C300 C305 C304 -177(18) . . . . ?
C301 C302 C303 C304 -27(19) . . . . ?
C301 C300 C305 C304 25(20) . . . . ?
C302 C301 C300 C299 -173(15) . . . . ?
C302 C301 C300 C305 -16(16) . . . . ?
C302 C303 C304 C305 24(15) . . . . ?
C300 C301 C302 C303 24(22) . . . . ?
C300 C305 C304 C303 -31(22) . . . . ?
O341 C342 C344 F345 71(11) . . . . ?
O341 C342 C344 F347 -91(11) . . . . ?
O341 C342 C344 F346 169(6) . . . . ?
O343 C342 C344 F345 -158(8) . . . . ?
O343 C342 C344 F347 40(13) . . . . ?
O343 C342 C344 F346 -60(8) . . . . ?
O348 C349 C351 F352 -19(7) . . . . ?
O348 C349 C351 F354 100(7) . . . . ?
O348 C349 C351 F353 -149(6) . . . . ?
O350 C349 C351 F352 177(6) . . . . ?
O350 C349 C351 F354 -64(7) . . . . ?
O350 C349 C351 F353 47(7) . . . . ?
O334 C335 C337 F338 8(6) . . . . ?
O334 C335 C337 F340 125(5) . . . . ?
O334 C335 C337 F339 -106(5) . . . . ?
O336 C335 C337 F338 -166(4) . . . . ?
O336 C335 C337 F340 -49(6) . . . . ?
O336 C335 C337 F339 80(5) . . . . ?
O355 C356 C358 F359 22(6) . . . . ?
O355 C356 C358 F361 141(5) . . . . ?
O355 C356 C358 F360 -102(6) . . . . ?
O357 C356 C358 F359 -137(5) . . . . ?
O357 C356 C358 F361 -18(7) . . . . ?
O357 C356 C358 F360 99(6) . . . . ?

loop_
_twin_individual_id
_twin_individual_mass_fraction_refined
1 0.80247
2 0.19753
